data_1101223
loop_
_publ_author_name
'Botar, Bogdan'
'K\"ogerler, Paul'
'Hill, Craig L.'

_publ_contact_author_address
;
Emory University
Department of Chemistry
Atlanta GA 30322-2210
USA
;
_publ_contact_author_email bbotar@emory.edu
_publ_contact_author_fax 404-727-6276
_publ_contact_author_name 'Bogdan Botar'
_publ_contact_author_phone 404-727-4419
_publ_section_title
;
 A Nanoring--Nanosphere Molecule, {Mo~214~V~30~}: Pushing the
 Boundaries of Controllable Inorganic Structural Organization
 at the Molecular Level
;
_journal_coden_ASTM JACSAT
_journal_issue 16
_journal_name_full 'Journal of the American Chemical Society'
_journal_page_first 5336
_journal_page_last 5337
_journal_paper_doi 10.1021/ja060886s
_journal_volume 128
_journal_year 2006
_chemical_formula_sum 'H1262 K43 Mo214 Na11 O1404 S12 V34'
_chemical_formula_weight 48318.13
_space_group_IT_number 12
_symmetry_cell_setting monoclinic
_symmetry_space_group_name_Hall '-C 2y'
_symmetry_space_group_name_H-M 'C 1 2/m 1'
_atom_sites_solution_hydrogens geom
_atom_sites_solution_primary direct
_atom_sites_solution_secondary difmap
_audit_creation_method SHELXL-97
_cell_angle_alpha 90.00
_cell_angle_beta 112.549(2)
_cell_angle_gamma 90.00
_cell_formula_units_Z 2
_cell_length_a 46.324(5)
_cell_length_b 42.268(4)
_cell_length_c 41.896(4)
_cell_measurement_reflns_used 9224
_cell_measurement_temperature 173(2)
_cell_measurement_theta_max 20.69
_cell_measurement_theta_min 2.25
_cell_volume 75763(13)
_computing_cell_refinement 'Bruker SMART'
_computing_data_collection 'Bruker SMART'
_computing_data_reduction 'Bruker SAINT'
_computing_molecular_graphics 'Bruker SHELXTL'
_computing_publication_material 'Bruker SHELXTL'
_computing_structure_refinement 'SHELXL-97 (Sheldrick, 1997)'
_computing_structure_solution 'SHELXS-97 (Sheldrick, 1990)'
_diffrn_ambient_temperature 173(2)
_diffrn_measured_fraction_theta_full 1.000
_diffrn_measured_fraction_theta_max 1.000
_diffrn_measurement_device_type 'CCD area detector'
_diffrn_measurement_method 'phi and omega scans'
_diffrn_radiation_monochromator graphite
_diffrn_radiation_source 'fine-focus sealed tube'
_diffrn_radiation_type MoK\a
_diffrn_radiation_wavelength 0.71073
_diffrn_reflns_av_R_equivalents 0.0886
_diffrn_reflns_av_sigmaI/netI 0.0691
_diffrn_reflns_limit_h_max 48
_diffrn_reflns_limit_h_min -48
_diffrn_reflns_limit_k_max 44
_diffrn_reflns_limit_k_min -44
_diffrn_reflns_limit_l_max 44
_diffrn_reflns_limit_l_min -44
_diffrn_reflns_number 233867
_diffrn_reflns_theta_full 21.97
_diffrn_reflns_theta_max 21.97
_diffrn_reflns_theta_min 1.47
_exptl_absorpt_coefficient_mu 2.154
_exptl_absorpt_correction_T_max 0.9188
_exptl_absorpt_correction_T_min 0.4577
_exptl_absorpt_correction_type multi-scan
_exptl_absorpt_process_details 'SADABS V2.10, Sheldrick 2003'
_exptl_crystal_colour blue-black
_exptl_crystal_density_diffrn 2.118
_exptl_crystal_density_method 'not measured'
_exptl_crystal_description plate
_exptl_crystal_F_000 46788
_exptl_crystal_size_max 0.43
_exptl_crystal_size_mid 0.25
_exptl_crystal_size_min 0.04
_refine_diff_density_max 2.007
_refine_diff_density_min -1.734
_refine_diff_density_rms 0.251
_refine_ls_extinction_method none
_refine_ls_goodness_of_fit_ref 1.044
_refine_ls_hydrogen_treatment mixed
_refine_ls_matrix_type full
_refine_ls_number_parameters 2981
_refine_ls_number_reflns 47009
_refine_ls_number_restraints 0
_refine_ls_restrained_S_all 1.044
_refine_ls_R_factor_all 0.1577
_refine_ls_R_factor_gt 0.0998
_refine_ls_shift/su_max 0.007
_refine_ls_shift/su_mean 0.000
_refine_ls_structure_factor_coef Fsqd
_refine_ls_weighting_details 'calc w=1/[\s^2^(Fo^2^)+(0.1815P)^2^+2890.0208P] where P=(Fo^2^+2Fc^2^)/3'
_refine_ls_weighting_scheme calc
_refine_ls_wR_factor_gt 0.2731
_refine_ls_wR_factor_ref 0.3412
_reflns_number_gt 28070
_reflns_number_total 47009
_reflns_threshold_expression >2sigma(I)
_cod_depositor_comments
;
The following automatic conversions were performed:
'_symmetry_cell_setting' value 'Monoclinic' changed to 'monoclinic'
according to '/home/saulius/struct/CIF-dictionaries/cif_core.dic'
dictionary named 'cif_core.dic' version 2.4.1 from 2010-06-29.

Automatic conversion script
Id: cif_fix_enum 1527 2010-12-29 10:47:43Z saulius 
;
_cod_original_sg_symbol_H-M 'C 2/m'
_cod_database_code 1101223

loop_
_symmetry_equiv_pos_as_xyz
'x, y, z'
'-x, y, -z'
'x+1/2, y+1/2, z'
'-x+1/2, y+1/2, -z'
'-x, -y, -z'
'x, -y, z'
'-x+1/2, -y+1/2, -z'
'x+1/2, -y+1/2, z'

loop_
_atom_site_label
_atom_site_type_symbol
_atom_site_fract_x
_atom_site_fract_y
_atom_site_fract_z
_atom_site_U_iso_or_equiv
_atom_site_adp_type
_atom_site_occupancy
_atom_site_symmetry_multiplicity
_atom_site_calc_flag
_atom_site_refinement_flags
_atom_site_disorder_assembly
_atom_site_disorder_group
Mo1 Mo 0.37181(6) 0.0000 0.23201(6) 0.0583(7) Uani 1 2 d S . .
Mo2 Mo 0.2697(2) 0.0000 0.50181(10) 0.069(2) Uani 0.79(3) 2 d SP . .
Mo3 Mo 0.32269(5) 0.04584(4) 0.25162(5) 0.0617(5) Uani 1 1 d . . .
Mo4 Mo 0.33697(10) 0.19231(12) 0.43075(7) 0.0635(14) Uani 0.863(17) 1 d P . .
Mo5 Mo 0.38467(5) 0.21240(4) 0.39124(4) 0.0633(5) Uani 1 1 d . . .
Mo6 Mo 0.59426(5) 0.13064(5) 0.35034(4) 0.0682(6) Uani 1 1 d . . .
Mo7 Mo 0.39653(5) 0.07409(4) 0.23667(5) 0.0605(5) Uani 1 1 d . . .
Mo8 Mo 0.41573(9) 0.23804(17) 0.47247(7) 0.0655(15) Uani 0.85(2) 1 d P . .
Mo9 Mo 0.51994(5) 0.14670(5) 0.30300(4) 0.0645(5) Uani 1 1 d . . .
Mo10 Mo 0.57270(12) 0.19263(14) 0.38472(11) 0.0646(16) Uani 0.83(3) 1 d P . .
Mo11 Mo 0.64618(5) 0.07235(6) 0.36966(5) 0.0791(6) Uani 1 1 d . . .
Mo12 Mo 0.33021(13) 0.16332(17) 0.34061(10) 0.0641(16) Uani 0.83(2) 1 d P . .
Mo13 Mo 0.40398(5) 0.19210(4) 0.32521(4) 0.0621(5) Uani 1 1 d . . .
Mo14 Mo 0.65106(12) 0.14689(13) 0.42601(9) 0.0696(16) Uani 0.82(2) 1 d P . .
Mo15 Mo 0.56588(17) 0.07299(17) 0.29341(14) 0.0625(18) Uani 0.74(3) 1 d P . .
Mo16 Mo 0.4412(2) 0.0000 0.2263(4) 0.048(3) Uani 0.50(3) 2 d SP . .
Mo17 Mo 0.26542(16) 0.07433(6) 0.44571(7) 0.0723(17) Uani 0.856(16) 1 d P . .
Mo18 Mo 0.45679(11) 0.2376(2) 0.40715(10) 0.0681(18) Uani 0.74(2) 1 d P . .
Mo19 Mo 0.25463(16) 0.0000 0.41758(9) 0.0667(18) Uani 0.912(18) 2 d SP . .
Mo20 Mo 0.25808(13) 0.04608(6) 0.35462(7) 0.0662(15) Uani 0.864(14) 1 d P . .
Mo21 Mo 0.48180(5) 0.20686(6) 0.15827(5) 0.0842(7) Uani 1 1 d . . .
Mo22 Mo 0.25481(5) 0.37010(5) 0.18549(7) 0.0887(7) Uani 1 1 d . . .
Mo23 Mo 0.45878(6) 0.13065(6) 0.11423(5) 0.0811(7) Uani 1 1 d . . .
Mo24 Mo 0.25969(6) 0.34917(6) 0.11243(6) 0.0984(9) Uani 1 1 d . . .
Mo25 Mo 0.32017(6) 0.36992(5) 0.25636(6) 0.0822(6) Uani 1 1 d . . .
Mo26 Mo 0.44532(6) 0.10798(6) -0.00913(5) 0.0888(7) Uani 1 1 d . . .
Mo27 Mo 0.41812(5) 0.29425(5) 0.22920(5) 0.0755(6) Uani 1 1 d . . .
Mo28 Mo 0.36310(8) 0.5000 0.27707(10) 0.0904(10) Uani 1 2 d S . .
Mo29 Mo 0.30595(16) 0.5000 0.1932(5) 0.075(4) Uani 0.75(5) 2 d SP . .
Mo30 Mo 0.38150(5) 0.42676(5) 0.26221(7) 0.0893(7) Uani 1 1 d . . .
Mo31 Mo 0.37762(5) 0.23656(6) 0.12389(5) 0.0783(6) Uani 1 1 d . . .
Mo32 Mo 0.64477(6) 0.20921(7) -0.01122(6) 0.0971(8) Uani 1 1 d . . .
Mo33 Mo 0.50841(7) 0.11224(6) 0.06367(5) 0.0947(8) Uani 1 1 d . . .
Mo34 Mo 0.34711(6) 0.16809(6) 0.08466(5) 0.0820(7) Uani 1 1 d . . .
Mo35 Mo 0.30344(6) 0.45369(6) 0.26610(9) 0.0975(8) Uani 1 1 d . . .
Mo36 Mo 0.25762(9) 0.42698(7) 0.11348(8) 0.1285(13) Uani 1 1 d . . .
Mo37 Mo 0.60594(5) 0.16551(7) 0.02523(5) 0.0881(7) Uani 1 1 d . . .
Mo38 Mo 0.24404(7) 0.45588(7) 0.1866(2) 0.090(2) Uani 0.796(17) 1 d P . .
Mo39 Mo 0.49531(17) 0.2785(3) 0.2198(3) 0.088(3) Uani 0.85(4) 1 d P . .
Mo40 Mo 0.56286(6) 0.17713(8) 0.07196(6) 0.1043(9) Uani 1 1 d . . .
Mo41 Mo 0.43364(9) 0.5000 0.27476(15) 0.1283(17) Uani 1 2 d S . .
Mo42 Mo 0.29246(7) 0.29592(7) 0.07772(6) 0.1093(9) Uani 1 1 d . . .
Mo43 Mo 0.45984(5) 0.17367(5) 0.04813(5) 0.0755(6) Uani 1 1 d . . .
Mo44 Mo 0.39397(6) 0.12796(6) 0.04332(5) 0.0795(6) Uani 1 1 d . . .
Mo45 Mo 0.32882(5) 0.35283(5) 0.18261(5) 0.0817(7) Uani 1 1 d . . .
Mo46 Mo 0.30702(5) 0.22180(5) 0.12553(5) 0.0759(6) Uani 1 1 d . . .
Mo47 Mo 0.27617(5) 0.28671(5) 0.16191(5) 0.0720(6) Uani 1 1 d . . .
Mo48 Mo 0.34077(5) 0.28952(5) 0.23395(5) 0.0708(6) Uani 1 1 d . . .
Mo49 Mo 0.43738(5) 0.22670(5) 0.20139(4) 0.0653(5) Uani 1 1 d . . .
Mo50 Mo 0.40922(5) 0.16223(5) 0.15779(5) 0.0680(6) Uani 1 1 d . . .
Mo51 Mo 0.36716(5) 0.21913(5) 0.20087(4) 0.0624(5) Uani 1 1 d . . .
Mo52 Mo 0.62534(12) 0.23800(12) 0.06456(13) 0.0953(14) Uani 0.70 1 d P . .
Mo53 Mo 0.6304(3) 0.2189(3) 0.0744(3) 0.089(3) Uani 0.30 1 d P . .
Mo54 Mo 0.2554(3) 0.3813(2) 0.0418(2) 0.214(5) Uani 0.65 1 d P . .
Mo55 Mo 0.2677(2) 0.37271(19) 0.0370(2) 0.067(2) Uiso 0.35 1 d P . .
Mo61 Mo 0.2763(3) 0.4601(3) 0.0360(4) 0.080(5) Uiso 0.25 1 d P . .
Mo62 Mo 0.2611(3) 0.45837(17) 0.0279(2) 0.070(2) Uani 0.30 1 d P . .
Mo63 Mo 0.6820(3) 0.2837(3) 0.0490(3) 0.099(3) Uiso 0.25 1 d P . .
Mo64 Mo 0.2756(3) 0.3311(3) -0.0121(4) 0.121(4) Uiso 0.25 1 d P . .
Mo65 Mo 0.5589(2) 0.2460(3) 0.1958(2) 0.102(3) Uani 0.40 1 d P . .
Mo66 Mo 0.5528(3) 0.2666(2) 0.1826(3) 0.104(3) Uani 0.40 1 d P . .
Mo67 Mo 0.5998(3) 0.2359(5) 0.1417(4) 0.106(5) Uani 0.30 1 d P . .
Mo68 Mo 0.5922(3) 0.2549(3) 0.1258(3) 0.097(4) Uani 0.40 1 d P . .
Mo69 Mo 0.49116(12) 0.34055(14) 0.27915(18) 0.0898(16) Uani 0.45 1 d P . .
Mo70 Mo 0.4886(4) 0.3497(5) 0.2556(6) 0.121(6) Uiso 0.20 1 d P . .
Mo71 Mo 0.46982(14) 0.41938(15) 0.2954(3) 0.106(2) Uani 0.40 1 d P . .
Mo72 Mo 0.4666(4) 0.4246(4) 0.2676(5) 0.107(5) Uiso 0.20 1 d P . .
Mo73 Mo 0.6643(7) 0.2926(6) 0.0332(8) 0.083(6) Uiso 0.10 1 d P . .
Mo81 Mo 0.2871(11) 0.0000 0.5052(6) 0.091(8) Uiso 0.21(3) 2 d SP . .
Mo82 Mo 0.2777(9) 0.0441(4) 0.3629(6) 0.075(7) Uiso 0.136(14) 1 d P . .
Mo83 Mo 0.5599(4) 0.0663(4) 0.3015(7) 0.066(4) Uiso 0.26(3) 1 d P . .
Mo84 Mo 0.2843(9) 0.0732(4) 0.4520(5) 0.065(7) Uiso 0.144(16) 1 d P . .
Mo85 Mo 0.3397(6) 0.1506(7) 0.3489(6) 0.057(6) Uiso 0.17(2) 1 d P . .
Mo86 Mo 0.2746(17) 0.0000 0.4244(11) 0.061(15) Uiso 0.088(18) 2 d SP . .
Mo87 Mo 0.6426(5) 0.1378(5) 0.4331(5) 0.067(6) Uiso 0.18(2) 1 d P . .
Mo88 Mo 0.5669(5) 0.1832(7) 0.3926(8) 0.068(6) Uiso 0.17(3) 1 d P . .
Mo89 Mo 0.2433(3) 0.4552(3) 0.2066(5) 0.055(5) Uiso 0.204(17) 1 d P . .
Mo90 Mo 0.3474(7) 0.1785(9) 0.4361(6) 0.073(8) Uiso 0.137(17) 1 d P . .
Mo91 Mo 0.4477(3) 0.0000 0.2421(6) 0.074(3) Uiso 0.50(3) 2 d SP . .
Mo92 Mo 0.5021(7) 0.2680(8) 0.2330(14) 0.071(9) Uiso 0.15(4) 1 d P . .
Mo93 Mo 0.4627(3) 0.2227(5) 0.4139(3) 0.062(4) Uiso 0.26(2) 1 d P . .
Mo94 Mo 0.4216(5) 0.2230(9) 0.4771(5) 0.067(7) Uiso 0.15(2) 1 d P . .
Mo95 Mo 0.3047(4) 0.5000 0.2078(14) 0.068(7) Uiso 0.25(5) 2 d SP . .
V1 V 0.28392(16) 0.0000 0.29696(15) 0.0758(17) Uani 1 2 d S . .
V2 V 0.37745(11) 0.19992(12) 0.52404(9) 0.0883(14) Uani 1 1 d . . .
V3 V 0.60914(15) 0.0000 0.32629(17) 0.093(2) Uani 1 2 d S . .
V4 V 0.5000 0.24726(18) 0.5000 0.089(2) Uani 1 2 d S . .
V5 V 0.48779(10) 0.20264(11) 0.34677(10) 0.0843(13) Uani 1 1 d . . .
V6 V 0.29092(12) 0.12292(11) 0.38949(10) 0.0861(13) Uani 1 1 d . . .
V7 V 0.69755(12) 0.07622(11) 0.46037(10) 0.0913(14) Uani 1 1 d . . .
V8 V 0.48027(10) 0.07604(10) 0.25717(14) 0.0926(14) Uani 1 1 d . . .
V9 V 0.36244(9) 0.11947(8) 0.28703(8) 0.0567(9) Uani 1 1 d . . .
K1 K 0.43378(12) 0.15012(11) 0.26795(11) 0.0661(13) Uani 1 1 d . . .
K2 K 0.3329(4) 0.1323(4) 0.1767(4) 0.122(5) Uani 0.50 1 d P . .
K3 K 0.2841(2) 0.09314(19) 0.29748(19) 0.126(2) Uani 1 1 d . . .
K4 K 0.2976(3) 0.1523(3) 0.4816(2) 0.077(3) Uani 0.50 1 d P . .
K5 K 0.6933(4) 0.0000 0.4031(4) 0.086(5) Uani 0.50 2 d SP . .
K6 K 0.5271(3) 0.0000 0.2476(3) 0.132(4) Uani 1 2 d S . .
K7 K 0.4121(3) 0.3472(3) 0.2968(4) 0.124(5) Uani 0.50 1 d P . .
K8 K 0.5426(3) 0.2477(3) 0.4329(3) 0.105(4) Uani 0.50 1 d P . .
K9 K 0.5482(10) 0.1548(10) 0.1548(8) 0.113(13) Uani 0.20 1 d P . .
K10 K 0.5479(5) 0.1799(7) 0.1463(5) 0.094(6) Uani 0.30 1 d P . .
O1 O 0.3343(5) 0.0000 0.2445(5) 0.062(5) Uani 1 2 d S . .
O2 O 0.3523(5) 0.0000 0.1892(4) 0.061(5) Uani 1 2 d S . .
O3 O 0.3316(3) 0.2000(3) 0.1692(3) 0.068(4) Uani 1 1 d . . .
O4 O 0.3838(3) 0.3000(3) 0.2406(3) 0.065(4) Uani 1 1 d . . .
O5 O 0.6147(4) 0.0552(4) 0.3993(4) 0.081(4) Uani 1 1 d . . .
O6 O 0.3484(3) 0.2484(3) 0.2190(3) 0.066(4) Uani 1 1 d . . .
O7 O 0.5581(4) 0.1584(3) 0.3466(3) 0.071(4) Uani 1 1 d . . .
O8 O 0.2857(4) 0.0329(4) 0.5300(4) 0.086(5) Uani 1 1 d . . .
O9 O 0.5246(4) 0.0670(4) 0.2685(4) 0.074(4) Uani 1 1 d . . .
O10 O 0.2900(3) 0.2493(4) 0.1495(3) 0.073(4) Uani 1 1 d . . .
O11 O 0.4256(4) 0.1074(3) 0.0783(4) 0.079(4) Uani 1 1 d . . .
O12 O 0.3715(3) 0.1868(3) 0.3482(3) 0.067(4) Uani 1 1 d . . .
O13 O 0.6023(3) 0.0870(4) 0.3367(3) 0.069(4) Uani 1 1 d . . .
O14 O 0.3798(4) 0.1913(3) 0.2318(3) 0.068(4) Uani 1 1 d . . .
O15 O 0.3303(3) 0.1453(3) 0.2406(3) 0.070(4) Uani 1 1 d . . .
O16 O 0.4428(4) 0.1931(3) 0.3265(3) 0.069(4) Uani 1 1 d . . .
O17 O 0.3777(3) 0.0801(3) 0.1934(3) 0.060(4) Uani 1 1 d . . .
O18 O 0.2966(3) 0.2831(3) 0.2097(4) 0.071(4) Uani 1 1 d . . .
O19 O 0.3092(3) 0.1605(3) 0.4172(3) 0.071(4) Uani 1 1 d . . .
O20 O 0.3687(4) 0.1504(4) 0.1311(3) 0.074(4) Uani 1 1 d . . .
O21 O 0.6184(4) 0.1138(4) 0.4433(4) 0.086(5) Uani 1 1 d . . .
O22 O 0.3631(3) 0.0448(3) 0.2418(3) 0.061(4) Uani 1 1 d . . .
O23 O 0.3852(4) 0.1007(3) 0.3215(3) 0.066(4) Uani 1 1 d . . .
O24 O 0.4872(4) 0.2353(3) 0.3211(3) 0.079(5) Uani 1 1 d . . .
O25 O 0.4077(3) 0.0279(3) 0.2335(3) 0.061(4) Uani 1 1 d . . .
O26 O 0.4443(3) 0.1936(3) 0.1707(3) 0.067(4) Uani 1 1 d . . .
O27 O 0.5557(3) 0.1146(4) 0.3116(3) 0.071(4) Uani 1 1 d . . .
O28 O 0.3465(3) 0.1871(3) 0.3870(3) 0.069(4) Uani 1 1 d . . .
O29 O 0.2968(3) 0.0317(3) 0.2710(4) 0.066(4) Uani 1 1 d . . .
O30 O 0.4186(3) 0.2142(3) 0.3724(3) 0.063(4) Uani 1 1 d . . .
O31 O 0.2570(5) 0.0000 0.3704(5) 0.082(6) Uani 1 2 d S . .
O32 O 0.3334(3) 0.3362(3) 0.2314(3) 0.070(4) Uani 1 1 d . . .
O33 O 0.4827(4) 0.1684(4) 0.1392(3) 0.076(4) Uani 1 1 d . . .
O34 O 0.6073(3) 0.1592(4) 0.3917(3) 0.074(4) Uani 1 1 d . . .
O35 O 0.2687(4) 0.0324(4) 0.3201(4) 0.077(4) Uani 1 1 d . . .
O36 O 0.4142(3) 0.2524(3) 0.1522(3) 0.068(4) Uani 1 1 d . . .
O37 O 0.4808(4) 0.1361(4) 0.0816(3) 0.079(4) Uani 1 1 d . . .
O38 O 0.3301(3) 0.3068(3) 0.1782(3) 0.073(4) Uani 1 1 d . . .
O39 O 0.6850(4) 0.1804(6) 0.0265(4) 0.118(7) Uani 1 1 d . . .
O40 O 0.4039(3) 0.2477(3) 0.2129(3) 0.064(4) Uani 1 1 d . . .
O41 O 0.5352(4) 0.1974(4) 0.0388(4) 0.087(5) Uani 1 1 d . . .
O42 O 0.4323(3) 0.1672(3) 0.0727(3) 0.063(4) Uani 1 1 d . . .
O43 O 0.3923(4) 0.1978(4) 0.1097(4) 0.086(5) Uani 1 1 d . . .
O44 O 0.3982(4) 0.0000 0.2901(5) 0.062(5) Uani 1 2 d S . .
O45 O 0.4256(4) 0.1492(3) 0.3641(3) 0.073(4) Uani 1 1 d . . .
O46 O 0.3875(3) 0.2249(3) 0.3009(3) 0.065(4) Uani 1 1 d . . .
O47 O 0.5000 0.1985(5) 0.5000 0.073(6) Uani 1 2 d S . .
O48 O 0.4497(3) 0.2032(4) 0.2368(3) 0.073(4) Uani 1 1 d . . .
O49 O 0.3346(3) 0.1387(4) 0.3077(3) 0.073(4) Uani 1 1 d . . .
O50 O 0.2979(3) 0.0514(3) 0.2101(3) 0.070(4) Uani 1 1 d . . .
O51 O 0.5809(4) 0.0335(4) 0.2986(3) 0.076(4) Uani 1 1 d . . .
O52 O 0.4359(3) 0.0847(3) 0.2446(3) 0.067(4) Uani 1 1 d . . .
O53 O 0.3823(3) 0.1059(3) 0.2551(3) 0.061(4) Uani 1 1 d . . .
O54 O 0.3948(3) 0.2031(3) 0.1750(3) 0.067(4) Uani 1 1 d . . .
O55 O 0.3712(4) 0.1408(4) 0.0682(3) 0.082(5) Uani 1 1 d . . .
O56 O 0.2655(4) 0.0275(4) 0.4600(4) 0.086(5) Uani 1 1 d . . .
O57 O 0.4237(3) 0.2307(3) 0.4279(3) 0.067(4) Uani 1 1 d . . .
O58 O 0.4296(4) 0.1388(4) 0.1358(3) 0.076(4) Uani 1 1 d . . .
O59 O 0.5562(4) 0.1504(4) 0.4117(4) 0.082(5) Uani 1 1 d . . .
O60 O 0.2401(4) 0.2801(5) 0.0505(5) 0.116(7) Uani 1 1 d . . .
O61 O 0.3476(4) 0.4548(3) 0.2701(4) 0.084(5) Uani 1 1 d . . .
O62 O 0.3608(3) 0.0340(4) 0.3065(3) 0.073(4) Uani 1 1 d . . .
O63 O 0.5848(4) 0.2194(4) 0.3625(4) 0.092(5) Uani 1 1 d . . .
O64 O 0.6225(4) 0.1659(4) -0.0125(3) 0.088(5) Uani 1 1 d . . .
O65 O 0.6798(4) 0.1181(4) 0.4511(4) 0.081(4) Uani 1 1 d . . .
O67 O 0.4199(3) 0.0585(3) 0.2955(3) 0.069(4) Uani 1 1 d . . .
O68 O 0.6345(3) 0.1141(4) 0.3858(3) 0.078(4) Uani 1 1 d . . .
O69 O 0.4332(4) 0.2655(4) 0.2819(4) 0.093(5) Uani 1 1 d . . .
O70 O 0.2267(4) 0.0814(4) 0.4353(4) 0.090(5) Uani 1 1 d . . .
O71 O 0.4926(3) 0.1193(3) 0.2745(3) 0.065(4) Uani 1 1 d . . .
O72 O 0.5000 0.2919(5) 0.5000 0.088(7) Uani 1 2 d S . .
O73 O 0.3388(4) 0.2069(4) 0.1067(4) 0.077(4) Uani 1 1 d . . .
O74 O 0.6591(4) 0.1950(4) -0.0435(3) 0.084(5) Uani 1 1 d . . .
O75 O 0.3130(4) 0.1506(4) 0.0740(4) 0.084(5) Uani 1 1 d . . .
O76 O 0.3316(3) 0.0849(3) 0.2674(3) 0.064(4) Uani 1 1 d . . .
O77 O 0.5918(4) 0.2047(4) 0.4289(3) 0.075(4) Uani 1 1 d . . .
O78 O 0.4709(4) 0.0910(4) 0.0330(4) 0.087(5) Uani 1 1 d . . .
O79 O 0.6766(3) 0.0664(4) 0.4112(3) 0.073(4) Uani 1 1 d . . .
O80 O 0.4808(3) 0.1492(4) 0.0232(3) 0.072(4) Uani 1 1 d . . .
O81 O 0.5895(5) 0.0000 0.3584(5) 0.073(6) Uani 1 2 d S . .
O82 O 0.6290(4) 0.2061(5) 0.0281(4) 0.107(6) Uani 1 1 d . . .
O83 O 0.2163(6) 0.0000 0.4050(6) 0.088(7) Uani 1 2 d S . .
O84 O 0.4857(4) 0.2466(4) 0.4494(3) 0.076(4) Uani 1 1 d . . .
O85 O 0.3668(3) 0.2460(3) 0.3740(3) 0.070(4) Uani 1 1 d . . .
O86 O 0.2753(4) 0.3045(4) 0.1172(4) 0.083(5) Uani 1 1 d . . .
O87 O 0.6466(4) 0.1718(4) 0.4580(4) 0.081(5) Uani 1 1 d . . .
O88 O 0.5727(4) 0.1460(4) 0.0387(3) 0.080(5) Uani 1 1 d . . .
O89 O 0.3457(5) 0.5000 0.2201(6) 0.087(7) Uani 1 2 d S . .
O90 O 0.3477(4) 0.1934(4) 0.4769(3) 0.077(4) Uani 1 1 d . . .
O91 O 0.4097(4) 0.1653(3) 0.4148(3) 0.072(4) Uani 1 1 d . . .
O92 O 0.5390(4) 0.1471(4) 0.0812(3) 0.088(5) Uani 1 1 d . . .
O93 O 0.3142(4) 0.2256(4) 0.4172(4) 0.089(5) Uani 1 1 d . . .
O94 O 0.5772(4) 0.0890(4) 0.2635(4) 0.086(5) Uani 1 1 d . . .
O95 O 0.5320(4) 0.2666(5) 0.2193(4) 0.102(6) Uani 1 1 d . . .
O96 O 0.6082(4) 0.1525(4) 0.3262(4) 0.079(4) Uani 1 1 d . . .
O97 O 0.2771(4) 0.3572(4) 0.2309(4) 0.085(5) Uani 1 1 d . . .
O98 O 0.3042(3) 0.1401(4) 0.3535(3) 0.072(4) Uani 1 1 d . . .
O99 O 0.4204(3) 0.1333(4) 0.0135(3) 0.073(4) Uani 1 1 d . . .
O100 O 0.2508(4) 0.1455(4) 0.3684(4) 0.095(5) Uani 1 1 d . . .
O101 O 0.4678(3) 0.0334(3) 0.2383(3) 0.066(4) Uani 1 1 d . . .
O102 O 0.4566(5) 0.0000 0.2883(5) 0.070(6) Uani 1 2 d S . .
O103 O 0.3531(3) 0.2511(3) 0.1496(3) 0.069(4) Uani 1 1 d . . .
O104 O 0.3867(3) 0.1592(3) 0.2969(3) 0.063(4) Uani 1 1 d . . .
O105 O 0.4763(3) 0.0911(4) 0.2102(3) 0.074(4) Uani 1 1 d . . .
O106 O 0.5146(3) 0.1127(4) 0.3456(3) 0.075(4) Uani 1 1 d . . .
O107 O 0.5733(3) 0.1020(3) 0.3834(3) 0.069(4) Uani 1 1 d . . .
O108 O 0.4590(4) 0.2278(4) 0.1220(4) 0.084(5) Uani 1 1 d . . .
O109 O 0.4273(5) 0.0000 0.1839(5) 0.069(6) Uani 1 2 d S . .
O110 O 0.4843(4) 0.0625(4) 0.3019(3) 0.073(4) Uani 1 1 d . . .
O111 O 0.6384(4) 0.0332(4) 0.3526(4) 0.081(4) Uani 1 1 d . . .
O112 O 0.4851(3) 0.2016(4) 0.0692(4) 0.079(4) Uani 1 1 d . . .
O113 O 0.4798(3) 0.2253(3) 0.3833(3) 0.069(4) Uani 1 1 d . . .
O114 O 0.4676(4) 0.1860(3) 0.4275(4) 0.079(4) Uani 1 1 d . . .
O115 O 0.6710(4) 0.1700(4) 0.4085(4) 0.095(5) Uani 1 1 d . . .
O116 O 0.4021(4) 0.1620(4) 0.5189(4) 0.088(5) Uani 1 1 d . . .
O117 O 0.4958(3) 0.1714(3) 0.3161(3) 0.073(4) Uani 1 1 d . . .
O118 O 0.4349(4) 0.1851(3) 0.4794(4) 0.079(4) Uani 1 1 d . . .
O119 O 0.4906(4) 0.1610(4) 0.3796(4) 0.083(5) Uani 1 1 d . . .
O120 O 0.2319(5) 0.0000 0.4961(5) 0.092(7) Uani 1 2 d S . .
O121 O 0.4450(4) 0.2750(3) 0.3917(4) 0.081(5) Uani 1 1 d . . .
O122 O 0.4567(4) 0.2469(3) 0.4949(3) 0.072(4) Uani 1 1 d . . .
O123 O 0.3066(4) 0.1931(3) 0.3165(4) 0.080(5) Uani 1 1 d . . .
O124 O 0.3050(4) 0.4108(4) 0.2631(4) 0.083(4) Uani 1 1 d . . .
O125 O 0.5328(4) 0.2042(3) 0.3740(3) 0.068(4) Uani 1 1 d . . .
O126 O 0.3784(3) 0.2138(3) 0.4364(3) 0.070(4) Uani 1 1 d . . .
O127 O 0.4540(4) 0.2682(4) 0.2243(4) 0.076(4) Uani 1 1 d . . .
O128 O 0.3661(4) 0.3654(4) 0.1926(4) 0.087(5) Uani 1 1 d . . .
O129 O 0.2415(6) 0.0000 0.2581(6) 0.096(7) Uani 1 2 d S . .
O130 O 0.2733(4) 0.3354(4) 0.1646(4) 0.084(5) Uani 1 1 d . . .
O131 O 0.3675(4) 0.2604(4) 0.0892(4) 0.097(6) Uani 1 1 d . . .
O132 O 0.3435(4) 0.2831(4) 0.2740(4) 0.077(4) Uani 1 1 d . . .
O133 O 0.4336(4) 0.1939(4) 0.0115(3) 0.078(4) Uani 1 1 d . . .
O134 O 0.3723(4) 0.1493(4) 0.4451(4) 0.084(5) Uani 1 1 d . . .
O135 O 0.4162(4) 0.1424(4) 0.1952(3) 0.079(4) Uani 1 1 d . . .
O136 O 0.2605(4) 0.0446(3) 0.4050(3) 0.074(4) Uani 1 1 d . . .
O137 O 0.3728(4) 0.0986(4) 0.0196(4) 0.096(5) Uani 1 1 d . . .
O138 O 0.2717(4) 0.0860(4) 0.3604(3) 0.083(5) Uani 1 1 d . . .
O139 O 0.3992(4) 0.2755(4) 0.4614(4) 0.089(5) Uani 1 1 d . . .
O140 O 0.5499(4) 0.0555(4) 0.3386(4) 0.090(5) Uani 1 1 d . . .
O141 O 0.3092(5) 0.0000 0.4361(5) 0.078(6) Uani 1 2 d S . .
O142 O 0.3666(4) 0.1274(4) 0.3762(4) 0.082(5) Uani 1 1 d . . .
O143 O 0.4040(4) 0.3094(4) 0.1887(4) 0.096(5) Uani 1 1 d . . .
O144 O 0.3174(4) 0.0585(4) 0.4577(4) 0.090(5) Uani 1 1 d . . .
O145 O 0.2964(4) 0.2541(4) 0.0896(3) 0.079(4) Uani 1 1 d . . .
O146 O 0.6298(6) 0.0000 0.2919(5) 0.088(7) Uani 1 2 d S . .
O147 O 0.3277(4) 0.3505(4) 0.2937(4) 0.089(5) Uani 1 1 d . . .
O148 O 0.2454(4) 0.4456(5) 0.1379(6) 0.126(9) Uani 1 1 d . . .
O149 O 0.2799(4) 0.1942(4) 0.1080(4) 0.089(5) Uani 1 1 d . . .
O150 O 0.4030(3) 0.2257(3) 0.5062(3) 0.073(4) Uani 1 1 d . . .
O151 O 0.3223(5) 0.0000 0.5029(6) 0.096(8) Uani 1 2 d S . .
O152 O 0.5289(4) 0.1025(4) 0.0336(4) 0.095(5) Uani 1 1 d . . .
O153 O 0.2385(4) 0.2795(4) 0.1554(4) 0.086(5) Uani 1 1 d . . .
O154 O 0.2190(4) 0.0509(4) 0.3361(4) 0.092(5) Uani 1 1 d . . .
O155 O 0.3297(4) 0.1002(4) 0.4103(4) 0.089(5) Uani 1 1 d . . .
O156 O 0.4797(4) 0.1005(4) 0.1372(4) 0.099(6) Uani 1 1 d . . .
O157 O 0.2773(4) 0.1068(4) 0.4247(3) 0.079(4) Uani 1 1 d . . .
O158 O 0.6596(4) 0.0619(5) 0.4682(4) 0.103(6) Uani 1 1 d . . .
O159 O 0.5300(4) 0.1708(4) 0.2762(3) 0.082(5) Uani 1 1 d . . .
O160 O 0.6655(4) 0.0883(4) 0.3461(4) 0.088(5) Uani 1 1 d . . .
O161 O 0.3227(5) 0.0000 0.3339(6) 0.081(6) Uani 1 2 d S . .
O162 O 0.2829(4) 0.0854(4) 0.4907(4) 0.087(5) Uani 1 1 d . . .
O163 O 0.3547(4) 0.2360(4) 0.5285(4) 0.096(5) Uani 1 1 d . . .
O164 O 0.3091(4) 0.3856(4) 0.1996(4) 0.080(4) Uani 1 1 d . . .
O165 O 0.2223(5) 0.3392(4) 0.0989(5) 0.123(8) Uani 1 1 d . . .
O166 O 0.2609(4) 0.4595(4) 0.2394(6) 0.106(6) Uani 1 1 d . . .
O167 O 0.3098(4) 0.3611(4) 0.1381(4) 0.089(5) Uani 1 1 d . . .
O168 O 0.6085(3) 0.2261(4) -0.0407(4) 0.089(5) Uani 1 1 d . . .
O169 O 0.4769(4) 0.2357(4) 0.1950(4) 0.084(5) Uani 1 1 d . . .
O170 O 0.3118(4) 0.0364(4) 0.3854(4) 0.094(5) Uani 1 1 d . . .
O171 O 0.3283(5) 0.3098(5) 0.1018(4) 0.115(7) Uani 1 1 d . . .
O172 O 0.3603(4) 0.3909(4) 0.2650(4) 0.080(4) Uani 1 1 d . . .
O173 O 0.6335(4) 0.1416(6) 0.0493(4) 0.124(8) Uani 1 1 d . . .
O174 O 0.5126(4) 0.2412(4) 0.2658(4) 0.090(5) Uani 1 1 d . . .
O175 O 0.4455(4) 0.3214(4) 0.2536(5) 0.107(6) Uani 1 1 d . . .
O176 O 0.3717(7) 0.5000 0.3193(9) 0.122(10) Uani 1 2 d S . .
O177 O 0.2536(4) 0.3862(4) 0.1401(4) 0.096(5) Uani 1 1 d . . .
O178 O 0.7338(4) 0.0900(5) 0.4530(4) 0.098(5) Uani 1 1 d . . .
O179 O 0.2208(4) 0.3526(4) 0.1757(5) 0.108(6) Uani 1 1 d . . .
O180 O 0.2976(4) 0.4562(4) 0.2053(5) 0.092(5) Uani 1 1 d . . .
O181 O 0.3659(4) 0.4328(4) 0.2189(5) 0.093(5) Uani 1 1 d . . .
O182 O 0.4180(5) 0.0805(5) -0.0254(4) 0.121(7) Uani 1 1 d . . .
O183 O 0.2468(4) 0.4113(4) 0.1950(5) 0.106(6) Uani 1 1 d . . .
O184 O 0.2586(5) 0.5000 0.1864(9) 0.120(11) Uani 1 2 d S . .
O185 O 0.4184(4) 0.4140(4) 0.2699(6) 0.116(7) Uani 1 1 d . . .
O186 O 0.3972(4) 0.4724(4) 0.2755(5) 0.096(5) Uani 1 1 d . . .
O187 O 0.5046(5) 0.3054(4) 0.2549(5) 0.104(6) Uani 1 1 d . . .
O188 O 0.2959(5) 0.4305(4) 0.1351(4) 0.106(6) Uani 1 1 d . . .
O189 O 0.3060(4) 0.4588(4) 0.3042(8) 0.135(9) Uani 1 1 d . . .
O190 O 0.6672(4) 0.2413(5) 0.0067(5) 0.119(7) Uani 1 1 d . . .
O191 O 0.5219(5) 0.0860(5) 0.0956(4) 0.127(8) Uani 1 1 d . . .
O192 O 0.4806(5) 0.3010(6) 0.1852(6) 0.142(8) Uani 1 1 d . . .
O193 O 0.3143(6) 0.5000 0.2585(7) 0.092(7) Uani 1 2 d S . .
O194 O 0.3971(5) 0.4218(5) 0.3211(5) 0.126(7) Uani 1 1 d . . .
O195 O 0.3028(5) 0.5000 0.1544(7) 0.093(7) Uani 1 2 d S . .
O196 O 0.5735(4) 0.2034(6) 0.1062(5) 0.137(9) Uani 1 1 d . . .
O197 O 0.2586(4) 0.3875(5) 0.0844(5) 0.106(6) Uiso 1 1 d . . .
O198 O 0.2687(5) 0.3390(5) 0.0714(6) 0.128(7) Uiso 1 1 d . . .
O199 O 0.6002(5) 0.1451(5) 0.1102(6) 0.131(7) Uiso 1 1 d . . .
O200 O 0.5073(6) 0.1812(6) 0.2083(7) 0.154(9) Uiso 1 1 d . . .
O201 O 0.2049(6) 0.4138(6) 0.0861(7) 0.146(8) Uiso 1 1 d . . .
O202 O 0.2072(5) 0.4637(6) 0.1811(6) 0.137(8) Uiso 1 1 d . . .
O203 O 0.2920(5) 0.2962(5) 0.0356(6) 0.134(7) Uiso 1 1 d . . .
O204 O 0.4458(10) 0.5000 0.3315(12) 0.187(16) Uiso 1 2 d S . .
O205 O 0.4186(10) 0.5000 0.2298(12) 0.177(15) Uiso 1 2 d S . .
O206 O 0.6009(4) 0.1917(5) 0.0623(5) 0.107(6) Uiso 1 1 d . . .
O207 O 0.2512(6) 0.4511(6) 0.0769(7) 0.153(9) Uiso 1 1 d . . .
O208 O 0.5177(5) 0.2233(5) 0.1654(6) 0.127(7) Uiso 1 1 d . . .
O209 O 0.4570(6) 0.4670(7) 0.2802(7) 0.166(10) Uiso 1 1 d . . .
O210 O 0.2027(8) 0.3752(8) 0.0255(9) 0.205(13) Uiso 1 1 d . . .
O211 O 0.6644(10) 0.2193(11) 0.0940(11) 0.114(13) Uiso 0.50 1 d P . .
O212 O 0.6210(7) 0.2414(7) 0.1067(8) 0.186(11) Uiso 1 1 d . . .
O213 O 0.6655(11) 0.1691(11) 0.1262(12) 0.135(15) Uiso 0.50 1 d P . .
O214 O 0.6669(9) 0.1951(11) 0.0995(10) 0.108(12) Uiso 0.50 1 d P . .
O215 O 0.6580(10) 0.2500(11) 0.0730(11) 0.113(13) Uiso 0.50 1 d P . .
O216 O 0.2496(10) 0.4172(9) 0.0259(10) 0.126(12) Uiso 0.60 1 d P . .
O217 O 0.2487(10) 0.3573(10) 0.0030(11) 0.119(13) Uiso 0.50 1 d P . .
O218 O 0.2996(9) 0.3518(9) 0.0150(9) 0.064(10) Uiso 0.40 1 d P . .
O219 O 0.3196(16) 0.3881(17) 0.0820(18) 0.069(19) Uiso 0.20 1 d P . .
O220 O 0.2840(4) 0.3750(3) 0.0402(3) 0.019(3) Uiso 0.80 1 d P . .
O221 O 0.2734(16) 0.4195(14) 0.0300(16) 0.14(2) Uiso 0.40 1 d P . .
O231 O 0.2206(15) 0.4614(15) 0.0064(17) 0.21(2) Uiso 0.55 1 d P . .
O232 O 0.3047(12) 0.4585(11) 0.0586(13) 0.156(16) Uiso 0.55 1 d P . .
O233 O 0.2781(10) 0.4660(10) -0.0033(11) 0.135(14) Uiso 0.55 1 d P . .
O234 O 0.2579(11) 0.5000 0.0423(13) 0.227(19) Uiso 1.10 2 d SP . .
O235 O 0.6788(12) 0.3203(12) 0.0678(14) 0.101(16) Uiso 0.35 1 d P . .
O236 O 0.6491(17) 0.3008(17) 0.010(2) 0.14(2) Uiso 0.35 1 d P . .
O237 O 0.7164(7) 0.2630(7) 0.0771(8) 0.041(8) Uiso 0.35 1 d P . .
O238 O 0.2602(11) 0.3151(11) -0.0360(13) 0.050(12) Uiso 0.25 1 d P . .
O239 O 0.3094(6) 0.3392(6) 0.0080(6) 0.041(6) Uiso 0.50 1 d P . .
O240 O 0.2534(14) 0.3570(15) -0.0605(16) 0.080(17) Uiso 0.25 1 d P . .
O241 O 0.5755(9) 0.2263(10) 0.1672(11) 0.068(11) Uiso 0.35 1 d P . .
O242 O 0.5667(9) 0.2470(10) 0.1511(10) 0.077(11) Uiso 0.40 1 d P . .
O243 O 0.6095(9) 0.2187(8) 0.1524(10) 0.053(11) Uiso 0.50 1 d P . .
O244 O 0.5758(11) 0.2648(11) 0.1120(13) 0.074(17) Uiso 0.45 1 d P . .
O245 O 0.4945(10) 0.3168(11) 0.3160(12) 0.174(16) Uiso 0.65 1 d P . .
O246 O 0.4820(7) 0.3629(8) 0.2298(9) 0.118(10) Uiso 0.65 1 d P . .
O247 O 0.5263(13) 0.3603(14) 0.2849(15) 0.22(2) Uiso 0.65 1 d P . .
O248 O 0.4687(8) 0.3758(8) 0.2826(9) 0.124(11) Uiso 0.63 1 d P . .
O249 O 0.5779(13) 0.2298(12) 0.2154(14) 0.094(14) Uiso 0.40 1 d P . .
O250 O 0.5325(9) 0.2856(9) 0.1545(10) 0.168(13) Uiso 0.80 1 d P . .
O251 O 0.5835(10) 0.2901(11) 0.2051(12) 0.094(13) Uiso 0.40 1 d P . .
O252 O 0.5886(8) 0.2518(8) 0.0362(9) 0.194(12) Uiso 1 1 d . . .
O253 O 0.4728(12) 0.4176(12) 0.3346(15) 0.186(19) Uiso 0.60 1 d P . .
O254 O 0.4585(9) 0.4250(9) 0.2384(11) 0.125(12) Uiso 0.60 1 d P . .
O255 O 0.5569(16) 0.2715(15) 0.0879(19) 0.101(18) Uiso 0.30 1 d P . .
O256 O 0.6497(9) 0.2684(10) 0.0579(11) 0.104(12) Uiso 0.50 1 d P . .
O257 O 0.3232(8) 0.3210(8) 0.0104(8) 0.030(8) Uiso 0.30 1 d P . .
O258 O 0.5917(11) 0.2694(12) 0.2198(12) 0.098(13) Uiso 0.40 1 d P . .
O259 O 0.6286(16) 0.2089(15) 0.1712(18) 0.053(16) Uiso 0.20 1 d P . .
O260 O 0.6136(14) 0.2818(14) 0.1518(15) 0.137(19) Uiso 0.40 1 d P . .
O261 O 0.6274(16) 0.2396(17) 0.1721(18) 0.12(2) Uiso 0.30 1 d P . .
O262 O 0.5039(16) 0.4236(16) 0.3046(17) 0.20(2) Uiso 0.50 1 d P . .
O263 O 0.5713(10) 0.2116(11) 0.2275(11) 0.091(12) Uiso 0.40 1 d P . .
O301 O 0.6491(5) 0.1152(5) 0.5129(5) 0.111(6) Uiso 1 1 d . . .
O302 O 0.3425(6) 0.3055(5) 0.3447(6) 0.066(6) Uiso 0.65 1 d P . .
O303 O 0.3206(4) 0.2070(4) 0.2571(4) 0.084(5) Uiso 1 1 d . . .
O304 O 0.4519(5) 0.1119(5) 0.3279(6) 0.122(7) Uiso 1 1 d . . .
O305 O 0.6440(8) 0.0000 0.4270(9) 0.141(11) Uiso 1 2 d S . .
O306 O 0.5194(7) 0.0000 0.3141(8) 0.127(10) Uiso 1 2 d S . .
O307 O 0.4196(6) 0.0706(6) 0.1558(7) 0.043(7) Uiso 0.40 1 d P . .
O308 O 0.5307(6) 0.1841(6) 0.4498(7) 0.152(9) Uiso 1 1 d . . .
O309 O 0.4928(6) 0.2682(6) 0.0886(7) 0.161(9) Uiso 1 1 d . . .
O310 O 0.4390(7) 0.2944(7) 0.1149(8) 0.174(10) Uiso 1 1 d . . .
O311 O 0.2696(6) 0.1244(7) 0.2347(7) 0.166(10) Uiso 1 1 d . . .
O312 O 0.5309(6) 0.1226(7) 0.2082(7) 0.166(10) Uiso 1 1 d . . .
O313 O 0.2837(7) 0.2403(8) 0.0184(8) 0.080(9) Uiso 0.50 1 d P . .
O314 O 0.3994(8) 0.2947(8) 0.3328(9) 0.199(12) Uiso 1 1 d . . .
O315 O 0.2288(6) 0.2044(7) 0.1392(7) 0.164(10) Uiso 1 1 d . . .
O316 O 0.1922(19) 0.5000 0.105(2) 0.17(3) Uiso 0.50 2 d SP . .
O317 O 0.5937(13) 0.0807(13) 0.1064(14) 0.163(19) Uiso 0.50 1 d P . .
O318 O 0.1867(8) 0.2871(8) 0.1715(9) 0.196(12) Uiso 1 1 d . . .
O319 O 0.3103(8) 0.0902(8) 0.0362(9) 0.208(13) Uiso 1 1 d . . .
O320 O 0.1710(10) 0.3955(10) 0.1925(11) 0.252(17) Uiso 1 1 d . . .
O321 O 0.5188(10) 0.2490(10) -0.0065(11) 0.126(14) Uiso 0.50 1 d P . .
O322 O 0.3573(9) 0.4073(10) 0.3538(11) 0.116(12) Uiso 0.50 1 d P . .
O323 O 0.3651(10) 0.4714(11) 0.1623(12) 0.132(15) Uiso 0.50 1 d P . .
O324 O 0.2615(10) 0.2134(10) 0.2097(11) 0.125(14) Uiso 0.50 1 d P . .
O325 O 0.2960(11) 0.3902(12) 0.3397(13) 0.146(16) Uiso 0.50 1 d P . .
O326 O 0.2845(17) 0.0000 0.151(2) 0.16(3) Uiso 0.50 2 d SP . .
O327 O 0.5000 0.0339(19) 0.0000 0.16(3) Uiso 0.50 2 d SP . .
O328 O 0.5793(11) 0.2195(11) 0.2900(13) 0.143(16) Uiso 0.50 1 d P . .
O329 O 0.2200(16) 0.5000 0.2597(18) 0.14(2) Uiso 0.50 2 d SP . .
O330 O 0.3915(12) 0.3331(13) 0.1209(14) 0.159(18) Uiso 0.50 1 d P . .
O331 O 0.2618(12) 0.2885(12) 0.2574(13) 0.147(17) Uiso 0.50 1 d P . .
O332 O 0.2349(13) 0.3954(13) 0.2627(14) 0.163(19) Uiso 0.50 1 d P . .
O333 O 0.240(2) 0.0000 0.191(2) 0.20(3) Uiso 0.50 2 d SP . .
O334 O 0.5549(10) 0.1178(11) 0.1643(12) 0.131(14) Uiso 0.50 1 d P . .
O335 O 0.3642(18) 0.0000 0.122(2) 0.17(3) Uiso 0.50 2 d SP . .
O336 O 0.1697(12) 0.3955(12) 0.1257(13) 0.153(17) Uiso 0.50 1 d P . .
O337 O 0.3402(4) 0.0698(4) 0.3495(5) 0.093(5) Uiso 1 1 d . . .
O338 O 0.4234(13) 0.3694(14) 0.1713(15) 0.17(2) Uiso 0.50 1 d P . .
O339 O 0.3166(13) 0.0520(13) 0.1382(15) 0.167(19) Uiso 0.50 1 d P . .
O340 O 0.5111(13) -0.0429(13) 0.1911(15) 0.17(2) Uiso 0.50 1 d P . .
O341 O 0.2767(8) 0.2157(9) 0.0211(9) 0.092(10) Uiso 0.50 1 d P . .
O342 O 0.2212(8) 0.5000 0.0854(9) 0.146(12) Uiso 1 2 d S . .
O343 O 0.3250(8) 0.2947(7) 0.3326(8) 0.072(8) Uiso 0.50 1 d P . .
O344 O 0.2338(14) 0.1705(14) 0.2359(16) 0.18(2) Uiso 0.50 1 d P . .
O345 O 0.4462(13) 0.3195(13) 0.4446(15) 0.166(19) Uiso 0.50 1 d P . .
O346 O 0.5977(12) 0.2899(13) -0.0460(14) 0.159(18) Uiso 0.50 1 d P . .
O347 O 0.3603(14) 0.0774(14) 0.0997(16) 0.18(2) Uiso 0.50 1 d P . .
O348 O 0.1554(14) 0.4464(14) 0.0404(16) 0.18(2) Uiso 0.50 1 d P . .
O349 O 0.6385(14) 0.1171(15) 0.2734(16) 0.19(2) Uiso 0.50 1 d P . .
O404 O 0.5290(11) 0.0682(11) 0.3871(12) 0.030(12) Uiso 0.20 1 d P . .
O405 O 0.5635(18) 0.0956(19) 0.439(2) 0.08(2) Uiso 0.20 1 d P . .
O406 O 0.4080(13) 0.1087(13) 0.4314(14) 0.043(14) Uiso 0.20 1 d P . .
O407 O 0.4259(17) 0.1115(17) 0.4116(18) 0.069(19) Uiso 0.20 1 d P . .
O408 O 0.4555(18) 0.1262(18) 0.423(2) 0.08(2) Uiso 0.20 1 d P . .
O411 O 0.3572(19) 0.027(2) 0.443(2) 0.09(2) Uiso 0.20 1 d P . .
O412 O 0.361(2) 0.018(2) 0.481(3) 0.11(3) Uiso 0.20 1 d P . .
O414 O 0.4009(13) 0.0000 0.3507(14) 0.079(15) Uiso 0.40 2 d SP . .
S1 S 0.5998(7) 0.0827(7) 0.4171(8) 0.070(8) Uiso 0.20 1 d P . .
S2 S 0.5764(9) 0.0632(9) 0.3795(10) 0.098(11) Uiso 0.20 1 d P . .
S3 S 0.5431(11) 0.1177(11) 0.3860(12) 0.118(13) Uiso 0.20 1 d P . .
S4 S 0.5409(5) 0.0852(5) 0.3616(6) 0.042(5) Uiso 0.20 1 d P . .
S5 S 0.5777(6) 0.1172(6) 0.4203(7) 0.061(7) Uiso 0.20 1 d P . .
S6 S 0.3865(5) 0.1369(5) 0.4165(5) 0.034(5) Uiso 0.20 1 d P . .
S7 S 0.4065(7) 0.1378(7) 0.3889(8) 0.072(8) Uiso 0.20 1 d P . .
S8 S 0.4403(8) 0.1572(8) 0.4051(8) 0.078(8) Uiso 0.20 1 d P . .
S9 S 0.4433(8) 0.1702(8) 0.4472(9) 0.087(9) Uiso 0.20 1 d P . .
S10 S 0.4115(11) 0.1580(11) 0.4546(12) 0.121(14) Uiso 0.20 1 d P . .
S11 S 0.3245(8) 0.0343(8) 0.4308(9) 0.088(9) Uiso 0.20 1 d P . .
S12 S 0.3267(8) 0.0204(8) 0.4716(9) 0.086(9) Uiso 0.20 1 d P . .
S13 S 0.3225(9) 0.0000 0.4038(10) 0.059(9) Uiso 0.20 2 d SP . .
S14 S 0.3782(4) 0.0000 0.3144(5) 0.053(4) Uiso 0.40 2 d SP . .
S15 S 0.3978(8) 0.0335(9) 0.3075(9) 0.061(9) Uiso 0.15 1 d P . .
S16 S 0.4323(11) 0.0209(11) 0.3015(12) 0.089(13) Uiso 0.15 1 d P . .

loop_
_atom_site_aniso_label
_atom_site_aniso_U_11
_atom_site_aniso_U_22
_atom_site_aniso_U_33
_atom_site_aniso_U_23
_atom_site_aniso_U_13
_atom_site_aniso_U_12
Mo1 0.0758(18) 0.0568(16) 0.0407(14) 0.000 0.0205(13) 0.000
Mo2 0.068(6) 0.098(3) 0.042(2) 0.000 0.021(2) 0.000
Mo3 0.0736(13) 0.0608(12) 0.0488(11) -0.0002(9) 0.0214(9) 0.0020(10)
Mo4 0.077(2) 0.070(3) 0.0369(15) -0.0029(12) 0.0142(13) 0.0154(19)
Mo5 0.0828(14) 0.0599(12) 0.0380(10) -0.0014(8) 0.0127(9) 0.0065(10)
Mo6 0.0780(14) 0.0867(14) 0.0359(10) 0.0015(9) 0.0175(9) -0.0100(11)
Mo7 0.0771(13) 0.0600(12) 0.0449(10) 0.0024(8) 0.0240(9) -0.0011(10)
Mo8 0.089(2) 0.060(3) 0.0363(15) -0.0032(13) 0.0108(13) 0.0055(18)
Mo9 0.0801(13) 0.0733(13) 0.0324(9) 0.0029(8) 0.0131(9) -0.0046(10)
Mo10 0.078(2) 0.071(2) 0.0352(19) 0.0025(14) 0.0111(13) -0.0138(19)
Mo11 0.0758(14) 0.1051(17) 0.0499(12) -0.0074(11) 0.0168(10) -0.0036(12)
Mo12 0.078(2) 0.068(3) 0.0389(18) -0.0047(16) 0.0142(16) 0.007(2)
Mo13 0.0811(14) 0.0596(12) 0.0370(10) -0.0001(8) 0.0130(9) 0.0000(10)
Mo14 0.071(2) 0.091(2) 0.0411(18) 0.0009(14) 0.0156(13) -0.019(2)
Mo15 0.071(2) 0.083(2) 0.033(2) 0.0008(15) 0.0207(15) -0.011(2)
Mo16 0.064(4) 0.056(4) 0.022(6) 0.000 0.014(4) 0.000
Mo17 0.081(4) 0.0900(19) 0.0458(16) 0.0001(12) 0.0237(18) 0.0068(15)
Mo18 0.088(2) 0.065(4) 0.0385(19) -0.0080(18) 0.0101(16) -0.003(2)
Mo19 0.064(5) 0.088(2) 0.046(2) 0.000 0.019(2) 0.000
Mo20 0.074(4) 0.0790(18) 0.0418(15) -0.0010(11) 0.0185(16) 0.0040(14)
Mo21 0.0850(15) 0.1172(19) 0.0495(12) -0.0163(12) 0.0248(11) -0.0161(13)
Mo22 0.0734(15) 0.0653(14) 0.1047(18) 0.0123(12) 0.0091(13) -0.0047(11)
Mo23 0.1116(18) 0.0937(16) 0.0405(11) 0.0119(10) 0.0322(11) 0.0102(13)
Mo24 0.1050(18) 0.0722(15) 0.0732(15) 0.0244(12) -0.0155(13) -0.0122(13)
Mo25 0.0890(16) 0.0710(14) 0.0800(15) 0.0084(11) 0.0251(12) 0.0026(12)
Mo26 0.128(2) 0.1011(18) 0.0459(12) -0.0024(11) 0.0429(13) -0.0209(15)
Mo27 0.0798(14) 0.0749(14) 0.0678(13) 0.0039(10) 0.0238(11) -0.0065(11)
Mo28 0.077(2) 0.067(2) 0.109(3) 0.000 0.0166(19) 0.000
Mo29 0.068(3) 0.083(3) 0.063(8) 0.000 0.013(3) 0.000
Mo30 0.0744(15) 0.0682(14) 0.1111(19) 0.0035(13) 0.0198(13) 0.0031(11)
Mo31 0.0836(15) 0.0977(16) 0.0407(11) 0.0131(10) 0.0094(10) -0.0206(12)
Mo32 0.116(2) 0.124(2) 0.0479(13) -0.0248(13) 0.0278(13) -0.0086(16)
Mo33 0.131(2) 0.1144(19) 0.0446(12) 0.0160(12) 0.0407(13) 0.0299(16)
Mo34 0.0916(16) 0.1064(18) 0.0456(12) -0.0030(11) 0.0235(11) -0.0222(13)
Mo35 0.0922(18) 0.0724(16) 0.129(2) 0.0013(15) 0.0434(17) 0.0029(13)
Mo36 0.161(3) 0.0776(19) 0.090(2) 0.0258(15) -0.014(2) -0.0237(18)
Mo37 0.0785(15) 0.146(2) 0.0345(11) -0.0135(12) 0.0156(10) 0.0170(14)
Mo38 0.076(2) 0.073(2) 0.105(5) 0.0093(18) 0.018(2) -0.0015(15)
Mo39 0.083(3) 0.110(4) 0.069(4) -0.004(4) 0.027(3) -0.016(3)
Mo40 0.0879(17) 0.167(3) 0.0586(14) -0.0422(15) 0.0290(13) -0.0028(17)
Mo41 0.079(3) 0.080(3) 0.213(5) 0.000 0.041(3) 0.000
Mo42 0.132(2) 0.117(2) 0.0562(14) 0.0325(13) 0.0103(14) -0.0198(17)
Mo43 0.0820(14) 0.0914(15) 0.0416(11) 0.0149(10) 0.0109(10) -0.0016(12)
Mo44 0.1034(17) 0.0968(16) 0.0420(11) 0.0024(10) 0.0321(11) -0.0171(13)
Mo45 0.0880(16) 0.0868(16) 0.0539(12) 0.0195(11) 0.0089(11) -0.0191(12)
Mo46 0.0777(14) 0.0857(15) 0.0536(12) 0.0050(10) 0.0133(10) -0.0097(11)
Mo47 0.0750(14) 0.0656(13) 0.0610(12) 0.0149(10) 0.0102(10) -0.0064(10)
Mo48 0.0836(14) 0.0716(13) 0.0518(12) 0.0132(9) 0.0201(10) 0.0017(11)
Mo49 0.0719(13) 0.0814(14) 0.0372(10) 0.0026(9) 0.0147(9) -0.0039(10)
Mo50 0.0916(15) 0.0760(13) 0.0370(10) 0.0055(9) 0.0253(10) -0.0074(11)
Mo51 0.0762(13) 0.0669(12) 0.0408(10) 0.0100(8) 0.0188(9) -0.0059(10)
Mo52 0.104(3) 0.099(3) 0.079(3) -0.049(3) 0.030(3) -0.012(3)
Mo53 0.123(9) 0.091(8) 0.061(6) -0.013(5) 0.042(5) -0.016(7)
Mo54 0.337(14) 0.182(8) 0.121(5) 0.091(5) 0.087(7) 0.037(8)
Mo62 0.107(8) 0.046(4) 0.054(5) -0.005(3) 0.027(5) -0.002(5)
Mo65 0.074(5) 0.166(9) 0.077(6) -0.065(6) 0.040(5) -0.037(7)
Mo66 0.106(7) 0.116(7) 0.112(8) -0.060(6) 0.067(6) -0.041(6)
Mo67 0.097(9) 0.152(16) 0.086(10) -0.050(10) 0.053(9) -0.035(12)
Mo68 0.122(10) 0.104(8) 0.093(8) -0.043(6) 0.071(8) -0.037(8)
Mo69 0.067(3) 0.085(4) 0.101(5) -0.025(3) 0.014(3) 0.001(3)
Mo71 0.063(4) 0.070(4) 0.165(8) -0.023(4) 0.023(4) -0.005(3)
V1 0.118(5) 0.054(3) 0.083(4) 0.000 0.069(4) 0.000
V2 0.096(3) 0.124(4) 0.029(2) 0.004(2) 0.006(2) -0.021(3)
V3 0.081(4) 0.085(4) 0.077(4) 0.000 -0.010(3) 0.000
V4 0.084(4) 0.140(6) 0.028(3) 0.000 0.004(3) 0.000
V5 0.079(3) 0.103(3) 0.056(2) -0.025(2) 0.009(2) -0.006(2)
V6 0.131(4) 0.088(3) 0.050(2) -0.020(2) 0.045(2) -0.030(3)
V7 0.118(4) 0.093(3) 0.041(2) -0.004(2) 0.005(2) 0.014(3)
V8 0.071(3) 0.072(3) 0.123(4) -0.035(3) 0.025(3) -0.006(2)
V9 0.076(2) 0.053(2) 0.0431(19) -0.0073(15) 0.0253(18) -0.0056(18)
K1 0.085(3) 0.062(3) 0.043(3) 0.002(2) 0.016(2) -0.001(2)
K2 0.158(13) 0.118(11) 0.091(9) 0.014(8) 0.049(9) -0.012(10)
K3 0.152(7) 0.129(6) 0.095(5) -0.008(4) 0.047(5) -0.008(5)
K4 0.089(7) 0.095(8) 0.040(5) -0.004(5) 0.018(5) 0.002(6)
K5 0.085(11) 0.117(13) 0.042(8) 0.000 0.008(7) 0.000
K6 0.132(9) 0.144(10) 0.118(8) 0.000 0.046(7) 0.000
K7 0.113(11) 0.101(10) 0.118(11) 0.009(8) 0.001(9) 0.019(8)
K8 0.119(10) 0.128(11) 0.055(7) -0.010(7) 0.019(7) 0.008(8)
K9 0.18(4) 0.12(3) 0.058(19) 0.010(19) 0.07(2) 0.00(3)
K10 0.109(16) 0.13(2) 0.045(11) -0.005(12) 0.038(10) 0.013(14)
O1 0.078(14) 0.040(11) 0.062(12) 0.000 0.021(10) 0.000
O2 0.098(15) 0.050(11) 0.033(10) 0.000 0.023(10) 0.000
O3 0.079(10) 0.066(9) 0.054(9) 0.007(7) 0.021(7) -0.009(7)
O4 0.081(10) 0.056(8) 0.051(8) 0.013(6) 0.018(7) 0.002(7)
O5 0.083(11) 0.106(12) 0.058(9) 0.015(8) 0.032(8) 0.009(9)
O6 0.076(10) 0.064(9) 0.049(8) 0.003(7) 0.014(7) -0.007(7)
O7 0.105(12) 0.074(10) 0.028(7) 0.000(6) 0.018(7) -0.009(8)
O8 0.104(13) 0.099(12) 0.052(9) 0.008(8) 0.026(9) -0.007(10)
O9 0.092(11) 0.085(11) 0.050(9) -0.005(7) 0.033(8) -0.002(9)
O10 0.062(9) 0.090(11) 0.053(9) 0.011(8) 0.008(7) -0.006(8)
O11 0.122(13) 0.068(10) 0.059(9) 0.003(7) 0.048(9) -0.010(9)
O12 0.084(10) 0.072(9) 0.030(7) -0.001(6) 0.005(7) -0.005(8)
O13 0.070(9) 0.095(11) 0.033(7) 0.001(7) 0.009(7) -0.017(8)
O14 0.100(11) 0.059(9) 0.046(8) 0.017(6) 0.027(8) 0.006(8)
O15 0.087(10) 0.062(9) 0.055(9) 0.001(7) 0.021(8) 0.003(8)
O16 0.107(12) 0.056(9) 0.029(7) -0.002(6) 0.011(7) 0.005(8)
O17 0.077(9) 0.065(9) 0.032(7) -0.002(6) 0.014(7) -0.002(7)
O18 0.084(10) 0.054(9) 0.071(10) 0.012(7) 0.027(8) -0.001(7)
O19 0.085(10) 0.083(10) 0.042(8) 0.005(7) 0.020(7) 0.012(8)
O20 0.088(11) 0.102(12) 0.039(8) -0.003(7) 0.033(7) -0.017(9)
O21 0.101(12) 0.112(13) 0.053(9) -0.010(8) 0.039(9) -0.034(10)
O22 0.086(10) 0.049(8) 0.043(8) 0.002(6) 0.021(7) 0.001(7)
O23 0.108(11) 0.053(8) 0.042(8) 0.008(6) 0.035(8) 0.003(8)
O24 0.112(12) 0.069(10) 0.033(8) 0.021(7) 0.003(8) -0.003(8)
O25 0.095(10) 0.053(8) 0.040(7) 0.005(6) 0.030(7) 0.008(7)
O26 0.074(10) 0.082(10) 0.044(8) 0.006(7) 0.023(7) -0.001(8)
O27 0.077(10) 0.091(11) 0.044(8) 0.003(7) 0.020(7) -0.015(8)
O28 0.071(9) 0.085(10) 0.042(8) -0.006(7) 0.011(7) 0.021(8)
O29 0.069(9) 0.064(9) 0.065(9) -0.002(7) 0.025(8) 0.004(7)
O30 0.070(9) 0.070(9) 0.034(7) -0.011(6) 0.002(6) -0.011(7)
O31 0.091(16) 0.090(16) 0.064(14) 0.000 0.028(12) 0.000
O32 0.077(10) 0.077(10) 0.055(9) 0.014(7) 0.025(8) -0.001(8)
O33 0.088(11) 0.098(12) 0.045(8) 0.013(8) 0.030(8) 0.009(9)
O34 0.078(10) 0.088(11) 0.047(8) 0.006(7) 0.016(7) -0.004(8)
O35 0.099(12) 0.073(10) 0.059(9) 0.009(7) 0.031(8) 0.018(9)
O36 0.090(10) 0.072(9) 0.037(7) 0.008(6) 0.019(7) -0.015(8)
O37 0.094(11) 0.099(12) 0.045(8) 0.016(8) 0.029(8) 0.018(9)
O38 0.087(11) 0.075(10) 0.045(8) 0.022(7) 0.014(7) -0.014(8)
O39 0.071(11) 0.21(2) 0.051(10) 0.007(12) 0.003(8) 0.021(12)
O40 0.073(9) 0.077(10) 0.040(8) 0.011(7) 0.020(7) -0.002(7)
O41 0.078(11) 0.099(13) 0.091(12) -0.014(9) 0.040(10) -0.005(9)
O42 0.067(9) 0.084(10) 0.033(7) 0.007(6) 0.013(6) -0.008(7)
O43 0.107(13) 0.100(12) 0.044(9) 0.009(8) 0.020(8) -0.012(10)
O44 0.070(13) 0.059(12) 0.052(12) 0.000 0.020(10) 0.000
O45 0.090(11) 0.079(10) 0.042(8) 0.010(7) 0.017(7) 0.015(8)
O46 0.085(10) 0.050(8) 0.049(8) 0.010(6) 0.011(7) -0.005(7)
O47 0.074(14) 0.076(14) 0.064(13) 0.000 0.020(11) 0.000
O48 0.085(10) 0.089(11) 0.036(8) -0.007(7) 0.015(7) -0.010(8)
O49 0.078(10) 0.084(11) 0.046(8) -0.003(7) 0.012(7) 0.002(8)
O50 0.084(10) 0.083(10) 0.042(8) 0.004(7) 0.021(7) 0.011(8)
O51 0.083(11) 0.094(11) 0.046(8) -0.007(8) 0.019(8) -0.004(9)
O52 0.099(11) 0.068(9) 0.032(7) 0.010(6) 0.021(7) -0.001(8)
O53 0.083(10) 0.058(8) 0.037(7) -0.008(6) 0.018(7) -0.006(7)
O54 0.094(11) 0.072(10) 0.046(8) 0.001(7) 0.037(8) -0.013(8)
O55 0.098(12) 0.107(12) 0.041(8) 0.003(8) 0.027(8) -0.023(10)
O56 0.112(13) 0.098(12) 0.049(9) 0.002(8) 0.032(9) 0.010(10)
O57 0.074(10) 0.078(10) 0.045(8) -0.013(7) 0.019(7) -0.001(8)
O58 0.099(12) 0.083(11) 0.044(8) -0.002(7) 0.025(8) -0.003(9)
O59 0.113(13) 0.068(10) 0.064(10) 0.000(8) 0.032(9) -0.003(9)
O60 0.100(14) 0.128(16) 0.079(12) 0.013(11) -0.010(10) -0.002(12)
O61 0.094(12) 0.065(10) 0.089(12) -0.007(8) 0.031(9) -0.006(8)
O62 0.082(10) 0.084(11) 0.042(8) 0.004(7) 0.012(7) 0.020(8)
O63 0.133(15) 0.082(11) 0.061(10) 0.008(8) 0.037(10) -0.014(10)
O64 0.082(11) 0.154(16) 0.025(7) -0.012(8) 0.017(7) 0.026(10)
O65 0.086(11) 0.094(12) 0.052(9) -0.004(8) 0.015(8) -0.021(9)
O67 0.085(10) 0.069(9) 0.047(8) 0.009(7) 0.020(7) -0.003(8)
O68 0.079(10) 0.096(12) 0.047(9) -0.005(8) 0.011(8) -0.019(9)
O69 0.093(12) 0.107(13) 0.054(10) 0.001(9) -0.001(9) 0.012(10)
O70 0.089(12) 0.098(13) 0.086(12) -0.004(9) 0.039(10) 0.003(10)
O71 0.082(10) 0.064(9) 0.046(8) 0.001(7) 0.022(7) 0.002(7)
O72 0.13(2) 0.044(12) 0.083(16) 0.000 0.031(14) 0.000
O73 0.082(11) 0.098(12) 0.061(9) -0.006(8) 0.039(8) -0.018(9)
O74 0.090(11) 0.112(13) 0.038(8) 0.002(8) 0.011(8) 0.002(9)
O75 0.096(12) 0.098(12) 0.058(10) -0.006(8) 0.030(9) -0.018(9)
O76 0.078(10) 0.060(9) 0.051(8) 0.000(7) 0.023(7) -0.005(7)
O77 0.092(11) 0.083(11) 0.037(8) 0.001(7) 0.011(7) 0.005(8)
O78 0.138(15) 0.077(11) 0.056(9) 0.004(8) 0.048(10) -0.006(10)
O79 0.078(10) 0.101(12) 0.043(8) -0.001(7) 0.025(7) 0.008(8)
O80 0.077(10) 0.092(11) 0.040(8) -0.001(7) 0.014(7) -0.002(8)
O81 0.090(16) 0.087(15) 0.047(12) 0.000 0.034(11) 0.000
O82 0.084(12) 0.177(19) 0.054(10) -0.053(11) 0.019(9) -0.029(12)
O83 0.11(2) 0.096(17) 0.062(14) 0.000 0.032(13) 0.000
O84 0.105(12) 0.080(10) 0.032(8) 0.000(7) 0.015(8) -0.011(9)
O85 0.085(10) 0.064(9) 0.044(8) -0.001(7) 0.008(7) 0.011(8)
O86 0.081(11) 0.082(11) 0.056(9) 0.018(8) -0.006(8) -0.020(8)
O87 0.088(11) 0.099(12) 0.044(8) -0.003(8) 0.012(8) -0.021(9)
O88 0.083(11) 0.122(13) 0.041(8) 0.005(8) 0.031(8) 0.034(9)
O89 0.077(15) 0.070(15) 0.101(18) 0.000 0.019(13) 0.000
O90 0.086(11) 0.095(11) 0.032(8) -0.003(7) 0.003(7) 0.008(9)
O91 0.098(11) 0.061(9) 0.044(8) 0.004(7) 0.012(8) 0.020(8)
O92 0.091(12) 0.126(14) 0.033(8) -0.008(8) 0.008(8) 0.021(10)
O93 0.110(13) 0.087(12) 0.063(10) -0.005(8) 0.025(9) 0.026(10)
O94 0.093(12) 0.123(14) 0.044(9) 0.010(8) 0.028(8) 0.004(10)
O95 0.088(12) 0.135(16) 0.091(12) -0.065(11) 0.044(10) -0.040(11)
O96 0.094(11) 0.094(11) 0.051(9) -0.004(8) 0.032(8) -0.017(9)
O97 0.088(11) 0.062(10) 0.106(13) 0.005(9) 0.038(10) 0.003(8)
O98 0.080(10) 0.086(11) 0.038(8) 0.000(7) 0.011(7) 0.002(8)
O99 0.084(10) 0.100(12) 0.040(8) 0.007(7) 0.030(7) -0.011(9)
O100 0.090(12) 0.117(14) 0.063(10) -0.010(9) 0.012(9) 0.033(10)
O101 0.082(10) 0.068(9) 0.052(8) -0.006(7) 0.031(8) 0.005(8)
O102 0.082(14) 0.089(15) 0.037(11) 0.000 0.021(10) 0.000
O103 0.071(9) 0.081(10) 0.043(8) 0.011(7) 0.008(7) -0.018(8)
O104 0.090(10) 0.057(8) 0.038(7) 0.004(6) 0.020(7) 0.002(7)
O105 0.078(10) 0.105(12) 0.032(7) 0.015(7) 0.014(7) -0.002(9)
O106 0.080(10) 0.095(11) 0.045(8) 0.018(8) 0.018(7) 0.002(8)
O107 0.080(10) 0.079(10) 0.046(8) -0.002(7) 0.021(7) -0.002(8)
O108 0.117(13) 0.085(11) 0.058(9) 0.010(8) 0.043(9) -0.008(10)
O109 0.100(16) 0.062(13) 0.038(11) 0.000 0.018(11) 0.000
O110 0.090(11) 0.093(11) 0.043(8) 0.004(7) 0.032(8) -0.007(9)
O111 0.076(10) 0.107(12) 0.054(9) 0.007(8) 0.018(8) -0.009(9)
O112 0.059(9) 0.117(13) 0.049(9) 0.002(8) 0.007(7) -0.013(9)
O113 0.090(11) 0.071(9) 0.039(8) -0.004(7) 0.017(7) -0.007(8)
O114 0.081(10) 0.069(10) 0.061(10) 0.018(8) -0.002(8) 0.003(8)
O115 0.113(13) 0.119(14) 0.058(10) 0.003(9) 0.040(10) -0.035(11)
O116 0.123(14) 0.087(11) 0.052(9) 0.003(8) 0.032(9) 0.021(10)
O117 0.088(11) 0.079(10) 0.033(7) 0.011(7) 0.003(7) -0.005(8)
O118 0.117(13) 0.060(9) 0.048(9) -0.002(7) 0.019(8) 0.007(9)
O119 0.096(12) 0.081(11) 0.072(10) 0.024(8) 0.032(9) 0.008(9)
O120 0.074(16) 0.14(2) 0.054(14) 0.000 0.013(11) 0.000
O121 0.114(13) 0.055(9) 0.064(10) 0.001(7) 0.024(9) 0.002(8)
O122 0.091(11) 0.070(10) 0.046(8) -0.011(7) 0.017(8) 0.005(8)
O123 0.098(12) 0.066(10) 0.061(9) 0.009(7) 0.014(8) 0.029(8)
O124 0.098(12) 0.073(10) 0.080(11) 0.002(8) 0.036(9) 0.002(9)
O125 0.101(11) 0.058(9) 0.040(8) 0.000(6) 0.022(7) -0.004(8)
O126 0.090(11) 0.074(10) 0.035(8) -0.004(7) 0.012(7) 0.011(8)
O127 0.084(11) 0.085(11) 0.057(9) -0.010(8) 0.024(8) -0.004(8)
O128 0.100(12) 0.097(12) 0.056(9) 0.006(8) 0.020(9) -0.033(10)
O129 0.12(2) 0.088(17) 0.068(15) 0.000 0.017(14) 0.000
O130 0.089(11) 0.066(10) 0.080(11) 0.020(8) 0.012(9) -0.010(8)
O131 0.129(15) 0.111(13) 0.036(8) 0.023(8) 0.014(9) -0.022(11)
O132 0.092(11) 0.084(11) 0.051(9) 0.012(8) 0.024(8) 0.008(9)
O133 0.082(11) 0.098(12) 0.045(8) 0.021(8) 0.012(8) -0.003(9)
O134 0.103(12) 0.074(11) 0.084(11) 0.013(8) 0.044(10) 0.016(9)
O135 0.123(13) 0.079(10) 0.040(8) 0.010(7) 0.036(8) 0.000(9)
O136 0.096(11) 0.078(10) 0.050(9) -0.001(7) 0.032(8) 0.001(8)
O137 0.119(14) 0.118(14) 0.063(10) -0.003(9) 0.049(10) -0.023(11)
O138 0.131(14) 0.073(10) 0.040(8) -0.002(7) 0.028(9) 0.002(9)
O139 0.126(14) 0.063(10) 0.074(11) -0.009(8) 0.034(10) 0.020(9)
O140 0.119(14) 0.106(13) 0.047(9) -0.011(8) 0.034(9) -0.014(10)
O141 0.086(16) 0.089(16) 0.055(13) 0.000 0.022(11) 0.000
O142 0.096(12) 0.083(11) 0.049(9) 0.002(8) 0.009(8) 0.007(9)
O143 0.133(15) 0.081(11) 0.084(12) 0.016(9) 0.054(11) 0.016(10)
O144 0.113(14) 0.091(12) 0.065(10) -0.011(9) 0.032(9) 0.008(10)
O145 0.085(11) 0.100(12) 0.040(8) 0.007(8) 0.011(7) -0.015(9)
O146 0.103(18) 0.116(19) 0.058(14) 0.000 0.044(13) 0.000
O147 0.104(13) 0.081(11) 0.079(11) -0.001(9) 0.034(10) 0.009(9)
O148 0.087(13) 0.126(17) 0.108(16) 0.097(15) -0.028(11) -0.021(12)
O149 0.076(11) 0.102(13) 0.074(11) -0.001(9) 0.014(9) -0.015(9)
O150 0.080(10) 0.078(10) 0.049(8) -0.010(7) 0.013(7) 0.006(8)
O151 0.083(17) 0.15(2) 0.060(14) 0.000 0.031(13) 0.000
O152 0.134(15) 0.099(13) 0.056(10) 0.006(8) 0.040(10) 0.022(11)
O153 0.082(11) 0.082(11) 0.085(12) 0.011(9) 0.023(9) -0.005(9)
O154 0.095(13) 0.110(13) 0.068(11) -0.012(9) 0.027(9) 0.000(10)
O155 0.082(11) 0.109(13) 0.078(11) 0.020(9) 0.030(9) 0.013(10)
O156 0.137(15) 0.124(14) 0.035(8) 0.020(9) 0.032(9) 0.025(12)
O157 0.105(12) 0.082(11) 0.047(9) -0.013(7) 0.028(8) 0.007(9)
O158 0.097(13) 0.144(17) 0.064(11) -0.001(10) 0.027(10) 0.000(11)
O159 0.100(12) 0.096(12) 0.044(8) 0.013(8) 0.022(8) -0.016(9)
O160 0.107(13) 0.110(13) 0.062(10) 0.012(9) 0.050(9) -0.012(10)
O161 0.078(15) 0.094(17) 0.071(15) 0.000 0.029(12) 0.000
O162 0.111(13) 0.096(12) 0.050(9) 0.006(8) 0.026(9) 0.004(10)
O163 0.095(12) 0.110(14) 0.071(11) -0.019(9) 0.019(9) 0.033(10)
O164 0.080(11) 0.072(10) 0.076(11) 0.010(8) 0.018(8) -0.006(8)
O165 0.132(16) 0.074(12) 0.091(13) 0.024(10) -0.039(11) -0.014(11)
O166 0.081(12) 0.061(11) 0.17(2) -0.002(11) 0.038(13) -0.006(9)
O167 0.109(13) 0.089(12) 0.058(10) 0.018(8) 0.019(9) -0.018(10)
O168 0.054(9) 0.130(15) 0.084(12) -0.021(10) 0.027(8) -0.002(9)
O169 0.085(11) 0.115(13) 0.046(9) -0.026(8) 0.018(8) -0.016(9)
O170 0.105(14) 0.091(12) 0.090(12) 0.001(10) 0.042(11) -0.006(10)
O171 0.125(16) 0.143(17) 0.070(12) 0.018(11) 0.029(11) -0.037(13)
O172 0.092(11) 0.075(10) 0.064(10) 0.004(8) 0.022(8) 0.017(8)
O173 0.102(14) 0.22(2) 0.046(10) -0.001(12) 0.019(9) 0.039(14)
O174 0.101(13) 0.101(13) 0.059(10) 0.005(9) 0.022(9) -0.007(10)
O175 0.089(13) 0.100(14) 0.125(16) -0.002(11) 0.035(11) -0.015(10)
O176 0.13(2) 0.051(15) 0.15(3) 0.000 0.02(2) 0.000
O177 0.093(12) 0.074(11) 0.089(12) 0.017(9) -0.001(10) -0.019(9)
O178 0.089(12) 0.122(15) 0.083(12) 0.000(10) 0.033(10) -0.013(11)
O179 0.069(11) 0.085(12) 0.151(18) 0.022(12) 0.021(11) -0.011(9)
O180 0.063(10) 0.083(12) 0.108(13) -0.004(10) 0.008(9) 0.008(8)
O181 0.098(13) 0.081(12) 0.105(14) 0.023(10) 0.045(11) 0.008(9)
O182 0.17(2) 0.150(18) 0.067(12) -0.008(11) 0.077(13) -0.028(15)
O183 0.086(12) 0.069(11) 0.131(16) 0.008(10) 0.005(11) -0.001(9)
O184 0.068(16) 0.064(16) 0.19(3) 0.000 0.008(17) 0.000
O185 0.095(13) 0.075(12) 0.142(18) 0.010(11) 0.005(12) -0.001(10)
O186 0.065(10) 0.074(11) 0.122(15) 0.000(10) 0.006(10) -0.001(8)
O187 0.126(15) 0.095(13) 0.101(14) -0.038(11) 0.057(12) -0.038(11)
O188 0.130(16) 0.097(13) 0.067(11) 0.004(9) 0.010(11) -0.042(11)
O189 0.084(13) 0.076(13) 0.22(3) 0.037(15) 0.035(16) -0.001(10)
O190 0.100(14) 0.135(17) 0.114(15) -0.056(13) 0.033(12) -0.034(12)
O191 0.17(2) 0.17(2) 0.054(11) 0.027(11) 0.053(12) 0.047(16)
O192 0.136(18) 0.18(2) 0.109(17) 0.029(16) 0.045(14) -0.036(16)
O193 0.095(17) 0.056(14) 0.11(2) 0.000 0.025(15) 0.000
O194 0.123(16) 0.096(14) 0.117(16) -0.003(12) 0.000(13) 0.002(12)
O195 0.081(16) 0.089(17) 0.09(2) 0.000 0.014(14) 0.000
O196 0.079(12) 0.24(3) 0.107(15) -0.101(16) 0.050(11) -0.037(14)

loop_
_atom_type_symbol
_atom_type_description
_atom_type_scat_dispersion_real
_atom_type_scat_dispersion_imag
_atom_type_scat_source
O O 0.0106 0.0060 'International Tables Vol C Tables 4.2.6.8 and 6.1.1.4'
H H 0.0000 0.0000 'International Tables Vol C Tables 4.2.6.8 and 6.1.1.4'
K K 0.2009 0.2494 'International Tables Vol C Tables 4.2.6.8 and 6.1.1.4'
S S 0.1246 0.1234 'International Tables Vol C Tables 4.2.6.8 and 6.1.1.4'
V V 0.3005 0.5294 'International Tables Vol C Tables 4.2.6.8 and 6.1.1.4'
Mo Mo -1.6832 0.6857 'International Tables Vol C Tables 4.2.6.8 and 6.1.1.4'
Na Na 0.0362 0.0249 'International Tables Vol C Tables 4.2.6.8 and 6.1.1.4'

loop_
_geom_angle_atom_site_label_1
_geom_angle_atom_site_label_2
_geom_angle_atom_site_label_3
_geom_angle
_geom_angle_site_symmetry_1
_geom_angle_site_symmetry_3
_geom_angle_publ_flag
O2 Mo1 O1 96.6(9) . . ?
O2 Mo1 O22 98.7(4) . . ?
O1 Mo1 O22 71.5(4) . . ?
O2 Mo1 O22 98.7(4) . 6 ?
O1 Mo1 O22 71.5(4) . 6 ?
O22 Mo1 O22 140.6(8) . 6 ?
O2 Mo1 O25 97.6(7) . . ?
O1 Mo1 O25 141.3(4) . . ?
O22 Mo1 O25 70.8(5) . . ?
O22 Mo1 O25 140.5(6) 6 . ?
O2 Mo1 O25 97.6(7) . 6 ?
O1 Mo1 O25 141.3(4) . 6 ?
O22 Mo1 O25 140.5(6) . 6 ?
O22 Mo1 O25 70.8(5) 6 6 ?
O25 Mo1 O25 71.5(7) . 6 ?
O2 Mo1 O44 180.0(9) . . ?
O1 Mo1 O44 83.3(7) . . ?
O22 Mo1 O44 81.3(4) . . ?
O22 Mo1 O44 81.3(4) 6 . ?
O25 Mo1 O44 82.4(5) . . ?
O25 Mo1 O44 82.4(5) 6 . ?
Mo81 Mo2 O120 177.6(19) . . ?
Mo81 Mo2 O8 74.8(12) . . ?
O120 Mo2 O8 103.8(8) . . ?
Mo81 Mo2 O8 74.8(12) . 6 ?
O120 Mo2 O8 103.8(8) . 6 ?
O8 Mo2 O8 101.8(10) . 6 ?
Mo81 Mo2 O56 84.7(15) . . ?
O120 Mo2 O56 97.2(8) . . ?
O8 Mo2 O56 90.3(7) . . ?
O8 Mo2 O56 152.3(8) 6 . ?
Mo81 Mo2 O56 84.7(15) . 6 ?
O120 Mo2 O56 97.3(8) . 6 ?
O8 Mo2 O56 152.3(8) . 6 ?
O8 Mo2 O56 90.3(7) 6 6 ?
O56 Mo2 O56 69.1(9) . 6 ?
Mo81 Mo2 O151 9.0(18) . . ?
O120 Mo2 O151 173.4(9) . . ?
O8 Mo2 O151 80.2(7) . . ?
O8 Mo2 O151 80.2(7) 6 . ?
O56 Mo2 O151 77.3(7) . . ?
O56 Mo2 O151 77.3(7) 6 . ?
Mo81 Mo2 K5 77.2(18) . 5_656 ?
O120 Mo2 K5 100.5(8) . 5_656 ?
O8 Mo2 K5 51.9(5) . 5_656 ?
O8 Mo2 K5 51.9(5) 6 5_656 ?
O56 Mo2 K5 141.0(5) . 5_656 ?
O56 Mo2 K5 141.0(5) 6 5_656 ?
O151 Mo2 K5 86.2(6) . 5_656 ?
O50 Mo3 O76 102.8(7) . . ?
O50 Mo3 O29 101.8(7) . . ?
O76 Mo3 O29 104.1(6) . . ?
O50 Mo3 O1 95.4(7) . . ?
O76 Mo3 O1 153.6(7) . . ?
O29 Mo3 O1 90.5(7) . . ?
O50 Mo3 O22 96.2(6) . . ?
O76 Mo3 O22 89.7(6) . . ?
O29 Mo3 O22 154.1(6) . . ?
O1 Mo3 O22 69.2(6) . . ?
O50 Mo3 O62 172.8(6) . . ?
O76 Mo3 O62 81.6(6) . . ?
O29 Mo3 O62 82.4(6) . . ?
O1 Mo3 O62 78.6(6) . . ?
O22 Mo3 O62 78.0(5) . . ?
O50 Mo3 K3 100.7(5) . . ?
O76 Mo3 K3 52.2(5) . . ?
O29 Mo3 K3 53.1(5) . . ?
O1 Mo3 K3 142.3(5) . . ?
O22 Mo3 K3 140.8(4) . . ?
O62 Mo3 K3 86.4(4) . . ?
Mo90 Mo4 O93 176.2(18) . . ?
Mo90 Mo4 O19 79.2(17) . . ?
O93 Mo4 O19 103.5(8) . . ?
Mo90 Mo4 O90 79.4(16) . . ?
O93 Mo4 O90 102.4(7) . . ?
O19 Mo4 O90 103.1(7) . . ?
Mo90 Mo4 O126 80.5(16) . . ?
O93 Mo4 O126 96.1(8) . . ?
O19 Mo4 O126 153.1(7) . . ?
O90 Mo4 O126 90.2(6) . . ?
Mo90 Mo4 O28 81.0(16) . . ?
O93 Mo4 O28 96.2(7) . . ?
O19 Mo4 O28 90.6(6) . . ?
O90 Mo4 O28 153.4(7) . . ?
O126 Mo4 O28 68.9(5) . . ?
Mo90 Mo4 O134 4.1(16) . . ?
O93 Mo4 O134 172.2(7) . . ?
O19 Mo4 O134 81.1(7) . . ?
O90 Mo4 O134 82.4(7) . . ?
O126 Mo4 O134 77.6(6) . . ?
O28 Mo4 O134 77.3(6) . . ?
Mo90 Mo4 K4 82.9(16) . . ?
O93 Mo4 K4 100.8(6) . . ?
O19 Mo4 K4 52.3(4) . . ?
O90 Mo4 K4 52.3(5) . . ?
O126 Mo4 K4 141.3(4) . . ?
O28 Mo4 K4 141.8(5) . . ?
O134 Mo4 K4 87.0(4) . . ?
O85 Mo5 O12 98.2(6) . . ?
O85 Mo5 O30 97.6(7) . . ?
O12 Mo5 O30 71.4(5) . . ?
O85 Mo5 O28 98.0(7) . . ?
O12 Mo5 O28 71.1(6) . . ?
O30 Mo5 O28 141.0(5) . . ?
O85 Mo5 O57 98.8(6) . . ?
O12 Mo5 O57 140.4(6) . . ?
O30 Mo5 O57 71.2(5) . . ?
O28 Mo5 O57 140.2(5) . . ?
O85 Mo5 O126 99.0(6) . . ?
O12 Mo5 O126 139.5(6) . . ?
O30 Mo5 O126 141.1(5) . . ?
O28 Mo5 O126 70.3(6) . . ?
O57 Mo5 O126 71.7(6) . . ?
O85 Mo5 O91 179.4(6) . . ?
O12 Mo5 O91 81.3(5) . . ?
O30 Mo5 O91 82.1(6) . . ?
O28 Mo5 O91 82.0(6) . . ?
O57 Mo5 O91 81.5(6) . . ?
O126 Mo5 O91 81.6(5) . . ?
O96 Mo6 O7 97.9(7) . . ?
O96 Mo6 O34 97.5(7) . . ?
O7 Mo6 O34 71.4(6) . . ?
O96 Mo6 O13 100.2(7) . . ?
O7 Mo6 O13 139.2(6) . . ?
O34 Mo6 O13 140.5(6) . . ?
O96 Mo6 O68 100.0(7) . . ?
O7 Mo6 O68 140.5(6) . . ?
O34 Mo6 O68 71.5(6) . . ?
O13 Mo6 O68 70.8(6) . . ?
O96 Mo6 O27 97.3(6) . . ?
O7 Mo6 O27 71.2(6) . . ?
O34 Mo6 O27 141.2(6) . . ?
O13 Mo6 O27 70.5(6) . . ?
O68 Mo6 O27 139.7(6) . . ?
O96 Mo6 O107 177.6(7) . . ?
O7 Mo6 O107 79.7(5) . . ?
O34 Mo6 O107 81.7(5) . . ?
O13 Mo6 O107 81.8(5) . . ?
O68 Mo6 O107 81.9(6) . . ?
O27 Mo6 O107 82.0(5) . . ?
O17 Mo7 O52 103.4(6) . . ?
O17 Mo7 O53 102.9(6) . . ?
O52 Mo7 O53 104.3(6) . . ?
O17 Mo7 O25 96.5(6) . . ?
O52 Mo7 O25 89.3(6) . . ?
O53 Mo7 O25 152.9(5) . . ?
O17 Mo7 O22 95.9(6) . . ?
O52 Mo7 O22 152.9(6) . . ?
O53 Mo7 O22 89.5(6) . . ?
O25 Mo7 O22 69.6(5) . . ?
O17 Mo7 O67 172.0(6) . . ?
O52 Mo7 O67 81.4(5) . . ?
O53 Mo7 O67 81.9(5) . . ?
O25 Mo7 O67 77.0(5) . . ?
O22 Mo7 O67 77.6(5) . . ?
O17 Mo7 K1 103.3(5) . . ?
O52 Mo7 K1 53.2(5) . . ?
O53 Mo7 K1 52.1(4) . . ?
O25 Mo7 K1 140.5(4) . . ?
O22 Mo7 K1 139.8(4) . . ?
O67 Mo7 K1 84.7(4) . . ?
O17 Mo7 K2 43.3(5) . . ?
O52 Mo7 K2 115.2(5) . . ?
O53 Mo7 K2 59.7(5) . . ?
O25 Mo7 K2 134.9(4) . . ?
O22 Mo7 K2 91.9(4) . . ?
O67 Mo7 K2 140.4(4) . . ?
K1 Mo7 K2 79.2(2) . . ?
Mo94 Mo8 O139 176.8(17) . . ?
Mo94 Mo8 O122 79.9(16) . . ?
O139 Mo8 O122 102.4(8) . . ?
Mo94 Mo8 O150 74.0(16) . . ?
O139 Mo8 O150 103.2(8) . . ?
O122 Mo8 O150 104.3(7) . . ?
Mo94 Mo8 O57 86.0(16) . . ?
O139 Mo8 O57 96.2(7) . . ?
O122 Mo8 O57 89.2(6) . . ?
O150 Mo8 O57 153.2(7) . . ?
Mo94 Mo8 O126 82.9(16) . . ?
O139 Mo8 O126 95.7(7) . . ?
O122 Mo8 O126 153.7(7) . . ?
O150 Mo8 O126 89.7(6) . . ?
O57 Mo8 O126 69.8(6) . . ?
Mo94 Mo8 O118 8.9(15) . . ?
O139 Mo8 O118 172.2(6) . . ?
O122 Mo8 O118 82.2(7) . . ?
O150 Mo8 O118 81.5(6) . . ?
O57 Mo8 O118 77.4(6) . . ?
O126 Mo8 O118 78.0(6) . . ?
Mo94 Mo8 K8 79.2(15) . 2_656 ?
O139 Mo8 K8 100.4(6) . 2_656 ?
O122 Mo8 K8 53.7(5) . 2_656 ?
O150 Mo8 K8 52.2(5) . 2_656 ?
O57 Mo8 K8 141.8(5) . 2_656 ?
O126 Mo8 K8 141.1(5) . 2_656 ?
O118 Mo8 K8 87.5(4) . 2_656 ?
O159 Mo9 O117 102.6(7) . . ?
O159 Mo9 O71 104.4(7) . . ?
O117 Mo9 O71 102.6(6) . . ?
O159 Mo9 O7 94.8(6) . . ?
O117 Mo9 O7 90.8(6) . . ?
O71 Mo9 O7 153.4(6) . . ?
O159 Mo9 O27 95.9(7) . . ?
O117 Mo9 O27 153.9(5) . . ?
O71 Mo9 O27 90.3(6) . . ?
O7 Mo9 O27 69.2(6) . . ?
O159 Mo9 O106 170.9(7) . . ?
O117 Mo9 O106 82.1(6) . . ?
O71 Mo9 O106 81.9(6) . . ?
O7 Mo9 O106 77.2(5) . . ?
O27 Mo9 O106 77.3(5) . . ?
O159 Mo9 K1 103.9(6) . . ?
O117 Mo9 K1 51.8(5) . . ?
O71 Mo9 K1 51.7(5) . . ?
O7 Mo9 K1 140.7(4) . . ?
O27 Mo9 K1 140.2(4) . . ?
O106 Mo9 K1 85.1(4) . . ?
Mo88 Mo10 O63 175(2) . . ?
Mo88 Mo10 O125 72.9(19) . . ?
O63 Mo10 O125 101.9(8) . . ?
Mo88 Mo10 O77 77.5(17) . . ?
O63 Mo10 O77 104.0(8) . . ?
O125 Mo10 O77 103.5(7) . . ?
Mo88 Mo10 O7 83.2(18) . . ?
O63 Mo10 O7 97.1(7) . . ?
O125 Mo10 O7 89.7(6) . . ?
O77 Mo10 O7 152.0(7) . . ?
Mo88 Mo10 O34 87.4(17) . . ?
O63 Mo10 O34 97.6(8) . . ?
O125 Mo10 O34 152.6(7) . . ?
O77 Mo10 O34 90.1(6) . . ?
O7 Mo10 O34 68.8(6) . . ?
Mo88 Mo10 O59 9.9(16) . . ?
O63 Mo10 O59 173.5(7) . . ?
O125 Mo10 O59 80.7(7) . . ?
O77 Mo10 O59 81.1(7) . . ?
O7 Mo10 O59 76.8(6) . . ?
O34 Mo10 O59 78.1(6) . . ?
Mo88 Mo10 K8 78.0(16) . . ?
O63 Mo10 K8 98.8(7) . . ?
O125 Mo10 K8 52.9(5) . . ?
O77 Mo10 K8 52.7(5) . . ?
O7 Mo10 K8 141.6(5) . . ?
O34 Mo10 K8 142.0(4) . . ?
O59 Mo10 K8 87.5(5) . . ?
O160 Mo11 O111 101.9(8) . . ?
O160 Mo11 O79 103.1(7) . . ?
O111 Mo11 O79 102.9(7) . . ?
O160 Mo11 O68 96.6(7) . . ?
O111 Mo11 O68 154.0(7) . . ?
O79 Mo11 O68 90.4(6) . . ?
O160 Mo11 O13 95.4(7) . . ?
O111 Mo11 O13 90.9(6) . . ?
O79 Mo11 O13 154.0(6) . . ?
O68 Mo11 O13 69.1(6) . . ?
O160 Mo11 O5 172.9(7) . . ?
O111 Mo11 O5 81.7(6) . . ?
O79 Mo11 O5 82.0(6) . . ?
O68 Mo11 O5 78.2(6) . . ?
O13 Mo11 O5 78.3(5) . . ?
O160 Mo11 K5 100.4(7) . . ?
O111 Mo11 K5 52.1(5) . . ?
O79 Mo11 K5 52.2(5) . . ?
O68 Mo11 K5 141.5(4) . . ?
O13 Mo11 K5 141.9(5) . . ?
O5 Mo11 K5 86.7(5) . . ?
Mo85 Mo12 O123 174.6(14) . . ?
Mo85 Mo12 O98 78.1(13) . . ?
O123 Mo12 O98 103.3(8) . . ?
Mo85 Mo12 O49 72.6(14) . . ?
O123 Mo12 O49 102.0(7) . . ?
O98 Mo12 O49 101.6(7) . . ?
Mo85 Mo12 O28 88.5(13) . . ?
O123 Mo12 O28 96.7(7) . . ?
O98 Mo12 O28 91.6(6) . . ?
O49 Mo12 O28 153.8(7) . . ?
Mo85 Mo12 O12 85.7(13) . . ?
O123 Mo12 O12 94.7(7) . . ?
O98 Mo12 O12 154.9(6) . . ?
O49 Mo12 O12 91.4(6) . . ?
O28 Mo12 O12 68.7(6) . . ?
Mo85 Mo12 O142 10.4(13) . . ?
O123 Mo12 O142 173.4(7) . . ?
O98 Mo12 O142 81.6(7) . . ?
O49 Mo12 O142 81.1(7) . . ?
O28 Mo12 O142 78.6(6) . . ?
O12 Mo12 O142 79.3(6) . . ?
Mo85 Mo12 K3 76.1(13) . . ?
O123 Mo12 K3 100.5(6) . . ?
O98 Mo12 K3 51.6(5) . . ?
O49 Mo12 K3 51.4(5) . . ?
O28 Mo12 K3 142.0(5) . . ?
O12 Mo12 K3 141.9(5) . . ?
O142 Mo12 K3 86.0(4) . . ?
O46 Mo13 O16 102.3(6) . . ?
O46 Mo13 O104 104.4(6) . . ?
O16 Mo13 O104 103.1(6) . . ?
O46 Mo13 O30 96.3(6) . . ?
O16 Mo13 O30 90.2(6) . . ?
O104 Mo13 O30 152.1(6) . . ?
O46 Mo13 O12 97.1(6) . . ?
O16 Mo13 O12 152.6(5) . . ?
O104 Mo13 O12 90.3(6) . . ?
O30 Mo13 O12 68.6(5) . . ?
O46 Mo13 O45 173.5(6) . . ?
O16 Mo13 O45 80.9(6) . . ?
O104 Mo13 O45 80.1(5) . . ?
O30 Mo13 O45 77.9(5) . . ?
O12 Mo13 O45 78.0(5) . . ?
O46 Mo13 K1 101.4(5) . . ?
O16 Mo13 K1 53.1(4) . . ?
O104 Mo13 K1 51.5(5) . . ?
O30 Mo13 K1 141.8(4) . . ?
O12 Mo13 K1 140.5(4) . . ?
O45 Mo13 K1 85.1(4) . . ?
Mo87 Mo14 O115 178.2(15) . . ?
Mo87 Mo14 O87 75.7(13) . . ?
O115 Mo14 O87 103.1(8) . . ?
Mo87 Mo14 O65 77.8(14) . . ?
O115 Mo14 O65 103.8(9) . . ?
O87 Mo14 O65 103.4(7) . . ?
Mo87 Mo14 O34 82.7(14) . . ?
O115 Mo14 O34 96.0(8) . . ?
O87 Mo14 O34 90.5(7) . . ?
O65 Mo14 O34 152.3(7) . . ?
Mo87 Mo14 O68 83.6(14) . . ?
O115 Mo14 O68 97.2(7) . . ?
O87 Mo14 O68 152.7(8) . . ?
O65 Mo14 O68 89.1(7) . . ?
O34 Mo14 O68 69.2(6) . . ?
Mo87 Mo14 O21 7.1(13) . . ?
O115 Mo14 O21 172.7(7) . . ?
O87 Mo14 O21 81.1(7) . . ?
O65 Mo14 O21 80.7(7) . . ?
O34 Mo14 O21 77.9(6) . . ?
O68 Mo14 O21 77.0(6) . . ?
Mo87 Mo14 K4 79.9(13) . 2_656 ?
O115 Mo14 K4 100.4(6) . 2_656 ?
O87 Mo14 K4 52.3(5) . 2_656 ?
O65 Mo14 K4 53.0(5) . 2_656 ?
O34 Mo14 K4 141.7(5) . 2_656 ?
O68 Mo14 K4 141.0(5) . 2_656 ?
O21 Mo14 K4 86.9(4) . 2_656 ?
Mo83 Mo15 O94 168.4(18) . . ?
Mo83 Mo15 O51 74.0(15) . . ?
O94 Mo15 O51 104.4(8) . . ?
Mo83 Mo15 O9 68.6(17) . . ?
O94 Mo15 O9 101.0(7) . . ?
O51 Mo15 O9 102.3(8) . . ?
Mo83 Mo15 O13 92.5(15) . . ?
O94 Mo15 O13 99.0(8) . . ?
O51 Mo15 O13 90.8(6) . . ?
O9 Mo15 O13 152.4(7) . . ?
Mo83 Mo15 O27 88.6(14) . . ?
O94 Mo15 O27 96.6(8) . . ?
O51 Mo15 O27 153.2(7) . . ?
O9 Mo15 O27 89.6(6) . . ?
O13 Mo15 O27 69.4(6) . . ?
Mo83 Mo15 O140 16.0(15) . . ?
O94 Mo15 O140 174.0(8) . . ?
O51 Mo15 O140 80.8(7) . . ?
O9 Mo15 O140 80.5(7) . . ?
O13 Mo15 O140 77.8(6) . . ?
O27 Mo15 O140 77.6(6) . . ?
Mo83 Mo15 K6 69.7(16) . . ?
O94 Mo15 K6 100.2(6) . . ?
O51 Mo15 K6 51.3(5) . . ?
O9 Mo15 K6 52.5(5) . . ?
O13 Mo15 K6 140.8(5) . . ?
O27 Mo15 K6 140.6(6) . . ?
O140 Mo15 K6 85.3(5) . . ?
Mo91 Mo16 O109 174.4(15) . . ?
Mo91 Mo16 O101 72.5(10) . . ?
O109 Mo16 O101 104.2(7) . . ?
Mo91 Mo16 O101 72.6(10) . 6 ?
O109 Mo16 O101 104.2(7) . 6 ?
O101 Mo16 O101 102.2(10) . 6 ?
Mo91 Mo16 O25 85.7(10) . 6 ?
O109 Mo16 O25 98.8(9) . 6 ?
O101 Mo16 O25 150.9(8) . 6 ?
O101 Mo16 O25 89.1(6) 6 6 ?
Mo91 Mo16 O25 85.7(10) . . ?
O109 Mo16 O25 98.8(9) . . ?
O101 Mo16 O25 89.1(6) . . ?
O101 Mo16 O25 150.9(8) 6 . ?
O25 Mo16 O25 69.8(8) 6 . ?
Mo91 Mo16 O102 11.1(11) . . ?
O109 Mo16 O102 174.5(10) . . ?
O101 Mo16 O102 79.1(7) . . ?
O101 Mo16 O102 79.2(7) 6 . ?
O25 Mo16 O102 76.7(6) 6 . ?
O25 Mo16 O102 76.7(6) . . ?
Mo91 Mo16 K6 72.9(12) . . ?
O109 Mo16 K6 101.5(8) . . ?
O101 Mo16 K6 52.0(5) . . ?
O101 Mo16 K6 52.0(5) 6 . ?
O25 Mo16 K6 139.4(5) 6 . ?
O25 Mo16 K6 139.4(5) . . ?
O102 Mo16 K6 84.0(6) . . ?
Mo84 Mo17 O70 172.4(14) . . ?
Mo84 Mo17 O162 71.5(13) . . ?
O70 Mo17 O162 103.2(8) . . ?
Mo84 Mo17 O157 73.3(13) . . ?
O70 Mo17 O157 103.2(8) . . ?
O162 Mo17 O157 102.1(7) . . ?
Mo84 Mo17 O136 89.6(13) . . ?
O70 Mo17 O136 97.2(7) . . ?
O162 Mo17 O136 152.4(7) . . ?
O157 Mo17 O136 91.0(6) . . ?
Mo84 Mo17 O56 88.2(13) . . ?
O70 Mo17 O56 97.3(8) . . ?
O162 Mo17 O56 89.8(7) . . ?
O157 Mo17 O56 153.1(7) . . ?
O136 Mo17 O56 69.1(6) . . ?
Mo84 Mo17 O144 14.2(12) . . ?
O70 Mo17 O144 173.4(7) . . ?
O162 Mo17 O144 80.7(7) . . ?
O157 Mo17 O144 81.0(7) . . ?
O136 Mo17 O144 77.5(6) . . ?
O56 Mo17 O144 77.2(7) . . ?
Mo84 Mo17 K4 72.8(12) . . ?
O70 Mo17 K4 99.7(6) . . ?
O162 Mo17 K4 52.6(5) . . ?
O157 Mo17 K4 51.3(5) . . ?
O136 Mo17 K4 141.3(5) . . ?
O56 Mo17 K4 141.4(5) . . ?
O144 Mo17 K4 86.9(5) . . ?
Mo93 Mo18 O121 176.0(11) . . ?
Mo93 Mo18 O113 74.8(11) . . ?
O121 Mo18 O113 103.4(8) . . ?
Mo93 Mo18 O84 76.4(10) . . ?
O121 Mo18 O84 100.8(8) . . ?
O113 Mo18 O84 103.4(7) . . ?
Mo93 Mo18 O57 86.7(10) . . ?
O121 Mo18 O57 96.2(8) . . ?
O113 Mo18 O57 153.3(7) . . ?
O84 Mo18 O57 90.4(6) . . ?
Mo93 Mo18 O30 87.1(10) . . ?
O121 Mo18 O30 96.5(7) . . ?
O113 Mo18 O30 90.0(6) . . ?
O84 Mo18 O30 154.9(7) . . ?
O57 Mo18 O30 69.6(5) . . ?
Mo93 Mo18 O114 9.8(9) . . ?
O121 Mo18 O114 174.1(7) . . ?
O113 Mo18 O114 80.8(7) . . ?
O84 Mo18 O114 82.0(7) . . ?
O57 Mo18 O114 78.6(6) . . ?
O30 Mo18 O114 79.3(6) . . ?
Mo93 Mo18 K8 77.0(9) . . ?
O121 Mo18 K8 99.0(6) . . ?
O113 Mo18 K8 53.0(5) . . ?
O84 Mo18 K8 52.0(5) . . ?
O57 Mo18 K8 141.5(5) . . ?
O30 Mo18 K8 142.3(5) . . ?
O114 Mo18 K8 86.8(5) . . ?
Mo86 Mo19 O83 179(2) . . ?
Mo86 Mo19 O136 81.3(9) . . ?
O83 Mo19 O136 98.9(5) . . ?
Mo86 Mo19 O136 81.3(9) . 6 ?
O83 Mo19 O136 98.9(5) . 6 ?
O136 Mo19 O136 140.3(8) . 6 ?
Mo86 Mo19 O56 80.4(19) . 6 ?
O83 Mo19 O56 98.9(8) . 6 ?
O136 Mo19 O56 139.5(6) . 6 ?
O136 Mo19 O56 71.1(6) 6 6 ?
Mo86 Mo19 O56 80.5(19) . . ?
O83 Mo19 O56 98.9(8) . . ?
O136 Mo19 O56 71.1(6) . . ?
O136 Mo19 O56 139.5(6) 6 . ?
O56 Mo19 O56 70.3(9) 6 . ?
Mo86 Mo19 O31 82(2) . . ?
O83 Mo19 O31 98.3(10) . . ?
O136 Mo19 O31 71.3(4) . . ?
O136 Mo19 O31 71.3(4) 6 . ?
O56 Mo19 O31 140.5(6) 6 . ?
O56 Mo19 O31 140.5(6) . . ?
Mo86 Mo19 O141 0(2) . . ?
O83 Mo19 O141 179.3(9) . . ?
O136 Mo19 O141 81.3(5) . . ?
O136 Mo19 O141 81.3(5) 6 . ?
O56 Mo19 O141 80.5(7) 6 . ?
O56 Mo19 O141 80.5(7) . . ?
O31 Mo19 O141 82.4(8) . . ?
Mo82 Mo20 O154 176.8(16) . . ?
Mo82 Mo20 O138 76.6(14) . . ?
O154 Mo20 O138 102.1(8) . . ?
Mo82 Mo20 O35 73.4(14) . . ?
O154 Mo20 O35 104.2(8) . . ?
O138 Mo20 O35 102.9(7) . . ?
Mo82 Mo20 O31 86.0(14) . . ?
O154 Mo20 O31 96.2(9) . . ?
O138 Mo20 O31 154.1(8) . . ?
O35 Mo20 O31 90.1(7) . . ?
Mo82 Mo20 O136 87.1(14) . . ?
O154 Mo20 O136 95.9(7) . . ?
O138 Mo20 O136 90.6(6) . . ?
O35 Mo20 O136 152.7(7) . . ?
O31 Mo20 O136 69.2(7) . . ?
Mo82 Mo20 O170 9.5(14) . . ?
O154 Mo20 O170 173.8(7) . . ?
O138 Mo20 O170 81.1(7) . . ?
O35 Mo20 O170 80.1(7) . . ?
O31 Mo20 O170 79.1(8) . . ?
O136 Mo20 O170 78.6(6) . . ?
Mo82 Mo20 K3 75.4(13) . . ?
O154 Mo20 K3 101.4(6) . . ?
O138 Mo20 K3 52.2(5) . . ?
O35 Mo20 K3 52.1(5) . . ?
O31 Mo20 K3 141.0(6) . . ?
O136 Mo20 K3 141.3(5) . . ?
O170 Mo20 K3 84.8(4) . . ?
O208 Mo21 O108 99.8(9) . . ?
O208 Mo21 O33 104.7(9) . . ?
O108 Mo21 O33 100.5(7) . . ?
O208 Mo21 O169 90.4(9) . . ?
O108 Mo21 O169 98.6(7) . . ?
O33 Mo21 O169 153.1(7) . . ?
O208 Mo21 O26 156.0(8) . . ?
O108 Mo21 O26 94.1(7) . . ?
O33 Mo21 O26 91.7(6) . . ?
O169 Mo21 O26 68.1(6) . . ?
O208 Mo21 O200 84.6(10) . . ?
O108 Mo21 O200 173.0(9) . . ?
O33 Mo21 O200 83.4(8) . . ?
O169 Mo21 O200 75.9(8) . . ?
O26 Mo21 O200 80.0(8) . . ?
O208 Mo21 K10 46.5(9) . . ?
O108 Mo21 K10 108.5(6) . . ?
O33 Mo21 K10 58.2(7) . . ?
O169 Mo21 K10 131.5(6) . . ?
O26 Mo21 K10 144.6(6) . . ?
O200 Mo21 K10 78.5(8) . . ?
O208 Mo21 K9 60.1(10) . . ?
O108 Mo21 K9 119.4(7) . . ?
O33 Mo21 K9 46.8(8) . . ?
O169 Mo21 K9 134.0(7) . . ?
O26 Mo21 K9 128.0(7) . . ?
O200 Mo21 K9 67.5(8) . . ?
K10 Mo21 K9 16.7(6) . . ?
O179 Mo22 O183 102.9(9) . . ?
O179 Mo22 O97 103.1(9) . . ?
O183 Mo22 O97 97.7(8) . . ?
O179 Mo22 O177 104.0(9) . . ?
O183 Mo22 O177 87.1(8) . . ?
O97 Mo22 O177 150.7(7) . . ?
O179 Mo22 O130 95.2(8) . . ?
O183 Mo22 O130 155.7(8) . . ?
O97 Mo22 O130 93.8(6) . . ?
O177 Mo22 O130 72.7(7) . . ?
O179 Mo22 O164 168.8(8) . . ?
O183 Mo22 O164 88.1(7) . . ?
O97 Mo22 O164 73.5(6) . . ?
O177 Mo22 O164 77.9(6) . . ?
O130 Mo22 O164 74.7(6) . . ?
O156 Mo23 O58 102.9(7) . . ?
O156 Mo23 O11 99.8(8) . . ?
O58 Mo23 O11 88.0(6) . . ?
O156 Mo23 O33 103.0(8) . . ?
O58 Mo23 O33 87.7(6) . . ?
O11 Mo23 O33 157.1(6) . . ?
O156 Mo23 O37 98.4(7) . . ?
O58 Mo23 O37 158.7(6) . . ?
O11 Mo23 O37 89.3(6) . . ?
O33 Mo23 O37 86.6(6) . . ?
O156 Mo23 O42 167.2(6) . . ?
O58 Mo23 O42 88.3(6) . . ?
O11 Mo23 O42 73.9(5) . . ?
O33 Mo23 O42 83.5(5) . . ?
O37 Mo23 O42 70.7(5) . . ?
O156 Mo23 K9 70.6(9) . . ?
O58 Mo23 K9 124.1(6) . . ?
O11 Mo23 K9 147.6(7) . . ?
O33 Mo23 K9 44.7(7) . . ?
O37 Mo23 K9 62.7(6) . . ?
O42 Mo23 K9 108.5(7) . . ?
O165 Mo24 O198 101.1(10) . . ?
O165 Mo24 O197 102.6(8) . . ?
O198 Mo24 O197 68.1(9) . . ?
O165 Mo24 O86 94.9(8) . . ?
O198 Mo24 O86 72.1(8) . . ?
O197 Mo24 O86 138.8(7) . . ?
O165 Mo24 O177 92.0(9) . . ?
O198 Mo24 O177 142.2(8) . . ?
O197 Mo24 O177 74.4(7) . . ?
O86 Mo24 O177 142.4(6) . . ?
O165 Mo24 O130 98.1(8) . . ?
O198 Mo24 O130 140.1(8) . . ?
O197 Mo24 O130 139.9(7) . . ?
O86 Mo24 O130 71.6(6) . . ?
O177 Mo24 O130 70.9(6) . . ?
O165 Mo24 O167 171.6(8) . . ?
O198 Mo24 O167 86.5(8) . . ?
O197 Mo24 O167 83.4(7) . . ?
O86 Mo24 O167 83.9(6) . . ?
O177 Mo24 O167 84.1(7) . . ?
O130 Mo24 O167 73.6(6) . . ?
O165 Mo24 Mo54 96.1(7) . . ?
O198 Mo24 Mo54 40.6(7) . . ?
O197 Mo24 Mo54 29.4(6) . . ?
O86 Mo24 Mo54 112.7(5) . . ?
O177 Mo24 Mo54 103.2(5) . . ?
O130 Mo24 Mo54 164.8(5) . . ?
O167 Mo24 Mo54 92.0(4) . . ?
O147 Mo25 O124 105.0(7) . . ?
O147 Mo25 O97 100.3(8) . . ?
O124 Mo25 O97 88.5(7) . . ?
O147 Mo25 O172 101.8(7) . . ?
O124 Mo25 O172 86.7(7) . . ?
O97 Mo25 O172 157.8(7) . . ?
O147 Mo25 O32 98.3(7) . . ?
O124 Mo25 O32 156.7(6) . . ?
O97 Mo25 O32 88.3(6) . . ?
O172 Mo25 O32 87.6(6) . . ?
O147 Mo25 O164 167.3(7) . . ?
O124 Mo25 O164 86.8(6) . . ?
O97 Mo25 O164 75.0(6) . . ?
O172 Mo25 O164 83.2(6) . . ?
O32 Mo25 O164 70.1(6) . . ?
O147 Mo25 K7 71.6(6) . . ?
O124 Mo25 K7 122.4(5) . . ?
O97 Mo25 K7 149.0(5) . . ?
O172 Mo25 K7 42.3(5) . . ?
O32 Mo25 K7 64.3(5) . . ?
O164 Mo25 K7 106.2(5) . . ?
O182 Mo26 O78 103.3(9) . . ?
O182 Mo26 O152 103.6(8) . 2_655 ?
O78 Mo26 O152 99.4(8) . 2_655 ?
O182 Mo26 O88 103.6(9) . 2_655 ?
O78 Mo26 O88 149.5(6) . 2_655 ?
O152 Mo26 O88 87.8(7) 2_655 2_655 ?
O182 Mo26 O99 94.6(8) . . ?
O78 Mo26 O99 91.7(6) . . ?
O152 Mo26 O99 155.8(7) 2_655 . ?
O88 Mo26 O99 72.2(6) 2_655 . ?
O182 Mo26 O80 168.7(7) . . ?
O78 Mo26 O80 72.3(6) . . ?
O152 Mo26 O80 87.5(6) 2_655 . ?
O88 Mo26 O80 78.6(5) 2_655 . ?
O99 Mo26 O80 75.4(5) . . ?
O143 Mo27 O175 104.8(9) . . ?
O143 Mo27 O4 99.8(7) . . ?
O175 Mo27 O4 105.6(8) . . ?
O143 Mo27 O127 96.8(7) . . ?
O175 Mo27 O127 88.6(8) . . ?
O4 Mo27 O127 154.4(6) . . ?
O143 Mo27 O40 94.3(7) . . ?
O175 Mo27 O40 151.9(8) . . ?
O4 Mo27 O40 90.8(6) . . ?
O127 Mo27 O40 68.5(6) . . ?
O143 Mo27 O69 170.8(8) . . ?
O175 Mo27 O69 84.4(8) . . ?
O4 Mo27 O69 78.7(6) . . ?
O127 Mo27 O69 81.9(6) . . ?
O40 Mo27 O69 76.6(5) . . ?
O143 Mo27 K7 115.1(6) . . ?
O175 Mo27 K7 53.0(7) . . ?
O4 Mo27 K7 52.9(5) . . ?
O127 Mo27 K7 134.1(5) . . ?
O40 Mo27 K7 135.1(4) . . ?
O69 Mo27 K7 71.4(5) . . ?
O176 Mo28 O186 99.7(10) . . ?
O176 Mo28 O186 99.7(10) . 6_565 ?
O186 Mo28 O186 71.9(10) . 6_565 ?
O176 Mo28 O61 94.7(6) . 6_565 ?
O186 Mo28 O61 142.4(7) . 6_565 ?
O186 Mo28 O61 71.6(7) 6_565 6_565 ?
O176 Mo28 O61 94.7(6) . . ?
O186 Mo28 O61 71.5(7) . . ?
O186 Mo28 O61 142.4(7) 6_565 . ?
O61 Mo28 O61 141.7(9) 6_565 . ?
O176 Mo28 O193 100.4(13) . . ?
O186 Mo28 O193 138.5(6) . . ?
O186 Mo28 O193 138.5(6) 6_565 . ?
O61 Mo28 O193 70.9(5) 6_565 . ?
O61 Mo28 O193 70.9(5) . . ?
O176 Mo28 O89 173.1(12) . . ?
O186 Mo28 O89 85.9(7) . . ?
O186 Mo28 O89 85.9(7) 6_565 . ?
O61 Mo28 O89 83.2(5) 6_565 . ?
O61 Mo28 O89 83.2(5) . . ?
O193 Mo28 O89 72.7(9) . . ?
O176 Mo28 Mo95 139.5(13) . . ?
O186 Mo28 Mo95 112.7(8) . . ?
O186 Mo28 Mo95 112.7(8) 6_565 . ?
O61 Mo28 Mo95 74.4(5) 6_565 . ?
O61 Mo28 Mo95 74.4(5) . . ?
O193 Mo28 Mo95 39.1(11) . . ?
O89 Mo28 Mo95 33.6(10) . . ?
Mo95 Mo29 O195 170(3) . . ?
Mo95 Mo29 O89 81(2) . . ?
O195 Mo29 O89 108.8(16) . . ?
Mo95 Mo29 O180 70.0(10) . . ?
O195 Mo29 O180 108.1(8) . . ?
O89 Mo29 O180 95.5(6) . . ?
Mo95 Mo29 O180 70.0(10) . 6_565 ?
O195 Mo29 O180 108.1(8) . 6_565 ?
O89 Mo29 O180 95.5(6) . 6_565 ?
O180 Mo29 O180 136.1(16) . 6_565 ?
Mo95 Mo29 O184 70(3) . . ?
O195 Mo29 O184 100.4(13) . . ?
O89 Mo29 O184 150.8(19) . . ?
O180 Mo29 O184 74.9(7) . . ?
O180 Mo29 O184 74.9(7) 6_565 . ?
O181 Mo30 O185 103.6(10) . . ?
O181 Mo30 O172 100.0(7) . . ?
O185 Mo30 O172 104.5(8) . . ?
O181 Mo30 O186 96.2(8) . . ?
O185 Mo30 O186 91.2(8) . . ?
O172 Mo30 O186 154.0(7) . . ?
O181 Mo30 O61 92.6(7) . . ?
O185 Mo30 O61 155.6(8) . . ?
O172 Mo30 O61 90.3(6) . . ?
O186 Mo30 O61 68.7(6) . . ?
O181 Mo30 O194 172.7(8) . . ?
O185 Mo30 O194 83.6(9) . . ?
O172 Mo30 O194 79.2(7) . . ?
O186 Mo30 O194 82.1(7) . . ?
O61 Mo30 O194 80.1(7) . . ?
O181 Mo30 K7 119.7(6) . . ?
O185 Mo30 K7 55.6(7) . . ?
O172 Mo30 K7 50.3(5) . . ?
O186 Mo30 K7 134.3(5) . . ?
O61 Mo30 K7 130.3(5) . . ?
O194 Mo30 K7 65.4(6) . . ?
O131 Mo31 O36 103.1(7) . . ?
O131 Mo31 O103 105.2(8) . . ?
O36 Mo31 O103 97.0(6) . . ?
O131 Mo31 O43 104.7(8) . . ?
O36 Mo31 O43 99.5(7) . . ?
O103 Mo31 O43 141.3(6) . . ?
O131 Mo31 O73 98.4(7) . . ?
O36 Mo31 O73 158.4(6) . . ?
O103 Mo31 O73 76.7(6) . . ?
O43 Mo31 O73 75.2(7) . . ?
O131 Mo31 O54 177.2(7) . . ?
O36 Mo31 O54 74.1(5) . . ?
O103 Mo31 O54 76.0(5) . . ?
O43 Mo31 O54 75.3(5) . . ?
O73 Mo31 O54 84.3(5) . . ?
O190 Mo32 O168 103.8(9) . . ?
O190 Mo32 O74 104.8(9) . . ?
O168 Mo32 O74 97.6(7) . . ?
O190 Mo32 O82 92.4(9) . . ?
O168 Mo32 O82 92.8(7) . . ?
O74 Mo32 O82 157.0(8) . . ?
O190 Mo32 O64 157.3(8) . . ?
O168 Mo32 O64 90.4(7) . . ?
O74 Mo32 O64 90.5(7) . . ?
O82 Mo32 O64 68.9(6) . . ?
O190 Mo32 O39 85.6(10) . . ?
O168 Mo32 O39 169.4(8) . . ?
O74 Mo32 O39 84.5(7) . . ?
O82 Mo32 O39 81.7(7) . . ?
O64 Mo32 O39 79.2(7) . . ?
O191 Mo33 O152 105.1(8) . . ?
O191 Mo33 O78 100.9(10) . . ?
O152 Mo33 O78 90.4(7) . . ?
O191 Mo33 O92 101.8(10) . . ?
O152 Mo33 O92 86.5(7) . . ?
O78 Mo33 O92 157.1(6) . . ?
O191 Mo33 O37 97.6(8) . . ?
O152 Mo33 O37 157.3(7) . . ?
O78 Mo33 O37 86.8(7) . . ?
O92 Mo33 O37 87.4(7) . . ?
O191 Mo33 O80 167.7(8) . . ?
O152 Mo33 O80 86.3(6) . . ?
O78 Mo33 O80 73.9(6) . . ?
O92 Mo33 O80 83.3(6) . . ?
O37 Mo33 O80 71.2(5) . . ?
O191 Mo33 K9 68.8(10) . . ?
O152 Mo33 K9 124.9(8) . . ?
O78 Mo33 K9 144.5(7) . . ?
O92 Mo33 K9 46.0(7) . . ?
O37 Mo33 K9 62.4(8) . . ?
O80 Mo33 K9 108.8(7) . . ?
O75 Mo34 O55 105.2(7) . . ?
O75 Mo34 O20 99.8(7) . . ?
O55 Mo34 O20 88.9(6) . . ?
O75 Mo34 O74 102.4(7) . 2_655 ?
O55 Mo34 O74 86.8(6) . 2_655 ?
O20 Mo34 O74 157.7(6) . 2_655 ?
O75 Mo34 O73 99.2(7) . . ?
O55 Mo34 O73 155.6(6) . . ?
O20 Mo34 O73 88.2(6) . . ?
O74 Mo34 O73 86.7(6) 2_655 . ?
O75 Mo34 O43 166.9(7) . . ?
O55 Mo34 O43 86.6(6) . . ?
O20 Mo34 O43 74.3(6) . . ?
O74 Mo34 O43 83.6(6) 2_655 . ?
O73 Mo34 O43 69.3(6) . . ?
O189 Mo35 O124 102.5(8) . . ?
O189 Mo35 O166 103.8(10) . . ?
O124 Mo35 O166 98.6(7) . . ?
O189 Mo35 O61 103.8(9) . . ?
O124 Mo35 O61 87.9(7) . . ?
O166 Mo35 O61 149.4(8) . . ?
O189 Mo35 O193 95.7(10) . . ?
O124 Mo35 O193 155.6(9) . . ?
O166 Mo35 O193 92.6(8) . . ?
O61 Mo35 O193 71.9(8) . . ?
O189 Mo35 O180 169.5(8) . . ?
O124 Mo35 O180 87.9(6) . . ?
O166 Mo35 O180 72.7(8) . . ?
O61 Mo35 O180 77.7(6) . . ?
O193 Mo35 O180 74.7(8) . . ?
O189 Mo35 Mo89 122.4(8) . . ?
O124 Mo35 Mo89 90.7(6) . . ?
O166 Mo35 Mo89 18.8(8) . . ?
O61 Mo35 Mo89 132.8(6) . . ?
O193 Mo35 Mo89 93.2(7) . . ?
O180 Mo35 Mo89 55.1(5) . . ?
O189 Mo35 Mo95 133.4(9) . . ?
O124 Mo35 Mo95 123.6(8) . . ?
O166 Mo35 Mo95 77.5(7) . . ?
O61 Mo35 Mo95 74.1(6) . . ?
O193 Mo35 Mo95 38.4(10) . . ?
O180 Mo35 Mo95 36.6(8) . . ?
Mo89 Mo35 Mo95 67.8(5) . . ?
O148 Mo36 O188 100.2(10) . . ?
O148 Mo36 O207 107.1(10) . . ?
O188 Mo36 O207 102.3(10) . . ?
O148 Mo36 O197 152.4(9) . . ?
O188 Mo36 O197 97.6(9) . . ?
O207 Mo36 O197 89.4(10) . . ?
O148 Mo36 O177 86.4(8) . . ?
O188 Mo36 O177 94.4(7) . . ?
O207 Mo36 O177 156.0(10) . . ?
O197 Mo36 O177 71.2(8) . . ?
O148 Mo36 O201 82.4(9) . . ?
O188 Mo36 O201 170.9(9) . . ?
O207 Mo36 O201 85.1(10) . . ?
O197 Mo36 O201 76.9(8) . . ?
O177 Mo36 O201 77.0(8) . . ?
O173 Mo37 O206 99.2(8) . . ?
O173 Mo37 O82 102.7(10) . . ?
O206 Mo37 O82 72.3(7) . . ?
O173 Mo37 O64 92.7(8) . . ?
O206 Mo37 O64 143.6(8) . . ?
O82 Mo37 O64 71.5(7) . . ?
O173 Mo37 O88 94.2(9) . . ?
O206 Mo37 O88 71.1(7) . . ?
O82 Mo37 O88 141.7(7) . . ?
O64 Mo37 O88 142.3(7) . . ?
O173 Mo37 O99 99.2(9) . 2_655 ?
O206 Mo37 O99 138.7(7) . 2_655 ?
O82 Mo37 O99 137.5(6) . 2_655 ?
O64 Mo37 O99 71.4(6) . 2_655 ?
O88 Mo37 O99 70.9(6) . 2_655 ?
O173 Mo37 O133 174.0(9) . 2_655 ?
O206 Mo37 O133 85.9(7) . 2_655 ?
O82 Mo37 O133 81.9(7) . 2_655 ?
O64 Mo37 O133 85.1(6) . 2_655 ?
O88 Mo37 O133 84.2(6) . 2_655 ?
O99 Mo37 O133 74.8(6) 2_655 2_655 ?
O173 Mo37 Mo53 92.4(8) . . ?
O206 Mo37 Mo53 33.4(6) . . ?
O82 Mo37 Mo53 41.7(5) . . ?
O64 Mo37 Mo53 112.4(6) . . ?
O88 Mo37 Mo53 104.2(5) . . ?
O99 Mo37 Mo53 167.7(5) 2_655 . ?
O133 Mo37 Mo53 93.6(4) 2_655 . ?
Mo89 Mo38 O202 73.5(13) . . ?
Mo89 Mo38 O183 79.1(10) . . ?
O202 Mo38 O183 102.3(10) . . ?
Mo89 Mo38 O184 100.1(14) . . ?
O202 Mo38 O184 98.4(11) . . ?
O183 Mo38 O184 158.1(8) . . ?
Mo89 Mo38 O166 23.6(9) . . ?
O202 Mo38 O166 94.5(10) . . ?
O183 Mo38 O166 84.5(8) . . ?
O184 Mo38 O166 86.7(11) . . ?
Mo89 Mo38 O148 166.3(10) . . ?
O202 Mo38 O148 108.5(10) . . ?
O183 Mo38 O148 87.2(9) . . ?
O184 Mo38 O148 93.1(12) . . ?
O166 Mo38 O148 156.8(7) . . ?
Mo89 Mo38 O180 96.3(10) . . ?
O202 Mo38 O180 164.0(10) . . ?
O183 Mo38 O180 87.4(7) . . ?
O184 Mo38 O180 70.8(8) . . ?
O166 Mo38 O180 73.6(7) . . ?
O148 Mo38 O180 84.4(7) . . ?
Mo89 Mo38 Mo95 96.2(13) . . ?
O202 Mo38 Mo95 131.9(9) . . ?
O183 Mo38 Mo95 122.2(6) . . ?
O184 Mo38 Mo95 35.9(7) . . ?
O166 Mo38 Mo95 74.1(11) . . ?
O148 Mo38 Mo95 92.3(11) . . ?
O180 Mo38 Mo95 35.3(4) . . ?
Mo92 Mo39 O192 173(3) . . ?
Mo92 Mo39 O187 82(2) . . ?
O192 Mo39 O187 104.2(13) . . ?
Mo92 Mo39 O95 72(2) . . ?
O192 Mo39 O95 103.0(11) . . ?
O187 Mo39 O95 105.1(8) . . ?
Mo92 Mo39 O127 86.7(18) . . ?
O192 Mo39 O127 96.7(10) . . ?
O187 Mo39 O127 89.9(7) . . ?
O95 Mo39 O127 151.2(11) . . ?
Mo92 Mo39 O169 79(2) . . ?
O192 Mo39 O169 96.2(10) . . ?
O187 Mo39 O169 152.5(9) . . ?
O95 Mo39 O169 87.7(8) . . ?
O127 Mo39 O169 69.2(6) . . ?
Mo92 Mo39 O174 6.9(18) . . ?
O192 Mo39 O174 173.2(10) . . ?
O187 Mo39 O174 81.7(9) . . ?
O95 Mo39 O174 78.3(10) . . ?
O127 Mo39 O174 79.8(7) . . ?
O169 Mo39 O174 77.2(7) . . ?
O41 Mo40 O196 103.8(10) . . ?
O41 Mo40 O92 101.2(7) . . ?
O196 Mo40 O92 106.0(9) . . ?
O41 Mo40 O206 97.1(8) . . ?
O196 Mo40 O206 88.7(8) . . ?
O92 Mo40 O206 152.9(8) . . ?
O41 Mo40 O88 93.5(7) . . ?
O196 Mo40 O88 153.0(7) . . ?
O92 Mo40 O88 90.4(7) . . ?
O206 Mo40 O88 68.5(7) . . ?
O41 Mo40 O199 171.6(8) . . ?
O196 Mo40 O199 84.3(10) . . ?
O92 Mo40 O199 78.3(7) . . ?
O206 Mo40 O199 80.8(8) . . ?
O88 Mo40 O199 78.1(7) . . ?
O41 Mo40 K10 111.6(7) . . ?
O196 Mo40 K10 47.2(9) . . ?
O92 Mo40 K10 58.8(6) . . ?
O206 Mo40 K10 131.0(7) . . ?
O88 Mo40 K10 142.6(7) . . ?
O199 Mo40 K10 75.4(7) . . ?
O41 Mo40 K9 120.7(8) . . ?
O196 Mo40 K9 60.7(10) . . ?
O92 Mo40 K9 46.7(7) . . ?
O206 Mo40 K9 134.8(8) . . ?
O88 Mo40 K9 126.6(8) . . ?
O199 Mo40 K9 65.0(9) . . ?
K10 Mo40 K9 16.0(6) . . ?
O209 Mo41 O209 107.8(19) 6_565 . ?
O209 Mo41 O205 96.5(13) 6_565 . ?
O209 Mo41 O205 96.5(13) . . ?
O209 Mo41 O186 91.0(10) 6_565 6_565 ?
O209 Mo41 O186 158.5(11) . 6_565 ?
O205 Mo41 O186 91.5(13) . 6_565 ?
O209 Mo41 O186 158.5(11) 6_565 . ?
O209 Mo41 O186 91.0(10) . . ?
O205 Mo41 O186 91.5(13) . . ?
O186 Mo41 O186 68.8(9) 6_565 . ?
O209 Mo41 O204 88.2(12) 6_565 . ?
O209 Mo41 O204 88.2(12) . . ?
O205 Mo41 O204 171.9(18) . . ?
O186 Mo41 O204 81.8(11) 6_565 . ?
O186 Mo41 O204 81.8(11) . . ?
O171 Mo42 O203 103.2(10) . . ?
O171 Mo42 O145 101.6(9) . . ?
O203 Mo42 O145 104.0(9) . . ?
O171 Mo42 O198 97.0(10) . . ?
O203 Mo42 O198 93.6(10) . . ?
O145 Mo42 O198 150.5(8) . . ?
O171 Mo42 O86 92.9(8) . . ?
O203 Mo42 O86 156.6(9) . . ?
O145 Mo42 O86 88.9(6) . . ?
O198 Mo42 O86 67.4(7) . . ?
O171 Mo42 O60 171.2(9) . . ?
O203 Mo42 O60 84.4(9) . . ?
O145 Mo42 O60 80.4(7) . . ?
O198 Mo42 O60 77.9(8) . . ?
O86 Mo42 O60 78.5(7) . . ?
O112 Mo43 O133 103.1(7) . . ?
O112 Mo43 O42 106.9(7) . . ?
O133 Mo43 O42 99.0(6) . . ?
O112 Mo43 O80 105.3(7) . . ?
O133 Mo43 O80 96.2(7) . . ?
O42 Mo43 O80 139.9(6) . . ?
O112 Mo43 O37 97.5(7) . . ?
O133 Mo43 O37 159.2(7) . . ?
O42 Mo43 O37 76.7(6) . . ?
O80 Mo43 O37 76.1(6) . . ?
O112 Mo43 O99 177.0(6) . . ?
O133 Mo43 O99 73.9(6) . . ?
O42 Mo43 O99 74.3(5) . . ?
O80 Mo43 O99 74.7(5) . . ?
O37 Mo43 O99 85.4(6) . . ?
O137 Mo44 O55 103.1(8) . . ?
O137 Mo44 O11 103.3(8) . . ?
O55 Mo44 O11 98.2(7) . . ?
O137 Mo44 O64 102.8(8) . 2_655 ?
O55 Mo44 O64 88.3(7) . 2_655 ?
O11 Mo44 O64 150.9(6) . 2_655 ?
O137 Mo44 O99 94.0(7) . . ?
O55 Mo44 O99 156.5(7) . . ?
O11 Mo44 O99 93.3(6) . . ?
O64 Mo44 O99 72.1(6) 2_655 . ?
O137 Mo44 O42 168.0(7) . . ?
O55 Mo44 O42 88.8(6) . . ?
O11 Mo44 O42 73.3(6) . . ?
O64 Mo44 O42 78.6(5) 2_655 . ?
O99 Mo44 O42 74.9(5) . . ?
O128 Mo45 O167 104.3(7) . . ?
O128 Mo45 O164 105.2(8) . . ?
O167 Mo45 O164 97.6(8) . . ?
O128 Mo45 O38 105.6(8) . . ?
O167 Mo45 O38 96.8(7) . . ?
O164 Mo45 O38 141.3(6) . . ?
O128 Mo45 O32 98.7(6) . . ?
O167 Mo45 O32 157.0(7) . . ?
O164 Mo45 O32 76.6(6) . . ?
O38 Mo45 O32 76.3(6) . . ?
O128 Mo45 O130 176.9(6) . . ?
O167 Mo45 O130 72.6(6) . . ?
O164 Mo45 O130 75.3(6) . . ?
O38 Mo45 O130 75.2(6) . . ?
O32 Mo45 O130 84.4(5) . . ?
O149 Mo46 O10 105.5(8) . . ?
O149 Mo46 O145 103.1(7) . . ?
O10 Mo46 O145 86.9(6) . . ?
O149 Mo46 O3 98.7(7) . . ?
O10 Mo46 O3 90.3(6) . . ?
O145 Mo46 O3 158.0(6) . . ?
O149 Mo46 O73 98.5(7) . . ?
O10 Mo46 O73 155.9(6) . . ?
O145 Mo46 O73 85.6(7) . . ?
O3 Mo46 O73 88.1(6) . . ?
O149 Mo46 O103 166.4(7) . . ?
O10 Mo46 O103 86.7(6) . . ?
O145 Mo46 O103 83.2(5) . . ?
O3 Mo46 O103 74.9(5) . . ?
O73 Mo46 O103 69.7(6) . . ?
O153 Mo47 O10 104.3(7) . . ?
O153 Mo47 O18 103.2(7) . . ?
O10 Mo47 O18 98.3(6) . . ?
O153 Mo47 O86 105.5(7) . . ?
O10 Mo47 O86 86.7(7) . . ?
O18 Mo47 O86 148.6(6) . . ?
O153 Mo47 O130 95.9(7) . . ?
O10 Mo47 O130 154.3(7) . . ?
O18 Mo47 O130 92.2(6) . . ?
O86 Mo47 O130 72.5(7) . . ?
O153 Mo47 O38 168.2(7) . . ?
O10 Mo47 O38 87.1(6) . . ?
O18 Mo47 O38 71.8(5) . . ?
O86 Mo47 O38 77.6(5) . . ?
O130 Mo47 O38 73.9(6) . . ?
O132 Mo48 O18 99.6(7) . . ?
O132 Mo48 O6 103.2(7) . . ?
O18 Mo48 O6 89.5(6) . . ?
O132 Mo48 O4 102.4(7) . . ?
O18 Mo48 O4 158.0(6) . . ?
O6 Mo48 O4 87.0(6) . . ?
O132 Mo48 O32 99.4(7) . . ?
O18 Mo48 O32 89.1(6) . . ?
O6 Mo48 O32 157.3(6) . . ?
O4 Mo48 O32 85.8(6) . . ?
O132 Mo48 O38 168.3(7) . . ?
O18 Mo48 O38 74.9(6) . . ?
O6 Mo48 O38 87.3(6) . . ?
O4 Mo48 O38 83.3(5) . . ?
O32 Mo48 O38 70.5(5) . . ?
O48 Mo49 O169 102.3(7) . . ?
O48 Mo49 O40 94.7(6) . . ?
O169 Mo49 O40 141.9(6) . . ?
O48 Mo49 O127 99.0(6) . . ?
O169 Mo49 O127 72.1(6) . . ?
O40 Mo49 O127 71.7(6) . . ?
O48 Mo49 O26 93.9(6) . . ?
O169 Mo49 O26 70.4(6) . . ?
O40 Mo49 O26 142.5(6) . . ?
O127 Mo49 O26 142.1(6) . . ?
O48 Mo49 O54 96.6(6) . . ?
O169 Mo49 O54 138.3(5) . . ?
O40 Mo49 O54 71.3(6) . . ?
O127 Mo49 O54 140.8(6) . . ?
O26 Mo49 O54 71.5(6) . . ?
O48 Mo49 O36 170.4(6) . . ?
O169 Mo49 O36 85.5(6) . . ?
O40 Mo49 O36 82.1(5) . . ?
O127 Mo49 O36 88.7(6) . . ?
O26 Mo49 O36 83.4(5) . . ?
O54 Mo49 O36 73.8(5) . . ?
O135 Mo50 O58 104.2(7) . . ?
O135 Mo50 O20 102.4(7) . . ?
O58 Mo50 O20 98.6(7) . . ?
O135 Mo50 O26 103.3(7) . . ?
O58 Mo50 O26 88.4(6) . . ?
O20 Mo50 O26 150.8(6) . . ?
O135 Mo50 O54 93.5(6) . . ?
O58 Mo50 O54 156.4(6) . . ?
O20 Mo50 O54 92.7(6) . . ?
O26 Mo50 O54 72.2(6) . . ?
O135 Mo50 O43 166.8(7) . . ?
O58 Mo50 O43 89.0(6) . . ?
O20 Mo50 O43 74.4(6) . . ?
O26 Mo50 O43 77.4(5) . . ?
O54 Mo50 O43 74.1(5) . . ?
O135 Mo50 K2 62.8(6) . . ?
O58 Mo50 K2 125.1(5) . . ?
O20 Mo50 K2 44.2(4) . . ?
O26 Mo50 K2 145.2(4) . . ?
O54 Mo50 K2 76.9(4) . . ?
O43 Mo50 K2 109.1(5) . . ?
O14 Mo51 O6 103.4(6) . . ?
O14 Mo51 O3 101.5(7) . . ?
O6 Mo51 O3 99.1(6) . . ?
O14 Mo51 O40 102.6(6) . . ?
O6 Mo51 O40 88.9(6) . . ?
O3 Mo51 O40 152.0(5) . . ?
O14 Mo51 O54 94.1(6) . . ?
O6 Mo51 O54 156.6(6) . . ?
O3 Mo51 O54 92.3(6) . . ?
O40 Mo51 O54 72.0(6) . . ?
O14 Mo51 O103 167.6(6) . . ?
O6 Mo51 O103 88.9(6) . . ?
O3 Mo51 O103 75.1(5) . . ?
O40 Mo51 O103 78.3(5) . . ?
O54 Mo51 O103 74.3(5) . . ?
O14 Mo51 K2 62.5(5) . . ?
O6 Mo51 K2 121.5(5) . . ?
O3 Mo51 K2 42.1(5) . . ?
O40 Mo51 K2 147.7(5) . . ?
O54 Mo51 K2 80.3(4) . . ?
O103 Mo51 K2 110.2(4) . . ?
Mo53 Mo52 O215 98(2) . . ?
Mo53 Mo52 O252 128.5(15) . . ?
O215 Mo52 O252 132(2) . . ?
Mo53 Mo52 O256 130.3(18) . . ?
O215 Mo52 O256 33.0(18) . . ?
O252 Mo52 O256 99.2(17) . . ?
Mo53 Mo52 O212 74.7(13) . . ?
O215 Mo52 O212 102.4(19) . . ?
O252 Mo52 O212 100.8(14) . . ?
O256 Mo52 O212 113.1(16) . . ?
Mo53 Mo52 O211 47.2(17) . . ?
O215 Mo52 O211 51(2) . . ?
O252 Mo52 O211 175.0(18) . . ?
O256 Mo52 O211 84.4(18) . . ?
O212 Mo52 O211 80.8(16) . . ?
Mo53 Mo52 O82 71.1(10) . . ?
O215 Mo52 O82 92.0(17) . . ?
O252 Mo52 O82 92.8(12) . . ?
O256 Mo52 O82 96.7(14) . . ?
O212 Mo52 O82 144.3(12) . . ?
O211 Mo52 O82 83.3(14) . . ?
Mo53 Mo52 O206 43.2(10) . . ?
O215 Mo52 O206 138.7(19) . . ?
O252 Mo52 O206 85.3(12) . . ?
O256 Mo52 O206 162.1(14) . . ?
O212 Mo52 O206 82.6(11) . . ?
O211 Mo52 O206 90.2(15) . . ?
O82 Mo52 O206 65.7(7) . . ?
Mo52 Mo53 O211 106(2) . . ?
Mo52 Mo53 O206 115.7(14) . . ?
O211 Mo53 O206 137(2) . . ?
Mo52 Mo53 O212 77.2(13) . . ?
O211 Mo53 O212 95(2) . . ?
O206 Mo53 O212 100.4(13) . . ?
Mo52 Mo53 O215 53.5(17) . . ?
O211 Mo53 O215 53(2) . . ?
O206 Mo53 O215 162.4(17) . . ?
O212 Mo53 O215 90.8(17) . . ?
Mo52 Mo53 O214 138.6(18) . . ?
O211 Mo53 O214 33.1(18) . . ?
O206 Mo53 O214 104.4(16) . . ?
O212 Mo53 O214 106.1(16) . . ?
O215 Mo53 O214 85.2(19) . . ?
Mo52 Mo53 O82 83.7(10) . . ?
O211 Mo53 O82 99.9(18) . . ?
O206 Mo53 O82 78.8(9) . . ?
O212 Mo53 O82 158.4(14) . . ?
O215 Mo53 O82 85.8(15) . . ?
O214 Mo53 O82 94.9(14) . . ?
Mo52 Mo53 O252 34.7(11) . . ?
O211 Mo53 O252 141(2) . . ?
O206 Mo53 O252 81.1(11) . . ?
O212 Mo53 O252 80.5(13) . . ?
O215 Mo53 O252 87.5(17) . . ?
O214 Mo53 O252 170.2(16) . . ?
O82 Mo53 O252 78.0(10) . . ?
Mo52 Mo53 O256 33.7(12) . . ?
O211 Mo53 O256 74(2) . . ?
O206 Mo53 O256 145.1(13) . . ?
O212 Mo53 O256 88.8(14) . . ?
O215 Mo53 O256 20.3(16) . . ?
O214 Mo53 O256 105.2(17) . . ?
O82 Mo53 O256 80.7(11) . . ?
O252 Mo53 O256 67.2(13) . . ?
Mo52 Mo53 Mo37 113.8(9) . . ?
O211 Mo53 Mo37 115.9(19) . . ?
O206 Mo53 Mo37 40.0(7) . . ?
O212 Mo53 Mo37 140.3(11) . . ?
O215 Mo53 Mo37 127.0(14) . . ?
O214 Mo53 Mo37 90.2(13) . . ?
O82 Mo53 Mo37 42.0(6) . . ?
O252 Mo53 Mo37 89.0(8) . . ?
O256 Mo53 Mo37 122.1(10) . . ?
Mo55 Mo54 O220 21.2(10) . . ?
Mo55 Mo54 O216 110.9(19) . . ?
O220 Mo54 O216 99.8(16) . . ?
Mo55 Mo54 O197 123.8(14) . . ?
O220 Mo54 O197 111.8(10) . . ?
O216 Mo54 O197 102.1(16) . . ?
Mo55 Mo54 O217 52.9(17) . . ?
O220 Mo54 O217 71.9(15) . . ?
O216 Mo54 O217 101.9(19) . . ?
O197 Mo54 O217 154.5(16) . . ?
Mo55 Mo54 O221 84(2) . . ?
O220 Mo54 O221 69(2) . . ?
O216 Mo54 O221 32.5(19) . . ?
O197 Mo54 O221 105(2) . . ?
O217 Mo54 O221 100(2) . . ?
Mo55 Mo54 O198 71.0(12) . . ?
O220 Mo54 O198 78.3(9) . . ?
O216 Mo54 O198 168.9(16) . . ?
O197 Mo54 O198 69.0(9) . . ?
O217 Mo54 O198 88.0(15) . . ?
O221 Mo54 O198 141(2) . . ?
Mo55 Mo54 O210 133.5(17) . . ?
O220 Mo54 O210 154.3(13) . . ?
O216 Mo54 O210 89.5(18) . . ?
O197 Mo54 O210 89.2(11) . . ?
O217 Mo54 O210 82.8(16) . . ?
O221 Mo54 O210 122(2) . . ?
O198 Mo54 O210 96.8(11) . . ?
Mo55 Mo54 Mo24 104.7(10) . . ?
O220 Mo54 Mo24 104.2(6) . . ?
O216 Mo54 Mo24 135.4(14) . . ?
O197 Mo54 Mo24 33.8(6) . . ?
O217 Mo54 Mo24 121.0(14) . . ?
O221 Mo54 Mo24 134.5(19) . . ?
O198 Mo54 Mo24 37.0(6) . . ?
O210 Mo54 Mo24 84.8(9) . . ?
O220 Mo55 Mo54 136.2(19) . . ?
O220 Mo55 O217 115(2) . . ?
Mo54 Mo55 O217 103(2) . . ?
O220 Mo55 O198 103.3(14) . . ?
Mo54 Mo55 O198 87.9(12) . . ?
O217 Mo55 O198 102.5(18) . . ?
O220 Mo55 O221 73(2) . . ?
Mo54 Mo55 O221 74(2) . . ?
O217 Mo55 O221 110(2) . . ?
O198 Mo55 O221 145.5(19) . . ?
O220 Mo55 O216 103.1(17) . . ?
Mo54 Mo55 O216 48.6(15) . . ?
O217 Mo55 O216 98(2) . . ?
O198 Mo55 O216 135.2(13) . . ?
O221 Mo55 O216 30.1(17) . . ?
O220 Mo55 O218 46.2(15) . . ?
Mo54 Mo55 O218 170.6(15) . . ?
O217 Mo55 O218 70.9(19) . . ?
O198 Mo55 O218 100.4(12) . . ?
O221 Mo55 O218 101(2) . . ?
O216 Mo55 O218 123.9(15) . . ?
O220 Mo55 O197 109.6(13) . . ?
Mo54 Mo55 O197 39.9(10) . . ?
O217 Mo55 O197 135.2(18) . . ?
O198 Mo55 O197 62.0(8) . . ?
O221 Mo55 O197 86.3(18) . . ?
O216 Mo55 O197 75.3(12) . . ?
O218 Mo55 O197 148.8(11) . . ?
O220 Mo55 O219 36.2(19) . . ?
Mo54 Mo55 O219 106(2) . . ?
O217 Mo55 O219 150(2) . . ?
O198 Mo55 O219 83.9(18) . . ?
O221 Mo55 O219 73(2) . . ?
O216 Mo55 O219 97(2) . . ?
O218 Mo55 O219 79.4(19) . . ?
O197 Mo55 O219 73.6(17) . . ?
O220 Mo55 Mo64 78.4(12) . . ?
Mo54 Mo55 Mo64 143.2(14) . . ?
O217 Mo55 Mo64 40.2(16) . . ?
O198 Mo55 Mo64 96.1(7) . . ?
O221 Mo55 Mo64 116.0(18) . . ?
O216 Mo55 Mo64 124.2(11) . . ?
O218 Mo55 Mo64 32.2(9) . . ?
O197 Mo55 Mo64 157.7(7) . . ?
O219 Mo55 Mo64 110.7(17) . . ?
Mo62 Mo61 O232 163(3) . . ?
Mo62 Mo61 O233 87(2) . . ?
O232 Mo61 O233 108(3) . . ?
Mo62 Mo61 O221 79(3) . . ?
O232 Mo61 O221 93(3) . . ?
O233 Mo61 O221 92(3) . . ?
Mo62 Mo61 O234 75(2) . . ?
O232 Mo61 O234 109(3) . . ?
O233 Mo61 O234 101(2) . . ?
O221 Mo61 O234 150(3) . . ?
Mo62 Mo61 O216 51.6(18) . . ?
O232 Mo61 O216 117(3) . . ?
O233 Mo61 O216 99.8(19) . . ?
O221 Mo61 O216 29(2) . . ?
O234 Mo61 O216 120.5(18) . . ?
Mo62 Mo61 O231 8(2) . . ?
O232 Mo61 O231 166(3) . . ?
O233 Mo61 O231 86(2) . . ?
O221 Mo61 O231 86(3) . . ?
O234 Mo61 O231 67(2) . . ?
O216 Mo61 O231 59.4(19) . . ?
Mo62 Mo61 O207 69.2(18) . . ?
O232 Mo61 O207 96(2) . . ?
O233 Mo61 O207 156.4(17) . . ?
O221 Mo61 O207 85(2) . . ?
O234 Mo61 O207 72.0(15) . . ?
O216 Mo61 O207 67.1(13) . . ?
O231 Mo61 O207 70.0(17) . . ?
Mo61 Mo62 O221 79(3) . . ?
Mo61 Mo62 O231 169(3) . . ?
O221 Mo62 O231 111(3) . . ?
Mo61 Mo62 O233 71(2) . . ?
O221 Mo62 O233 89(3) . . ?
O231 Mo62 O233 107(3) . . ?
Mo61 Mo62 O216 112(2) . . ?
O221 Mo62 O216 35(2) . . ?
O231 Mo62 O216 79(2) . . ?
O233 Mo62 O216 110.1(19) . . ?
Mo61 Mo62 O234 86(2) . . ?
O221 Mo62 O234 159(3) . . ?
O231 Mo62 O234 84(3) . . ?
O233 Mo62 O234 100(2) . . ?
O216 Mo62 O234 148(2) . . ?
Mo61 Mo62 O232 11(2) . . ?
O221 Mo62 O232 74(3) . . ?
O231 Mo62 O232 170(3) . . ?
O233 Mo62 O232 81(2) . . ?
O216 Mo62 O232 104.3(19) . . ?
O234 Mo62 O232 89(2) . . ?
Mo61 Mo62 O207 95.2(19) . . ?
O221 Mo62 O207 90(2) . . ?
O231 Mo62 O207 86(2) . . ?
O233 Mo62 O207 166.3(16) . . ?
O216 Mo62 O207 75.8(14) . . ?
O234 Mo62 O207 76.7(15) . . ?
O232 Mo62 O207 85.4(16) . . ?
Mo73 Mo63 O235 76(2) . . ?
Mo73 Mo63 O256 73(2) . . ?
O235 Mo63 O256 90(2) . . ?
Mo73 Mo63 O237 174(2) . . ?
O235 Mo63 O237 110(2) . . ?
O256 Mo63 O237 106.7(18) . . ?
Mo73 Mo63 O236 11(3) . . ?
O235 Mo63 O236 83(3) . . ?
O256 Mo63 O236 82(3) . . ?
O237 Mo63 O236 165(2) . . ?
Mo73 Mo63 O215 97(2) . . ?
O235 Mo63 O215 102(2) . . ?
O256 Mo63 O215 24.6(15) . . ?
O237 Mo63 O215 82.4(16) . . ?
O236 Mo63 O215 104(2) . . ?
Mo73 Mo63 O190 81.5(19) . . ?
O235 Mo63 O190 157.3(19) . . ?
O256 Mo63 O190 82.1(14) . . ?
O237 Mo63 O190 92.9(12) . . ?
O236 Mo63 O190 75(2) . . ?
O215 Mo63 O190 79.1(12) . . ?
O238 Mo64 O239 139(3) . . ?
O238 Mo64 O218 169(3) . . ?
O239 Mo64 O218 31.4(14) . . ?
O238 Mo64 O217 110(3) . . ?
O239 Mo64 O217 110.3(19) . . ?
O218 Mo64 O217 79(2) . . ?
O238 Mo64 O257 117(3) . . ?
O239 Mo64 O257 26.0(12) . . ?
O218 Mo64 O257 55.8(17) . . ?
O217 Mo64 O257 132.0(17) . . ?
O238 Mo64 O240 66(3) . . ?
O239 Mo64 O240 115(2) . . ?
O218 Mo64 O240 111(2) . . ?
O217 Mo64 O240 83(2) . . ?
O257 Mo64 O240 124.4(19) . . ?
O238 Mo64 O203 104(3) . . ?
O239 Mo64 O203 75.0(12) . . ?
O218 Mo64 O203 79.7(16) . . ?
O217 Mo64 O203 96.8(15) . . ?
O257 Mo64 O203 63.0(11) . . ?
O240 Mo64 O203 169.2(19) . . ?
O238 Mo64 Mo55 139(2) . . ?
O239 Mo64 Mo55 81.2(13) . . ?
O218 Mo64 Mo55 50.5(16) . . ?
O217 Mo64 Mo55 30.0(13) . . ?
O257 Mo64 Mo55 102.0(11) . . ?
O240 Mo64 Mo55 102.6(17) . . ?
O203 Mo64 Mo55 82.1(7) . . ?
Mo66 Mo65 O249 150(3) . . ?
Mo66 Mo65 O258 80.1(19) . . ?
O249 Mo65 O258 71(3) . . ?
Mo66 Mo65 O241 97.6(16) . . ?
O249 Mo65 O241 78(3) . . ?
O258 Mo65 O241 98(2) . . ?
Mo66 Mo65 O263 170.1(17) . . ?
O249 Mo65 O263 28(3) . . ?
O258 Mo65 O263 94(2) . . ?
O241 Mo65 O263 91(2) . . ?
Mo66 Mo65 O242 65.9(14) . . ?
O249 Mo65 O242 108(3) . . ?
O258 Mo65 O242 95.4(19) . . ?
O241 Mo65 O242 32.0(14) . . ?
O263 Mo65 O242 122.9(18) . . ?
Mo66 Mo65 O95 78.7(11) . . ?
O249 Mo65 O95 110(3) . . ?
O258 Mo65 O95 92.2(16) . . ?
O241 Mo65 O95 168.4(14) . . ?
O263 Mo65 O95 93.9(15) . . ?
O242 Mo65 O95 141.7(15) . . ?
Mo66 Mo65 O208 93.7(12) . . ?
O249 Mo65 O208 115(3) . . ?
O258 Mo65 O208 173.5(19) . . ?
O241 Mo65 O208 84.7(14) . . ?
O263 Mo65 O208 92.0(15) . . ?
O242 Mo65 O208 83.8(13) . . ?
O95 Mo65 O208 84.6(8) . . ?
Mo66 Mo65 O251 50.8(16) . . ?
O249 Mo65 O251 100(3) . . ?
O258 Mo65 O251 29.3(17) . . ?
O241 Mo65 O251 100.8(18) . . ?
O263 Mo65 O251 122.7(19) . . ?
O242 Mo65 O251 83.1(17) . . ?
O95 Mo65 O251 85.5(13) . . ?
O208 Mo65 O251 144.5(16) . . ?
Mo66 Mo65 O250 16.3(12) . . ?
O249 Mo65 O250 164(3) . . ?
O258 Mo65 O250 96.4(19) . . ?
O241 Mo65 O250 94.2(17) . . ?
O263 Mo65 O250 167.8(17) . . ?
O242 Mo65 O250 62.7(15) . . ?
O95 Mo65 O250 79.2(12) . . ?
O208 Mo65 O250 77.5(11) . . ?
O251 Mo65 O250 67.1(16) . . ?
Mo66 Mo65 K10 115.4(10) . . ?
O249 Mo65 K10 81(3) . . ?
O258 Mo65 K10 134.5(16) . . ?
O241 Mo65 K10 40.3(13) . . ?
O263 Mo65 K10 74.3(14) . . ?
O242 Mo65 K10 59.7(12) . . ?
O95 Mo65 K10 131.6(7) . . ?
O208 Mo65 K10 50.2(7) . . ?
O251 Mo65 K10 140.5(13) . . ?
O250 Mo65 K10 102.8(10) . . ?
Mo65 Mo66 O250 152.4(19) . . ?
Mo65 Mo66 O251 102(2) . . ?
O250 Mo66 O251 106(2) . . ?
Mo65 Mo66 O242 84.6(15) . . ?
O250 Mo66 O242 88(2) . . ?
O251 Mo66 O242 102(2) . . ?
Mo65 Mo66 O258 68.0(18) . . ?
O250 Mo66 O258 140(2) . . ?
O251 Mo66 O258 33.7(17) . . ?
O242 Mo66 O258 97.7(19) . . ?
Mo65 Mo66 O95 73.2(10) . . ?
O250 Mo66 O95 104.8(17) . . ?
O251 Mo66 O95 96.6(16) . . ?
O242 Mo66 O95 153.4(14) . . ?
O258 Mo66 O95 87.6(15) . . ?
Mo65 Mo66 O249 16.2(17) . . ?
O250 Mo66 O249 166(2) . . ?
O251 Mo66 O249 86(2) . . ?
O242 Mo66 O249 83.1(19) . . ?
O258 Mo66 O249 53(2) . . ?
O95 Mo66 O249 79.5(15) . . ?
Mo65 Mo66 O241 55.6(13) . . ?
O250 Mo66 O241 115.2(19) . . ?
O251 Mo66 O241 102.9(19) . . ?
O242 Mo66 O241 29.1(14) . . ?
O258 Mo66 O241 83.1(18) . . ?
O95 Mo66 O241 127.8(13) . . ?
O249 Mo66 O241 54.5(18) . . ?
Mo65 Mo66 O208 61.1(10) . . ?
O250 Mo66 O208 91.4(16) . . ?
O251 Mo66 O208 162.6(19) . . ?
O242 Mo66 O208 80.0(13) . . ?
O258 Mo66 O208 129.0(17) . . ?
O95 Mo66 O208 76.6(7) . . ?
O249 Mo66 O208 76.8(16) . . ?
O241 Mo66 O208 70.5(12) . . ?
Mo65 Mo66 K10 51.2(8) . . ?
O250 Mo66 K10 106.4(15) . . ?
O251 Mo66 K10 132.3(17) . . ?
O242 Mo66 K10 45.6(13) . . ?
O258 Mo66 K10 105.9(16) . . ?
O95 Mo66 K10 107.9(7) . . ?
O249 Mo66 K10 60.0(14) . . ?
O241 Mo66 K10 30.6(11) . . ?
O208 Mo66 K10 39.9(6) . . ?
O243 Mo67 Mo68 165(3) . . ?
O243 Mo67 O261 62(4) . . ?
Mo68 Mo67 O261 118(3) . . ?
O243 Mo67 O242 115(3) . . ?
Mo68 Mo67 O242 79.9(18) . . ?
O261 Mo67 O242 109(3) . . ?
O243 Mo67 O244 167(3) . . ?
Mo68 Mo67 O244 16.3(17) . . ?
O261 Mo67 O244 131(4) . . ?
O242 Mo67 O244 68(2) . . ?
O243 Mo67 O259 17(3) . . ?
Mo68 Mo67 O259 156(2) . . ?
O261 Mo67 O259 45(3) . . ?
O242 Mo67 O259 119(3) . . ?
O244 Mo67 O259 173(3) . . ?
O243 Mo67 O241 80(3) . . ?
Mo68 Mo67 O241 114.4(19) . . ?
O261 Mo67 O241 92(3) . . ?
O242 Mo67 O241 34.5(15) . . ?
O244 Mo67 O241 101(2) . . ?
O259 Mo67 O241 85(3) . . ?
O243 Mo67 O260 128(3) . . ?
Mo68 Mo67 O260 52(2) . . ?
O261 Mo67 O260 67(3) . . ?
O242 Mo67 O260 86(2) . . ?
O244 Mo67 O260 64(2) . . ?
O259 Mo67 O260 111(3) . . ?
O241 Mo67 O260 107(2) . . ?
O243 Mo67 O196 82(3) . . ?
Mo68 Mo67 O196 95.5(14) . . ?
O261 Mo67 O196 143(3) . . ?
O242 Mo67 O196 91.0(14) . . ?
O244 Mo67 O196 85.1(18) . . ?
O259 Mo67 O196 99(2) . . ?
O241 Mo67 O196 87.1(15) . . ?
O260 Mo67 O196 147(2) . . ?
O243 Mo67 O212 100(3) . . ?
Mo68 Mo67 O212 65.7(14) . . ?
O261 Mo67 O212 97(3) . . ?
O242 Mo67 O212 144(2) . . ?
O244 Mo67 O212 76.7(19) . . ?
O259 Mo67 O212 97(2) . . ?
O241 Mo67 O212 169.6(17) . . ?
O260 Mo67 O212 81(2) . . ?
O196 Mo67 O212 82.6(11) . . ?
O243 Mo67 K10 68(3) . . ?
Mo68 Mo67 K10 120.6(13) . . ?
O261 Mo67 K10 116(3) . . ?
O242 Mo67 K10 59.4(14) . . ?
O244 Mo67 K10 104.3(16) . . ?
O259 Mo67 K10 83(2) . . ?
O241 Mo67 K10 39.6(13) . . ?
O260 Mo67 K10 144.8(18) . . ?
O196 Mo67 K10 49.1(7) . . ?
O212 Mo67 K10 130.6(10) . . ?
O244 Mo68 Mo67 144(4) . . ?
O244 Mo68 O260 106(4) . . ?
Mo67 Mo68 O260 98(2) . . ?
O244 Mo68 O243 148(4) . . ?
Mo67 Mo68 O243 6.8(13) . . ?
O260 Mo68 O243 99(3) . . ?
O244 Mo68 O242 83(4) . . ?
Mo67 Mo68 O242 68.2(16) . . ?
O260 Mo68 O242 96(2) . . ?
O243 Mo68 O242 74.9(17) . . ?
O244 Mo68 O212 116(3) . . ?
Mo67 Mo68 O212 85.0(15) . . ?
O260 Mo68 O212 98(2) . . ?
O243 Mo68 O212 78.2(16) . . ?
O242 Mo68 O212 151.3(18) . . ?
O244 Mo68 O255 12(4) . . ?
Mo67 Mo68 O255 143(2) . . ?
O260 Mo68 O255 114(3) . . ?
O243 Mo68 O255 145(2) . . ?
O242 Mo68 O255 91(2) . . ?
O212 Mo68 O255 106(2) . . ?
O244 Mo68 O261 160(4) . . ?
Mo67 Mo68 O261 37(2) . . ?
O260 Mo68 O261 62(3) . . ?
O243 Mo68 O261 37(2) . . ?
O242 Mo68 O261 82(2) . . ?
O212 Mo68 O261 83(2) . . ?
O255 Mo68 O261 171(3) . . ?
O244 Mo68 O196 96(3) . . ?
Mo67 Mo68 O196 59.2(11) . . ?
O260 Mo68 O196 157(2) . . ?
O243 Mo68 O196 58.3(14) . . ?
O242 Mo68 O196 79.1(13) . . ?
O212 Mo68 O196 78.3(11) . . ?
O255 Mo68 O196 88(2) . . ?
O261 Mo68 O196 95(2) . . ?
O244 Mo68 O241 106(3) . . ?
Mo67 Mo68 O241 43.6(13) . . ?
O260 Mo68 O241 99(2) . . ?
O243 Mo68 O241 50.3(15) . . ?
O242 Mo68 O241 24.6(14) . . ?
O212 Mo68 O241 127.7(16) . . ?
O255 Mo68 O241 111(2) . . ?
O261 Mo68 O241 63(2) . . ?
O196 Mo68 O241 67.8(11) . . ?
O244 Mo68 K10 98(3) . . ?
Mo67 Mo68 K10 46.9(10) . . ?
O260 Mo68 K10 130(2) . . ?
O243 Mo68 K10 51.1(13) . . ?
O242 Mo68 K10 42.9(13) . . ?
O212 Mo68 K10 110.5(11) . . ?
O255 Mo68 K10 97.0(19) . . ?
O261 Mo68 K10 81(2) . . ?
O196 Mo68 K10 37.5(6) . . ?
O241 Mo68 K10 31.3(10) . . ?
Mo70 Mo69 O247 73(2) . . ?
Mo70 Mo69 O245 168.2(19) . . ?
O247 Mo69 O245 112(2) . . ?
Mo70 Mo69 O248 84.9(16) . . ?
O247 Mo69 O248 97(2) . . ?
O245 Mo69 O248 104.3(18) . . ?
Mo70 Mo69 O187 74.8(13) . . ?
O247 Mo69 O187 88.4(19) . . ?
O245 Mo69 O187 94.5(16) . . ?
O248 Mo69 O187 156.5(13) . . ?
Mo70 Mo69 O175 86.1(12) . . ?
O247 Mo69 O175 159(2) . . ?
O245 Mo69 O175 87.8(16) . . ?
O248 Mo69 O175 82.3(12) . . ?
O187 Mo69 O175 84.6(8) . . ?
Mo70 Mo69 O246 5.8(15) . . ?
O247 Mo69 O246 76(2) . . ?
O245 Mo69 O246 170.4(17) . . ?
O248 Mo69 O246 79.3(14) . . ?
O187 Mo69 O246 80.0(11) . . ?
O175 Mo69 O246 83.9(10) . . ?
Mo70 Mo69 K7 112.0(11) . . ?
O247 Mo69 K7 143.2(19) . . ?
O245 Mo69 K7 70.5(14) . . ?
O248 Mo69 K7 49.5(11) . . ?
O187 Mo69 K7 128.4(6) . . ?
O175 Mo69 K7 47.1(6) . . ?
O246 Mo69 K7 106.7(9) . . ?
Mo69 Mo70 O246 169(3) . . ?
Mo69 Mo70 O247 73(2) . . ?
O246 Mo70 O247 111(3) . . ?
Mo69 Mo70 O187 75.9(13) . . ?
O246 Mo70 O187 114(2) . . ?
O247 Mo70 O187 89(2) . . ?
Mo69 Mo70 O248 65.1(15) . . ?
O246 Mo70 O248 104(2) . . ?
O247 Mo70 O248 91(2) . . ?
O187 Mo70 O248 139.3(16) . . ?
Mo69 Mo70 O175 67.6(12) . . ?
O246 Mo70 O175 108(2) . . ?
O247 Mo70 O175 141(2) . . ?
O187 Mo70 O175 80.6(10) . . ?
O248 Mo70 O175 74.4(12) . . ?
Mo72 Mo71 O262 87(3) . . ?
Mo72 Mo71 O253 171(2) . . ?
O262 Mo71 O253 94(3) . . ?
Mo72 Mo71 O248 85.3(14) . . ?
O262 Mo71 O248 96(3) . . ?
O253 Mo71 O248 103(2) . . ?
Mo72 Mo71 O209 66.4(12) . . ?
O262 Mo71 O209 96(3) . . ?
O253 Mo71 O209 105(2) . . ?
O248 Mo71 O209 148.5(14) . . ?
Mo72 Mo71 O185 80.2(11) . . ?
O262 Mo71 O185 167(3) . . ?
O253 Mo71 O185 98(2) . . ?
O248 Mo71 O185 81.8(12) . . ?
O209 Mo71 O185 80.1(9) . . ?
Mo72 Mo71 O254 7.3(13) . . ?
O262 Mo71 O254 93(3) . . ?
O253 Mo71 O254 172(2) . . ?
O248 Mo71 O254 80.4(14) . . ?
O209 Mo71 O254 70.0(12) . . ?
O185 Mo71 O254 74.3(11) . . ?
Mo72 Mo71 K7 109.2(9) . . ?
O262 Mo71 K7 136(3) . . ?
O253 Mo71 K7 75.5(19) . . ?
O248 Mo71 K7 48.4(11) . . ?
O209 Mo71 K7 127.2(8) . . ?
O185 Mo71 K7 48.7(5) . . ?
O254 Mo71 K7 101.9(10) . . ?
O254 Mo72 Mo71 165(3) . . ?
O254 Mo72 O262 137(3) . . ?
Mo71 Mo72 O262 54(2) . . ?
O254 Mo72 O209 105(2) . . ?
Mo71 Mo72 O209 81.6(13) . . ?
O262 Mo72 O209 92(2) . . ?
O254 Mo72 O248 107(2) . . ?
Mo71 Mo72 O248 62.7(13) . . ?
O262 Mo72 O248 79(2) . . ?
O209 Mo72 O248 141.8(16) . . ?
O254 Mo72 O185 97(2) . . ?
Mo71 Mo72 O185 70.7(10) . . ?
O262 Mo72 O185 125(2) . . ?
O209 Mo72 O185 81.0(11) . . ?
O248 Mo72 O185 74.9(11) . . ?
Mo63 Mo73 O236 159(5) . . ?
Mo63 Mo73 O256 77(2) . . ?
O236 Mo73 O256 118(5) . . ?
Mo63 Mo73 O235 74(3) . . ?
O236 Mo73 O235 117(5) . . ?
O256 Mo73 O235 91(2) . . ?
Mo63 Mo73 O257 110(2) . 2_655 ?
O236 Mo73 O257 53(4) . 2_655 ?
O256 Mo73 O257 169(2) . 2_655 ?
O235 Mo73 O257 99(2) . 2_655 ?
Mo63 Mo73 O190 76.9(19) . . ?
O236 Mo73 O190 91(5) . . ?
O256 Mo73 O190 81.6(17) . . ?
O235 Mo73 O190 151(3) . . ?
O257 Mo73 O190 91.4(13) 2_655 . ?
Mo2 Mo81 O151 167(3) . . ?
Mo2 Mo81 O8 80.4(19) . 6 ?
O151 Mo81 O8 107.2(19) . 6 ?
Mo2 Mo81 O8 80.4(19) . . ?
O151 Mo81 O8 107.2(19) . . ?
O8 Mo81 O8 105.0(16) 6 . ?
Mo2 Mo81 O56 74.3(18) . . ?
O151 Mo81 O56 94.9(15) . . ?
O8 Mo81 O56 149(2) 6 . ?
O8 Mo81 O56 89.0(9) . . ?
Mo2 Mo81 O56 74.3(18) . 6 ?
O151 Mo81 O56 94.8(15) . 6 ?
O8 Mo81 O56 89.0(9) 6 6 ?
O8 Mo81 O56 149(2) . 6 ?
O56 Mo81 O56 66.5(12) . 6 ?
Mo2 Mo81 O120 1.6(13) . . ?
O151 Mo81 O120 168.6(16) . . ?
O8 Mo81 O120 79.4(17) 6 . ?
O8 Mo81 O120 79.4(17) . . ?
O56 Mo81 O120 75.6(14) . . ?
O56 Mo81 O120 75.7(14) 6 . ?
Mo2 Mo81 S12 138(2) . . ?
O151 Mo81 S12 30.8(10) . . ?
O8 Mo81 S12 136(2) 6 . ?
O8 Mo81 S12 103.4(15) . . ?
O56 Mo81 S12 64.1(11) . . ?
O56 Mo81 S12 84.1(12) 6 . ?
O120 Mo81 S12 139.5(13) . . ?
Mo2 Mo81 S12 138(2) . 6 ?
O151 Mo81 S12 30.8(10) . 6 ?
O8 Mo81 S12 103.4(15) 6 6 ?
O8 Mo81 S12 136(2) . 6 ?
O56 Mo81 S12 84.1(12) . 6 ?
O56 Mo81 S12 64.1(11) 6 6 ?
O120 Mo81 S12 139.5(13) . 6 ?
S12 Mo81 S12 35.4(15) . 6 ?
Mo2 Mo81 Mo86 93(2) . . ?
O151 Mo81 Mo86 73.9(18) . . ?
O8 Mo81 Mo86 126.4(8) 6 . ?
O8 Mo81 Mo86 126.4(8) . . ?
O56 Mo81 Mo86 39.1(9) . . ?
O56 Mo81 Mo86 39.1(9) 6 . ?
O120 Mo81 Mo86 94.6(18) . . ?
S12 Mo81 Mo86 50.7(15) . . ?
S12 Mo81 Mo86 50.7(15) 6 . ?
Mo2 Mo81 K5 90.9(19) . 5_656 ?
O151 Mo81 K5 102.2(16) . 5_656 ?
O8 Mo81 K5 54.3(8) 6 5_656 ?
O8 Mo81 K5 54.3(8) . 5_656 ?
O56 Mo81 K5 142.7(10) . 5_656 ?
O56 Mo81 K5 142.7(10) 6 5_656 ?
O120 Mo81 K5 89.3(11) . 5_656 ?
S12 Mo81 K5 125.7(15) . 5_656 ?
S12 Mo81 K5 125.7(15) 6 5_656 ?
Mo86 Mo81 K5 176(2) . 5_656 ?
Mo20 Mo82 O170 165(2) . . ?
Mo20 Mo82 O35 79(2) . . ?
O170 Mo82 O35 110.9(18) . . ?
Mo20 Mo82 O138 76.1(18) . . ?
O170 Mo82 O138 110.3(18) . . ?
O35 Mo82 O138 104.5(14) . . ?
Mo20 Mo82 O31 71.2(15) . . ?
O170 Mo82 O31 97.8(14) . . ?
O35 Mo82 O31 87.7(12) . . ?
O138 Mo82 O31 142(2) . . ?
Mo20 Mo82 O136 70.3(14) . . ?
O170 Mo82 O136 96.5(14) . . ?
O35 Mo82 O136 144(2) . . ?
O138 Mo82 O136 86.6(11) . . ?
O31 Mo82 O136 65.0(9) . . ?
Mo20 Mo82 S13 137.6(17) . . ?
O170 Mo82 S13 31.0(10) . . ?
O35 Mo82 S13 105.4(14) . . ?
O138 Mo82 S13 138.6(18) . . ?
O31 Mo82 S13 66.9(10) . . ?
O136 Mo82 S13 85.8(12) . . ?
Mo20 Mo82 S11 135.0(18) . . ?
O170 Mo82 S11 31.7(11) . . ?
O35 Mo82 S11 140.1(19) . . ?
O138 Mo82 S11 104.1(14) . . ?
O31 Mo82 S11 86.6(12) . . ?
O136 Mo82 S11 64.9(10) . . ?
S13 Mo82 S11 37.2(10) . . ?
Mo20 Mo82 K3 91.2(16) . . ?
O170 Mo82 K3 103.3(13) . . ?
O35 Mo82 K3 55.2(7) . . ?
O138 Mo82 K3 55.5(7) . . ?
O31 Mo82 K3 141.9(12) . . ?
O136 Mo82 K3 141.3(11) . . ?
S13 Mo82 K3 126.6(13) . . ?
S11 Mo82 K3 126.6(13) . . ?
Mo15 Mo83 O9 92(2) . . ?
Mo15 Mo83 O51 86.9(19) . . ?
O9 Mo83 O51 110.6(10) . . ?
Mo15 Mo83 O140 159.0(19) . . ?
O9 Mo83 O140 102.7(16) . . ?
O51 Mo83 O140 101.1(15) . . ?
Mo15 Mo83 O27 75.3(14) . . ?
O9 Mo83 O27 90.7(9) . . ?
O51 Mo83 O27 152.9(14) . . ?
O140 Mo83 O27 89.8(11) . . ?
Mo15 Mo83 O13 71.6(13) . . ?
O9 Mo83 O13 154.3(15) . . ?
O51 Mo83 O13 89.1(8) . . ?
O140 Mo83 O13 88.9(11) . . ?
O27 Mo83 O13 66.2(7) . . ?
Mo15 Mo83 O94 8.6(14) . . ?
O9 Mo83 O94 84.8(14) . . ?
O51 Mo83 O94 86.0(14) . . ?
O140 Mo83 O94 166.9(9) . . ?
O27 Mo83 O94 79.2(11) . . ?
O13 Mo83 O94 80.2(11) . . ?
Mo15 Mo83 K6 101.4(19) . . ?
O9 Mo83 K6 56.6(6) . . ?
O51 Mo83 K6 55.7(6) . . ?
O140 Mo83 K6 99.1(10) . . ?
O27 Mo83 K6 147.3(7) . . ?
O13 Mo83 K6 144.7(7) . . ?
O94 Mo83 K6 94.0(8) . . ?
Mo17 Mo84 O144 158.6(19) . . ?
Mo17 Mo84 O162 82.0(17) . . ?
O144 Mo84 O162 111.0(18) . . ?
Mo17 Mo84 O157 80.6(18) . . ?
O144 Mo84 O157 109.9(16) . . ?
O162 Mo84 O157 107.5(12) . . ?
Mo17 Mo84 O56 70.1(14) . . ?
O144 Mo84 O56 92.9(12) . . ?
O162 Mo84 O56 87.6(10) . . ?
O157 Mo84 O56 144.8(19) . . ?
Mo17 Mo84 O136 68.7(14) . . ?
O144 Mo84 O136 92.6(11) . . ?
O162 Mo84 O136 144.4(19) . . ?
O157 Mo84 O136 87.7(11) . . ?
O56 Mo84 O136 64.1(8) . . ?
Mo17 Mo84 O70 5.1(9) . . ?
O144 Mo84 O70 163.7(13) . . ?
O162 Mo84 O70 78.4(14) . . ?
O157 Mo84 O70 78.3(14) . . ?
O56 Mo84 O70 73.8(11) . . ?
O136 Mo84 O70 73.4(11) . . ?
Mo17 Mo84 S11 132.9(17) . . ?
O144 Mo84 S11 28.0(10) . . ?
O162 Mo84 S11 136.5(18) . . ?
O157 Mo84 S11 104.0(13) . . ?
O56 Mo84 S11 83.5(10) . . ?
O136 Mo84 S11 64.7(10) . . ?
O70 Mo84 S11 137.8(12) . . ?
Mo17 Mo84 S12 132.0(16) . . ?
O144 Mo84 S12 30.5(10) . . ?
O162 Mo84 S12 103.3(14) . . ?
O157 Mo84 S12 138.1(16) . . ?
O56 Mo84 S12 62.7(10) . . ?
O136 Mo84 S12 83.3(10) . . ?
O70 Mo84 S12 136.2(11) . . ?
S11 Mo84 S12 36.0(10) . . ?
Mo17 Mo84 K4 94.5(14) . . ?
O144 Mo84 K4 106.8(13) . . ?
O162 Mo84 K4 56.8(7) . . ?
O157 Mo84 K4 55.4(6) . . ?
O56 Mo84 K4 143.4(9) . . ?
O136 Mo84 K4 142.1(10) . . ?
O70 Mo84 K4 89.5(8) . . ?
S11 Mo84 K4 127.2(12) . . ?
S12 Mo84 K4 128.7(13) . . ?
Mo12 Mo85 O142 165.2(18) . . ?
Mo12 Mo85 O49 84.8(19) . . ?
O142 Mo85 O49 107.2(16) . . ?
Mo12 Mo85 O98 79.4(16) . . ?
O142 Mo85 O98 105.0(15) . . ?
O49 Mo85 O98 105.0(11) . . ?
Mo12 Mo85 O12 75.3(15) . . ?
O142 Mo85 O12 95.3(11) . . ?
O49 Mo85 O12 91.4(10) . . ?
O98 Mo85 O12 148.4(17) . . ?
Mo12 Mo85 O28 72.6(14) . . ?
O142 Mo85 O28 93.2(11) . . ?
O49 Mo85 O28 151.1(18) . . ?
O98 Mo85 O28 88.7(9) . . ?
O12 Mo85 O28 65.8(7) . . ?
Mo12 Mo85 O123 3.9(10) . . ?
O142 Mo85 O123 168.2(11) . . ?
O49 Mo85 O123 80.9(14) . . ?
O98 Mo85 O123 80.5(13) . . ?
O12 Mo85 O123 75.6(11) . . ?
O28 Mo85 O123 76.4(11) . . ?
Mo12 Mo85 S6 137.4(15) . . ?
O142 Mo85 S6 28.3(7) . . ?
O49 Mo85 S6 133.2(16) . . ?
O98 Mo85 S6 102.7(12) . . ?
O12 Mo85 S6 84.0(8) . . ?
O28 Mo85 S6 64.9(8) . . ?
O123 Mo85 S6 140.9(9) . . ?
Mo12 Mo85 K3 93.0(14) . . ?
O142 Mo85 K3 101.0(11) . . ?
O49 Mo85 K3 54.0(6) . . ?
O98 Mo85 K3 54.4(6) . . ?
O12 Mo85 K3 144.8(9) . . ?
O28 Mo85 K3 142.8(8) . . ?
O123 Mo85 K3 90.7(8) . . ?
S6 Mo85 K3 123.2(10) . . ?
Mo19 Mo86 O141 180(4) . . ?
Mo19 Mo86 O56 75(3) . 6 ?
O141 Mo86 O56 105(3) . 6 ?
Mo19 Mo86 O56 75(3) . . ?
O141 Mo86 O56 105(3) . . ?
O56 Mo86 O56 68.8(15) 6 . ?
Mo19 Mo86 O136 74(2) . . ?
O141 Mo86 O136 106(2) . . ?
O56 Mo86 O136 133(3) 6 . ?
O56 Mo86 O136 69.3(10) . . ?
Mo19 Mo86 O136 74(2) . 6 ?
O141 Mo86 O136 106(2) . 6 ?
O56 Mo86 O136 69.3(10) 6 6 ?
O56 Mo86 O136 133(3) . 6 ?
O136 Mo86 O136 133(3) . 6 ?
Mo19 Mo86 O31 74(3) . . ?
O141 Mo86 O31 106(3) . . ?
O56 Mo86 O31 133(3) 6 . ?
O56 Mo86 O31 133(3) . . ?
O136 Mo86 O31 68.9(12) . . ?
O136 Mo86 O31 68.9(12) 6 . ?
Mo19 Mo86 O83 0.5(16) . . ?
O141 Mo86 O83 180(2) . . ?
O56 Mo86 O83 75(2) 6 . ?
O56 Mo86 O83 75(2) . . ?
O136 Mo86 O83 75(2) . . ?
O136 Mo86 O83 75(2) 6 . ?
O31 Mo86 O83 74(2) . . ?
Mo19 Mo86 S12 145(3) . . ?
O141 Mo86 S12 35.2(15) . . ?
O56 Mo86 S12 91(2) 6 . ?
O56 Mo86 S12 69.5(16) . . ?
O136 Mo86 S12 93.3(16) . . ?
O136 Mo86 S12 132(3) 6 . ?
O31 Mo86 S12 133(3) . . ?
O83 Mo86 S12 144.4(17) . . ?
Mo19 Mo86 S12 145(3) . 6 ?
O141 Mo86 S12 35.2(15) . 6 ?
O56 Mo86 S12 69.5(16) 6 6 ?
O56 Mo86 S12 91(2) . 6 ?
O136 Mo86 S12 132(3) . 6 ?
O136 Mo86 S12 93.3(16) 6 6 ?
O31 Mo86 S12 133(3) . 6 ?
O83 Mo86 S12 144.4(17) . 6 ?
S12 Mo86 S12 38.6(18) . 6 ?
Mo19 Mo86 S11 145.2(16) . . ?
O141 Mo86 S11 34.8(12) . . ?
O56 Mo86 S11 130(3) 6 . ?
O56 Mo86 S11 91.8(17) . . ?
O136 Mo86 S11 70.8(14) . . ?
O136 Mo86 S11 132(3) 6 . ?
O31 Mo86 S11 94.1(18) . . ?
O83 Mo86 S11 145.3(13) . . ?
S12 Mo86 S11 39.4(14) . . ?
S12 Mo86 S11 66(2) 6 . ?
Mo19 Mo86 S11 145.2(16) . 6 ?
O141 Mo86 S11 34.8(12) . 6 ?
O56 Mo86 S11 91.8(17) 6 6 ?
O56 Mo86 S11 130(3) . 6 ?
O136 Mo86 S11 132(3) . 6 ?
O136 Mo86 S11 70.8(14) 6 6 ?
O31 Mo86 S11 94.1(18) . 6 ?
O83 Mo86 S11 145.3(13) . 6 ?
S12 Mo86 S11 66(2) . 6 ?
S12 Mo86 S11 39.4(14) 6 6 ?
S11 Mo86 S11 66(2) . 6 ?
Mo14 Mo87 O21 169.9(19) . . ?
Mo14 Mo87 O87 81.7(16) . . ?
O21 Mo87 O87 105.9(17) . . ?
Mo14 Mo87 O65 80.0(17) . . ?
O21 Mo87 O65 103.7(16) . . ?
O87 Mo87 O65 105.5(11) . . ?
Mo14 Mo87 O34 78.0(17) . . ?
O21 Mo87 O34 95.0(12) . . ?
O87 Mo87 O34 90.6(10) . . ?
O65 Mo87 O34 150.5(18) . . ?
Mo14 Mo87 O68 77.5(17) . . ?
O21 Mo87 O68 93.2(11) . . ?
O87 Mo87 O68 152.6(19) . . ?
O65 Mo87 O68 88.3(9) . . ?
O34 Mo87 O68 67.9(8) . . ?
Mo14 Mo87 O115 1.3(11) . . ?
O21 Mo87 O115 169.9(11) . . ?
O87 Mo87 O115 80.8(13) . . ?
O65 Mo87 O115 81.2(13) . . ?
O34 Mo87 O115 77.1(12) . . ?
O68 Mo87 O115 78.1(12) . . ?
Mo14 Mo87 K4 89.3(13) . 2_656 ?
O21 Mo87 K4 100.5(11) . 2_656 ?
O87 Mo87 K4 53.7(7) . 2_656 ?
O65 Mo87 K4 54.5(6) . 2_656 ?
O34 Mo87 K4 143.7(8) . 2_656 ?
O68 Mo87 K4 142.4(9) . 2_656 ?
O115 Mo87 K4 89.5(7) . 2_656 ?
Mo10 Mo88 O125 86(3) . . ?
Mo10 Mo88 O59 167(2) . . ?
O125 Mo88 O59 104.1(18) . . ?
Mo10 Mo88 O77 81.9(19) . . ?
O125 Mo88 O77 107.8(12) . . ?
O59 Mo88 O77 103(2) . . ?
Mo10 Mo88 O7 79(2) . . ?
O125 Mo88 O7 91.1(11) . . ?
O59 Mo88 O7 91.9(12) . . ?
O77 Mo88 O7 152.2(19) . . ?
Mo10 Mo88 O34 75.3(18) . . ?
O125 Mo88 O34 153(2) . . ?
O59 Mo88 O34 92.1(13) . . ?
O77 Mo88 O34 88.6(10) . . ?
O7 Mo88 O34 67.1(8) . . ?
Mo10 Mo88 O63 3.8(15) . . ?
O125 Mo88 O63 82.5(17) . . ?
O59 Mo88 O63 169.3(12) . . ?
O77 Mo88 O63 83.0(15) . . ?
O7 Mo88 O63 79.4(14) . . ?
O34 Mo88 O63 78.9(13) . . ?
Mo10 Mo88 K8 92.0(18) . . ?
O125 Mo88 K8 54.8(7) . . ?
O59 Mo88 K8 100.9(13) . . ?
O77 Mo88 K8 54.8(7) . . ?
O7 Mo88 K8 145.4(11) . . ?
O34 Mo88 K8 142.9(9) . . ?
O63 Mo88 K8 89.7(9) . . ?
Mo38 Mo89 O166 141.4(16) . . ?
Mo38 Mo89 O202 76.7(14) . . ?
O166 Mo89 O202 135.9(16) . . ?
Mo38 Mo89 O183 75.3(11) . . ?
O166 Mo89 O183 108.4(13) . . ?
O202 Mo89 O183 102.0(12) . . ?
Mo38 Mo89 O184 58.4(12) . . ?
O166 Mo89 O184 96.6(12) . . ?
O202 Mo89 O184 87.9(12) . . ?
O183 Mo89 O184 129.0(14) . . ?
Mo38 Mo89 Mo35 116.8(10) . . ?
O166 Mo89 Mo35 27.3(9) . . ?
O202 Mo89 Mo35 162.4(12) . . ?
O183 Mo89 Mo35 92.7(7) . . ?
O184 Mo89 Mo35 90.2(7) . . ?
Mo4 Mo90 O134 174(2) . . ?
Mo4 Mo90 O19 77(2) . . ?
O134 Mo90 O19 105.4(18) . . ?
Mo4 Mo90 O90 77(2) . . ?
O134 Mo90 O90 107.1(19) . . ?
O19 Mo90 O90 102.0(13) . . ?
Mo4 Mo90 O126 79(2) . . ?
O134 Mo90 O126 96.8(15) . . ?
O19 Mo90 O126 150(2) . . ?
O90 Mo90 O126 89.5(11) . . ?
Mo4 Mo90 O28 79(2) . . ?
O134 Mo90 O28 96.1(14) . . ?
O19 Mo90 O28 89.8(11) . . ?
O90 Mo90 O28 150(2) . . ?
O126 Mo90 O28 68.3(9) . . ?
Mo4 Mo90 O93 2.6(13) . . ?
O134 Mo90 O93 171.5(13) . . ?
O19 Mo90 O93 79.2(16) . . ?
O90 Mo90 O93 78.4(15) . . ?
O126 Mo90 O93 76.6(14) . . ?
O28 Mo90 O93 76.6(13) . . ?
Mo4 Mo90 S6 145(2) . . ?
O134 Mo90 S6 29.9(8) . . ?
O19 Mo90 S6 103.6(14) . . ?
O90 Mo90 S6 135(2) . . ?
O126 Mo90 S6 86.1(11) . . ?
O28 Mo90 S6 66.3(10) . . ?
O93 Mo90 S6 142.7(11) . . ?
Mo4 Mo90 K4 85.7(17) . . ?
O134 Mo90 K4 100.2(13) . . ?
O19 Mo90 K4 52.9(7) . . ?
O90 Mo90 K4 52.8(7) . . ?
O126 Mo90 K4 141.8(11) . . ?
O28 Mo90 K4 142.0(11) . . ?
O93 Mo90 K4 88.3(10) . . ?
S6 Mo90 K4 123.6(12) . . ?
Mo16 Mo91 O101 87.7(12) . . ?
Mo16 Mo91 O101 87.7(12) . 6 ?
O101 Mo91 O101 109.2(10) . 6 ?
Mo16 Mo91 O102 165.2(15) . . ?
O101 Mo91 O102 100.8(10) . . ?
O101 Mo91 O102 100.8(10) 6 . ?
Mo16 Mo91 O25 77.4(10) . 6 ?
O101 Mo91 O25 155.4(10) . 6 ?
O101 Mo91 O25 89.8(6) 6 6 ?
O102 Mo91 O25 90.4(9) . 6 ?
Mo16 Mo91 O25 77.4(10) . . ?
O101 Mo91 O25 89.8(6) . . ?
O101 Mo91 O25 155.4(10) 6 . ?
O102 Mo91 O25 90.4(9) . . ?
O25 Mo91 O25 68.1(8) 6 . ?
Mo16 Mo91 O109 4.1(11) . . ?
O101 Mo91 O109 85.3(10) . . ?
O101 Mo91 O109 85.3(10) 6 . ?
O102 Mo91 O109 169.3(10) . . ?
O25 Mo91 O109 80.7(9) 6 . ?
O25 Mo91 O109 80.7(9) . . ?
Mo16 Mo91 K6 97.7(13) . . ?
O101 Mo91 K6 55.4(5) . . ?
O101 Mo91 K6 55.4(5) 6 . ?
O102 Mo91 K6 97.1(9) . . ?
O25 Mo91 K6 145.2(4) 6 . ?
O25 Mo91 K6 145.2(4) . . ?
O109 Mo91 K6 93.7(7) . . ?
Mo39 Mo92 O95 86(3) . . ?
Mo39 Mo92 O174 170(3) . . ?
O95 Mo92 O174 103(2) . . ?
Mo39 Mo92 O187 76.4(19) . . ?
O95 Mo92 O187 107.4(14) . . ?
O174 Mo92 O187 103(3) . . ?
Mo39 Mo92 O169 82(3) . . ?
O95 Mo92 O169 90.5(14) . . ?
O174 Mo92 O169 94.9(15) . . ?
O187 Mo92 O169 150(3) . . ?
Mo39 Mo92 O127 74(2) . . ?
O95 Mo92 O127 152(3) . . ?
O174 Mo92 O127 95.8(17) . . ?
O187 Mo92 O127 86.8(11) . . ?
O169 Mo92 O127 68.1(10) . . ?
Mo39 Mo92 O192 4.9(18) . . ?
O95 Mo92 O192 82(2) . . ?
O174 Mo92 O192 171.7(15) . . ?
O187 Mo92 O192 81(2) . . ?
O169 Mo92 O192 79(2) . . ?
O127 Mo92 O192 77.0(17) . . ?
Mo18 Mo93 O114 166.0(13) . . ?
Mo18 Mo93 O113 82.4(13) . . ?
O114 Mo93 O113 105.9(12) . . ?
Mo18 Mo93 O84 81.0(12) . . ?
O114 Mo93 O84 106.7(12) . . ?
O113 Mo93 O84 106.6(9) . . ?
Mo18 Mo93 O57 74.0(10) . . ?
O114 Mo93 O57 94.2(9) . . ?
O113 Mo93 O57 149.5(13) . . ?
O84 Mo93 O57 88.7(8) . . ?
Mo18 Mo93 O30 73.7(11) . . ?
O114 Mo93 O30 94.9(9) . . ?
O113 Mo93 O30 88.6(8) . . ?
O84 Mo93 O30 148.4(13) . . ?
O57 Mo93 O30 66.6(6) . . ?
Mo18 Mo93 O121 2.9(8) . . ?
O114 Mo93 O121 168.8(9) . . ?
O113 Mo93 O121 81.1(10) . . ?
O84 Mo93 O121 79.0(10) . . ?
O57 Mo93 O121 76.1(8) . . ?
O30 Mo93 O121 76.3(8) . . ?
Mo18 Mo93 K8 92.1(10) . . ?
O114 Mo93 K8 101.9(9) . . ?
O113 Mo93 K8 55.4(5) . . ?
O84 Mo93 K8 54.5(6) . . ?
O57 Mo93 K8 142.6(6) . . ?
O30 Mo93 K8 143.2(7) . . ?
O121 Mo93 K8 89.2(6) . . ?
Mo8 Mo94 O118 168(2) . . ?
Mo8 Mo94 O150 84(2) . . ?
O118 Mo94 O150 107(2) . . ?
Mo8 Mo94 O122 78(2) . . ?
O118 Mo94 O122 104.6(17) . . ?
O150 Mo94 O122 106.4(12) . . ?
Mo8 Mo94 O126 78.2(19) . . ?
O118 Mo94 O126 94.7(13) . . ?
O150 Mo94 O126 90.4(10) . . ?
O122 Mo94 O126 149(2) . . ?
Mo8 Mo94 O57 75.1(19) . . ?
O118 Mo94 O57 92.8(12) . . ?
O150 Mo94 O57 152(2) . . ?
O122 Mo94 O57 86.9(11) . . ?
O126 Mo94 O57 68.1(8) . . ?
Mo8 Mo94 O139 2.3(12) . . ?
O118 Mo94 O139 168.5(12) . . ?
O150 Mo94 O139 81.7(15) . . ?
O122 Mo94 O139 79.9(15) . . ?
O126 Mo94 O139 77.1(13) . . ?
O57 Mo94 O139 76.7(13) . . ?
Mo8 Mo94 S10 142(2) . . ?
O118 Mo94 S10 29.9(12) . . ?
O150 Mo94 S10 103.3(17) . . ?
O122 Mo94 S10 132.2(19) . . ?
O126 Mo94 S10 64.8(13) . . ?
O57 Mo94 S10 83.7(13) . . ?
O139 Mo94 S10 141.5(13) . . ?
Mo8 Mo94 K8 90.1(17) . 2_656 ?
O118 Mo94 K8 101.5(13) . 2_656 ?
O150 Mo94 K8 53.8(7) . 2_656 ?
O122 Mo94 K8 55.6(7) . 2_656 ?
O126 Mo94 K8 143.6(9) . 2_656 ?
O57 Mo94 K8 142.0(10) . 2_656 ?
O139 Mo94 K8 89.8(9) . 2_656 ?
S10 Mo94 K8 124.3(15) . 2_656 ?
Mo29 Mo95 O89 78(2) . . ?
Mo29 Mo95 O180 91(2) . . ?
O89 Mo95 O180 99.4(7) . . ?
Mo29 Mo95 O180 91(2) . 6_565 ?
O89 Mo95 O180 99.4(7) . 6_565 ?
O180 Mo95 O180 161.1(14) . 6_565 ?
Mo29 Mo95 O184 92(3) . . ?
O89 Mo95 O184 171(4) . . ?
O180 Mo95 O184 80.6(7) . . ?
O180 Mo95 O184 80.6(7) 6_565 . ?
Mo29 Mo95 O193 163(3) . . ?
O89 Mo95 O193 85(2) . . ?
O180 Mo95 O193 91.3(19) . . ?
O180 Mo95 O193 91.3(19) 6_565 . ?
O184 Mo95 O193 104(2) . . ?
Mo29 Mo95 O195 6.9(18) . . ?
O89 Mo95 O195 85(2) . . ?
O180 Mo95 O195 90.3(18) . . ?
O180 Mo95 O195 90.3(18) 6_565 . ?
O184 Mo95 O195 86(2) . . ?
O193 Mo95 O195 170.3(13) . . ?
Mo29 Mo95 Mo28 122(2) . . ?
O89 Mo95 Mo28 43.8(14) . . ?
O180 Mo95 Mo28 97.2(14) . . ?
O180 Mo95 Mo28 97.1(14) 6_565 . ?
O184 Mo95 Mo28 146(3) . . ?
O193 Mo95 Mo28 41.4(10) . . ?
O195 Mo95 Mo28 128.9(12) . . ?
Mo29 Mo95 Mo35 141.4(6) . 6_565 ?
O89 Mo95 Mo35 96.5(17) . 6_565 ?
O180 Mo95 Mo35 127(2) . 6_565 ?
O180 Mo95 Mo35 51.3(12) 6_565 6_565 ?
O184 Mo95 Mo35 90.7(15) . 6_565 ?
O193 Mo95 Mo35 40.3(7) . 6_565 ?
O195 Mo95 Mo35 141.4(7) . 6_565 ?
Mo28 Mo95 Mo35 63.0(9) . 6_565 ?
Mo29 Mo95 Mo35 141.4(6) . . ?
O89 Mo95 Mo35 96.5(17) . . ?
O180 Mo95 Mo35 51.3(12) . . ?
O180 Mo95 Mo35 127(2) 6_565 . ?
O184 Mo95 Mo35 90.7(15) . . ?
O193 Mo95 Mo35 40.3(7) . . ?
O195 Mo95 Mo35 141.4(7) . . ?
Mo28 Mo95 Mo35 63.0(9) . . ?
Mo35 Mo95 Mo35 76.9(13) 6_565 . ?
Mo29 Mo95 Mo38 97(2) . 6_565 ?
O89 Mo95 Mo38 144.3(3) . 6_565 ?
O180 Mo95 Mo38 116.2(9) . 6_565 ?
O180 Mo95 Mo38 45.0(6) 6_565 6_565 ?
O184 Mo95 Mo38 36.1(3) . 6_565 ?
O193 Mo95 Mo38 96.3(14) . 6_565 ?
O195 Mo95 Mo38 91.6(13) . 6_565 ?
Mo28 Mo95 Mo38 127.9(14) . 6_565 ?
Mo35 Mo95 Mo38 65.0(5) 6_565 6_565 ?
Mo35 Mo95 Mo38 107.6(12) . 6_565 ?
Mo29 Mo95 Mo38 97(2) . . ?
O89 Mo95 Mo38 144.3(3) . . ?
O180 Mo95 Mo38 44.9(6) . . ?
O180 Mo95 Mo38 116.2(9) 6_565 . ?
O184 Mo95 Mo38 36.1(3) . . ?
O193 Mo95 Mo38 96.3(14) . . ?
O195 Mo95 Mo38 91.6(13) . . ?
Mo28 Mo95 Mo38 127.9(14) . . ?
Mo35 Mo95 Mo38 107.6(12) 6_565 . ?
Mo35 Mo95 Mo38 65.0(5) . . ?
Mo38 Mo95 Mo38 71.2(4) 6_565 . ?
O161 V1 O35 90.2(7) . 6 ?
O161 V1 O35 90.2(7) . . ?
O35 V1 O35 88.7(9) 6 . ?
O161 V1 O29 93.4(7) . . ?
O35 V1 O29 176.2(7) 6 . ?
O35 V1 O29 92.3(6) . . ?
O161 V1 O29 93.4(7) . 6 ?
O35 V1 O29 92.3(6) 6 6 ?
O35 V1 O29 176.2(7) . 6 ?
O29 V1 O29 86.4(8) . 6 ?
O161 V1 O129 178.3(10) . . ?
O35 V1 O129 88.6(7) 6 . ?
O35 V1 O129 88.6(7) . . ?
O29 V1 O129 87.8(7) . . ?
O29 V1 O129 87.8(7) 6 . ?
O161 V1 K3 89.78(16) . 6 ?
O35 V1 K3 45.4(5) 6 6 ?
O35 V1 K3 134.2(5) . 6 ?
O29 V1 K3 133.4(4) . 6 ?
O29 V1 K3 47.0(4) 6 6 ?
O129 V1 K3 90.21(16) . 6 ?
O161 V1 K3 89.78(16) . . ?
O35 V1 K3 134.2(5) 6 . ?
O35 V1 K3 45.4(5) . . ?
O29 V1 K3 47.0(4) . . ?
O29 V1 K3 133.4(4) 6 . ?
O129 V1 K3 90.21(16) . . ?
K3 V1 K3 179.4(3) 6 . ?
O163 V2 O90 90.6(7) . . ?
O163 V2 O77 92.0(7) . 2_656 ?
O90 V2 O77 177.4(7) . 2_656 ?
O163 V2 O150 91.7(8) . . ?
O90 V2 O150 89.3(6) . . ?
O77 V2 O150 90.8(6) 2_656 . ?
O163 V2 O87 91.7(8) . 2_656 ?
O90 V2 O87 91.0(7) . 2_656 ?
O77 V2 O87 88.8(6) 2_656 2_656 ?
O150 V2 O87 176.5(7) . 2_656 ?
O163 V2 O116 179.0(8) . . ?
O90 V2 O116 89.3(7) . . ?
O77 V2 O116 88.1(7) 2_656 . ?
O150 V2 O116 87.3(7) . . ?
O87 V2 O116 89.3(7) 2_656 . ?
O163 V2 K4 89.7(6) . . ?
O90 V2 K4 45.6(5) . . ?
O77 V2 K4 134.3(5) 2_656 . ?
O150 V2 K4 134.9(4) . . ?
O87 V2 K4 45.5(4) 2_656 . ?
O116 V2 K4 91.0(6) . . ?
O163 V2 K8 90.2(6) . 2_656 ?
O90 V2 K8 134.7(5) . 2_656 ?
O77 V2 K8 45.4(5) 2_656 2_656 ?
O150 V2 K8 45.5(4) . 2_656 ?
O87 V2 K8 134.2(5) 2_656 2_656 ?
O116 V2 K8 89.1(6) . 2_656 ?
K4 V2 K8 179.6(3) . 2_656 ?
O81 V3 O111 91.0(7) . . ?
O81 V3 O111 91.0(7) . 6 ?
O111 V3 O111 90.9(10) . 6 ?
O81 V3 O51 91.5(7) . 6 ?
O111 V3 O51 177.5(8) . 6 ?
O111 V3 O51 88.7(6) 6 6 ?
O81 V3 O51 91.5(7) . . ?
O111 V3 O51 88.7(6) . . ?
O111 V3 O51 177.5(8) 6 . ?
O51 V3 O51 91.5(9) 6 . ?
O81 V3 O146 179.7(10) . . ?
O111 V3 O146 89.3(7) . . ?
O111 V3 O146 89.2(7) 6 . ?
O51 V3 O146 88.3(7) 6 . ?
O51 V3 O146 88.3(7) . . ?
O81 V3 K6 91.3(7) . . ?
O111 V3 K6 134.5(5) . . ?
O111 V3 K6 134.5(5) 6 . ?
O51 V3 K6 45.8(4) 6 . ?
O51 V3 K6 45.8(4) . . ?
O146 V3 K6 88.4(7) . . ?
O81 V3 K5 90.8(7) . . ?
O111 V3 K5 45.5(5) . . ?
O111 V3 K5 45.4(5) 6 . ?
O51 V3 K5 134.2(4) 6 . ?
O51 V3 K5 134.2(4) . . ?
O146 V3 K5 89.5(7) . . ?
K6 V3 K5 177.9(4) . . ?
O72 V4 O122 90.4(5) . . ?
O72 V4 O122 90.4(5) . 2_656 ?
O122 V4 O122 179.1(10) . 2_656 ?
O72 V4 O84 90.9(5) . . ?
O122 V4 O84 88.4(6) . . ?
O122 V4 O84 91.6(6) 2_656 . ?
O72 V4 O84 90.9(5) . 2_656 ?
O122 V4 O84 91.6(6) . 2_656 ?
O122 V4 O84 88.4(6) 2_656 2_656 ?
O84 V4 O84 178.3(10) . 2_656 ?
O72 V4 O47 180.000(4) . . ?
O122 V4 O47 89.6(5) . . ?
O122 V4 O47 89.6(5) 2_656 . ?
O84 V4 O47 89.1(5) . . ?
O84 V4 O47 89.1(5) 2_656 . ?
O72 V4 K8 89.8(2) . 2_656 ?
O122 V4 K8 46.3(4) . 2_656 ?
O122 V4 K8 133.7(4) 2_656 2_656 ?
O84 V4 K8 134.7(5) . 2_656 ?
O84 V4 K8 45.3(5) 2_656 2_656 ?
O47 V4 K8 90.2(2) . 2_656 ?
O72 V4 K8 89.8(2) . . ?
O122 V4 K8 133.7(4) . . ?
O122 V4 K8 46.3(4) 2_656 . ?
O84 V4 K8 45.3(5) . . ?
O84 V4 K8 134.7(5) 2_656 . ?
O47 V4 K8 90.2(2) . . ?
K8 V4 K8 179.5(5) 2_656 . ?
O24 V5 O113 97.6(7) . . ?
O24 V5 O125 95.4(7) . . ?
O113 V5 O125 90.4(6) . . ?
O24 V5 O16 97.5(7) . . ?
O113 V5 O16 87.2(6) . . ?
O125 V5 O16 167.0(6) . . ?
O24 V5 O117 95.3(7) . . ?
O113 V5 O117 167.2(6) . . ?
O125 V5 O117 88.7(6) . . ?
O16 V5 O117 90.8(6) . . ?
O24 V5 O119 177.7(7) . . ?
O113 V5 O119 83.4(6) . . ?
O125 V5 O119 82.5(6) . . ?
O16 V5 O119 84.5(6) . . ?
O117 V5 O119 83.8(6) . . ?
O24 V5 K1 94.2(5) . . ?
O113 V5 K1 132.6(5) . . ?
O125 V5 K1 133.9(4) . . ?
O16 V5 K1 45.7(4) . . ?
O117 V5 K1 45.6(4) . . ?
O119 V5 K1 86.6(5) . . ?
O24 V5 K8 91.9(5) . . ?
O113 V5 K8 46.2(5) . . ?
O125 V5 K8 45.1(4) . . ?
O16 V5 K8 133.4(5) . . ?
O117 V5 K8 133.8(5) . . ?
O119 V5 K8 87.3(5) . . ?
K1 V5 K8 173.8(3) . . ?
O155 V6 O157 90.0(7) . . ?
O155 V6 O19 91.1(7) . . ?
O157 V6 O19 91.5(6) . . ?
O155 V6 O138 90.4(8) . . ?
O157 V6 O138 89.5(6) . . ?
O19 V6 O138 178.2(7) . . ?
O155 V6 O98 91.1(7) . . ?
O157 V6 O98 178.8(7) . . ?
O19 V6 O98 87.9(6) . . ?
O138 V6 O98 91.1(6) . . ?
O155 V6 O100 178.9(8) . . ?
O157 V6 O100 89.1(7) . . ?
O19 V6 O100 89.5(7) . . ?
O138 V6 O100 89.0(7) . . ?
O98 V6 O100 89.9(7) . . ?
O155 V6 K3 89.7(5) . . ?
O157 V6 K3 134.7(5) . . ?
O19 V6 K3 133.8(4) . . ?
O138 V6 K3 45.3(5) . . ?
O98 V6 K3 45.8(4) . . ?
O100 V6 K3 90.5(5) . . ?
O155 V6 K4 90.2(5) . . ?
O157 V6 K4 45.0(5) . . ?
O19 V6 K4 46.5(4) . . ?
O138 V6 K4 134.4(5) . . ?
O98 V6 K4 134.5(5) . . ?
O100 V6 K4 89.6(5) . . ?
K3 V6 K4 179.7(3) . . ?
O178 V7 O65 91.2(8) . . ?
O178 V7 O162 91.5(8) . 2_656 ?
O65 V7 O162 91.1(7) . 2_656 ?
O178 V7 O79 90.4(7) . . ?
O65 V7 O79 88.9(6) . . ?
O162 V7 O79 178.1(8) 2_656 . ?
O178 V7 O8 90.8(8) . 2_656 ?
O65 V7 O8 178.0(8) . 2_656 ?
O162 V7 O8 89.0(7) 2_656 2_656 ?
O79 V7 O8 90.9(6) . 2_656 ?
O178 V7 O158 179.8(10) . . ?
O65 V7 O158 88.6(8) . . ?
O162 V7 O158 88.3(7) 2_656 . ?
O79 V7 O158 89.8(7) . . ?
O8 V7 O158 89.4(8) 2_656 . ?
O178 V7 K5 89.6(6) . . ?
O65 V7 K5 134.8(5) . . ?
O162 V7 K5 134.1(6) 2_656 . ?
O79 V7 K5 45.8(5) . . ?
O8 V7 K5 45.1(5) 2_656 . ?
O158 V7 K5 90.7(6) . . ?
O178 V7 K4 90.3(6) . 2_656 ?
O65 V7 K4 45.7(4) . 2_656 ?
O162 V7 K4 45.4(5) 2_656 2_656 ?
O79 V7 K4 134.6(5) . 2_656 ?
O8 V7 K4 134.4(5) 2_656 2_656 ?
O158 V7 K4 89.5(6) . 2_656 ?
K5 V7 K4 179.5(3) . 2_656 ?
O110 V8 O52 90.9(6) . . ?
O110 V8 O9 90.4(6) . . ?
O52 V8 O9 178.5(6) . . ?
O110 V8 O101 91.3(6) . . ?
O52 V8 O101 87.0(6) . . ?
O9 V8 O101 92.1(6) . . ?
O110 V8 O71 90.7(6) . . ?
O52 V8 O71 92.9(6) . . ?
O9 V8 O71 88.0(6) . . ?
O101 V8 O71 178.1(6) . . ?
O110 V8 O105 179.0(7) . . ?
O52 V8 O105 89.2(6) . . ?
O9 V8 O105 89.6(6) . . ?
O101 V8 O105 89.7(6) . . ?
O71 V8 O105 88.3(6) . . ?
O110 V8 K1 88.7(5) . . ?
O52 V8 K1 46.6(4) . . ?
O9 V8 K1 134.3(5) . . ?
O101 V8 K1 133.6(4) . . ?
O71 V8 K1 46.4(4) . . ?
O105 V8 K1 90.7(5) . . ?
O110 V8 K6 90.3(5) . . ?
O52 V8 K6 133.1(5) . . ?
O9 V8 K6 46.0(5) . . ?
O101 V8 K6 46.1(4) . . ?
O71 V8 K6 134.0(5) . . ?
O105 V8 K6 90.3(5) . . ?
K1 V8 K6 178.9(2) . . ?
O23 V9 O104 96.1(6) . . ?
O23 V9 O53 98.5(6) . . ?
O104 V9 O53 90.7(6) . . ?
O23 V9 O49 96.9(6) . . ?
O104 V9 O49 88.5(6) . . ?
O53 V9 O49 164.6(6) . . ?
O23 V9 O76 97.3(6) . . ?
O104 V9 O76 166.6(6) . . ?
O53 V9 O76 87.4(6) . . ?
O49 V9 O76 89.8(6) . . ?
O23 V9 O15 178.3(7) . . ?
O104 V9 O15 84.4(5) . . ?
O53 V9 O15 83.1(5) . . ?
O49 V9 O15 81.5(6) . . ?
O76 V9 O15 82.2(5) . . ?
O23 V9 K1 91.9(5) . . ?
O104 V9 K1 45.7(4) . . ?
O53 V9 K1 46.2(4) . . ?
O49 V9 K1 134.1(5) . . ?
O76 V9 K1 133.6(4) . . ?
O15 V9 K1 89.6(4) . . ?
O23 V9 K3 94.2(5) . . ?
O104 V9 K3 133.3(4) . . ?
O53 V9 K3 132.4(4) . . ?
O49 V9 K3 45.0(5) . . ?
O76 V9 K3 45.4(4) . . ?
O15 V9 K3 84.3(4) . . ?
K1 V9 K3 173.92(17) . . ?
O304 K1 O48 145.1(5) . . ?
O304 K1 O135 138.5(6) . . ?
O48 K1 O135 67.4(4) . . ?
O304 K1 O104 73.7(5) . . ?
O48 K1 O104 117.3(4) . . ?
O135 K1 O104 120.6(5) . . ?
O304 K1 O53 75.0(5) . . ?
O48 K1 O53 139.7(4) . . ?
O135 K1 O53 81.4(4) . . ?
O104 K1 O53 57.9(4) . . ?
O304 K1 O71 73.4(5) . . ?
O48 K1 O71 89.9(4) . . ?
O135 K1 O71 85.6(4) . . ?
O104 K1 O71 147.1(4) . . ?
O53 K1 O71 113.3(4) . . ?
O304 K1 O14 134.3(5) . . ?
O48 K1 O14 67.3(4) . . ?
O135 K1 O14 71.3(4) . . ?
O104 K1 O14 60.7(4) . . ?
O53 K1 O14 79.1(4) . . ?
O71 K1 O14 152.2(4) . . ?
O304 K1 O52 73.9(5) . . ?
O48 K1 O52 122.8(4) . . ?
O135 K1 O52 64.6(4) . . ?
O104 K1 O52 112.9(4) . . ?
O53 K1 O52 57.7(4) . . ?
O71 K1 O52 57.7(4) . . ?
O14 K1 O52 120.9(4) . . ?
O304 K1 O117 71.8(5) . . ?
O48 K1 O117 73.5(4) . . ?
O135 K1 O117 124.7(5) . . ?
O104 K1 O117 111.4(4) . . ?
O53 K1 O117 146.8(4) . . ?
O71 K1 O117 56.4(4) . . ?
O14 K1 O117 125.8(4) . . ?
O52 K1 O117 111.4(4) . . ?
O304 K1 O16 73.4(5) . . ?
O48 K1 O16 85.2(4) . . ?
O135 K1 O16 148.1(4) . . ?
O104 K1 O16 57.3(4) . . ?
O53 K1 O16 113.3(4) . . ?
O71 K1 O16 111.4(4) . . ?
O14 K1 O16 83.4(4) . . ?
O52 K1 O16 147.3(4) . . ?
O117 K1 O16 56.8(4) . . ?
O304 K1 Mo7 75.8(4) . . ?
O48 K1 Mo7 134.7(3) . . ?
O135 K1 Mo7 67.3(3) . . ?
O104 K1 Mo7 86.5(3) . . ?
O53 K1 Mo7 29.1(3) . . ?
O71 K1 Mo7 86.3(3) . . ?
O14 K1 Mo7 98.3(3) . . ?
O52 K1 Mo7 29.0(3) . . ?
O117 K1 Mo7 135.9(3) . . ?
O16 K1 Mo7 137.6(3) . . ?
O304 K1 Mo13 75.7(4) . . ?
O48 K1 Mo13 98.6(3) . . ?
O135 K1 Mo13 137.0(4) . . ?
O104 K1 Mo13 29.2(3) . . ?
O53 K1 Mo13 86.9(3) . . ?
O71 K1 Mo13 136.5(3) . . ?
O14 K1 Mo13 65.8(3) . . ?
O52 K1 Mo13 137.9(3) . . ?
O117 K1 Mo13 85.3(3) . . ?
O16 K1 Mo13 28.8(3) . . ?
Mo7 K1 Mo13 114.73(14) . . ?
O15 K2 O3 84.4(6) . . ?
O15 K2 O17 101.9(6) . . ?
O3 K2 O17 139.4(7) . . ?
O15 K2 O20 141.5(7) . . ?
O3 K2 O20 71.2(5) . . ?
O17 K2 O20 80.4(6) . . ?
O15 K2 O53 52.7(4) . . ?
O3 K2 O53 114.3(6) . . ?
O17 K2 O53 50.6(4) . . ?
O20 K2 O53 111.0(6) . . ?
O15 K2 Mo7 78.8(4) . . ?
O3 K2 Mo7 132.3(6) . . ?
O17 K2 Mo7 23.5(3) . . ?
O20 K2 Mo7 95.8(5) . . ?
O53 K2 Mo7 27.2(2) . . ?
O15 K2 Mo51 74.5(4) . . ?
O3 K2 Mo51 25.6(3) . . ?
O17 K2 Mo51 117.3(5) . . ?
O20 K2 Mo51 70.7(4) . . ?
O53 K2 Mo51 90.1(4) . . ?
Mo7 K2 Mo51 106.7(4) . . ?
O15 K2 Mo50 118.9(6) . . ?
O3 K2 Mo50 69.9(4) . . ?
O17 K2 Mo50 72.2(4) . . ?
O20 K2 Mo50 24.8(3) . . ?
O53 K2 Mo50 88.6(4) . . ?
Mo7 K2 Mo50 79.9(3) . . ?
Mo51 K2 Mo50 58.4(2) . . ?
O15 K2 K1 65.9(4) . . ?
O3 K2 K1 84.5(4) . . ?
O17 K2 K1 63.0(4) . . ?
O20 K2 K1 82.1(4) . . ?
O53 K2 K1 36.4(3) . . ?
Mo7 K2 K1 47.84(19) . . ?
Mo51 K2 K1 58.9(2) . . ?
Mo50 K2 K1 57.4(2) . . ?
O311 K3 O337 134.8(7) . . ?
O311 K3 O35 136.3(7) . . ?
O337 K3 O35 73.3(5) . . ?
O311 K3 O138 147.3(7) . . ?
O337 K3 O138 73.2(5) . . ?
O35 K3 O138 57.3(4) . . ?
O311 K3 O49 73.6(7) . . ?
O337 K3 O49 70.9(5) . . ?
O35 K3 O49 144.2(5) . . ?
O138 K3 O49 110.9(5) . . ?
O311 K3 O98 108.8(7) . . ?
O337 K3 O98 72.9(5) . . ?
O35 K3 O98 112.1(5) . . ?
O138 K3 O98 57.3(4) . . ?
O49 K3 O98 56.5(4) . . ?
O311 K3 O76 66.5(6) . . ?
O337 K3 O76 71.1(5) . . ?
O35 K3 O76 110.6(5) . . ?
O138 K3 O76 144.3(5) . . ?
O49 K3 O76 57.0(4) . . ?
O98 K3 O76 111.2(5) . . ?
O311 K3 O29 94.1(7) . . ?
O337 K3 O29 74.4(5) . . ?
O35 K3 O29 57.3(4) . . ?
O138 K3 O29 112.5(5) . . ?
O49 K3 O29 111.5(5) . . ?
O98 K3 O29 147.2(5) . . ?
O76 K3 O29 56.6(4) . . ?
O311 K3 Mo82 161.4(9) . . ?
O337 K3 Mo82 61.8(7) . . ?
O35 K3 Mo82 29.5(4) . . ?
O138 K3 Mo82 30.3(5) . . ?
O49 K3 Mo82 124.7(7) . . ?
O98 K3 Mo82 82.6(5) . . ?
O76 K3 Mo82 124.1(7) . . ?
O29 K3 Mo82 82.2(5) . . ?
O311 K3 Mo85 95.9(8) . . ?
O337 K3 Mo85 62.7(7) . . ?
O35 K3 Mo85 127.5(6) . . ?
O138 K3 Mo85 82.7(4) . . ?
O49 K3 Mo85 28.4(4) . . ?
O98 K3 Mo85 29.6(4) . . ?
O76 K3 Mo85 81.7(4) . . ?
O29 K3 Mo85 128.0(6) . . ?
Mo82 K3 Mo85 100.7(6) . . ?
O311 K3 Mo20 148.9(6) . . ?
O337 K3 Mo20 75.1(4) . . ?
O35 K3 Mo20 29.0(3) . . ?
O138 K3 Mo20 28.9(3) . . ?
O49 K3 Mo20 135.0(4) . . ?
O98 K3 Mo20 85.8(3) . . ?
O76 K3 Mo20 134.8(4) . . ?
O29 K3 Mo20 86.1(3) . . ?
Mo82 K3 Mo20 13.4(6) . . ?
Mo85 K3 Mo20 108.4(4) . . ?
O311 K3 Mo3 75.7(6) . . ?
O337 K3 Mo3 74.3(4) . . ?
O35 K3 Mo3 85.4(3) . . ?
O138 K3 Mo3 136.0(4) . . ?
O49 K3 Mo3 85.0(3) . . ?
O98 K3 Mo3 135.7(4) . . ?
O76 K3 Mo3 28.3(3) . . ?
O29 K3 Mo3 28.8(3) . . ?
Mo82 K3 Mo3 106.8(5) . . ?
Mo85 K3 Mo3 107.5(4) . . ?
Mo20 K3 Mo3 113.3(2) . . ?
O301 K4 O157 72.7(6) 2_656 . ?
O301 K4 O87 68.9(6) 2_656 2_656 ?
O157 K4 O87 141.6(6) . 2_656 ?
O301 K4 O90 69.7(6) 2_656 . ?
O157 K4 O90 110.3(5) . . ?
O87 K4 O90 56.2(4) 2_656 . ?
O301 K4 O162 72.6(6) 2_656 . ?
O157 K4 O162 57.3(5) . . ?
O87 K4 O162 109.0(5) 2_656 . ?
O90 K4 O162 142.3(6) . . ?
O301 K4 O19 71.7(5) 2_656 . ?
O157 K4 O19 56.6(5) . . ?
O87 K4 O19 110.0(5) 2_656 . ?
O90 K4 O19 56.7(4) . . ?
O162 K4 O19 111.1(5) . . ?
O301 K4 O65 71.2(5) 2_656 2_656 ?
O157 K4 O65 109.9(6) . 2_656 ?
O87 K4 O65 56.7(5) 2_656 2_656 ?
O90 K4 O65 110.4(5) . 2_656 ?
O162 K4 O65 55.3(5) . 2_656 ?
O19 K4 O65 142.9(6) . 2_656 ?
O301 K4 Mo84 62.5(7) 2_656 . ?
O157 K4 Mo84 30.0(4) . . ?
O87 K4 Mo84 122.8(7) 2_656 . ?
O90 K4 Mo84 124.5(7) . . ?
O162 K4 Mo84 29.2(4) . . ?
O19 K4 Mo84 81.9(5) . . ?
O65 K4 Mo84 79.9(5) 2_656 . ?
O301 K4 Mo87 61.3(7) 2_656 2_656 ?
O157 K4 Mo87 125.3(7) . 2_656 ?
O87 K4 Mo87 28.3(4) 2_656 2_656 ?
O90 K4 Mo87 81.0(4) . 2_656 ?
O162 K4 Mo87 80.8(5) . 2_656 ?
O19 K4 Mo87 125.3(7) . 2_656 ?
O65 K4 Mo87 29.5(4) 2_656 2_656 ?
Mo84 K4 Mo87 98.7(7) . 2_656 ?
O301 K4 Mo90 60.9(8) 2_656 . ?
O157 K4 Mo90 81.1(5) . . ?
O87 K4 Mo90 81.0(5) 2_656 . ?
O90 K4 Mo90 29.2(4) . . ?
O162 K4 Mo90 125.1(7) . . ?
O19 K4 Mo90 29.1(5) . . ?
O65 K4 Mo90 125.0(8) 2_656 . ?
Mo84 K4 Mo90 99.3(7) . . ?
Mo87 K4 Mo90 99.6(7) 2_656 . ?
O301 K4 Mo17 75.2(5) 2_656 . ?
O157 K4 Mo17 29.2(3) . . ?
O87 K4 Mo17 133.0(5) 2_656 . ?
O90 K4 Mo17 134.5(4) . . ?
O162 K4 Mo17 28.9(3) . . ?
O19 K4 Mo17 85.4(4) . . ?
O65 K4 Mo17 83.9(4) 2_656 . ?
Mo84 K4 Mo17 12.7(5) . . ?
Mo87 K4 Mo17 106.7(4) 2_656 . ?
Mo90 K4 Mo17 107.1(5) . . ?
O301 K4 Mo14 72.1(5) 2_656 2_656 ?
O157 K4 Mo14 133.8(5) . 2_656 ?
O87 K4 Mo14 28.4(3) 2_656 2_656 ?
O90 K4 Mo14 84.3(3) . 2_656 ?
O162 K4 Mo14 83.9(4) . 2_656 ?
O19 K4 Mo14 133.8(5) . 2_656 ?
O65 K4 Mo14 29.1(3) 2_656 2_656 ?
Mo84 K4 Mo14 105.4(5) . 2_656 ?
Mo87 K4 Mo14 10.8(5) 2_656 2_656 ?
Mo90 K4 Mo14 106.4(5) . 2_656 ?
Mo17 K4 Mo14 111.7(3) . 2_656 ?
O305 K5 O8 71.3(8) . 2_656 ?
O305 K5 O8 71.3(8) . 5_656 ?
O8 K5 O8 56.4(7) 2_656 5_656 ?
O305 K5 O111 70.3(8) . 6 ?
O8 K5 O111 141.6(8) 2_656 6 ?
O8 K5 O111 109.7(5) 5_656 6 ?
O305 K5 O111 70.3(8) . . ?
O8 K5 O111 109.7(5) 2_656 . ?
O8 K5 O111 141.6(8) 5_656 . ?
O111 K5 O111 56.4(7) 6 . ?
O305 K5 O79 71.1(4) . 6 ?
O8 K5 O79 110.1(6) 2_656 6 ?
O8 K5 O79 56.5(4) 5_656 6 ?
O111 K5 O79 56.2(4) 6 6 ?
O111 K5 O79 109.8(6) . 6 ?
O305 K5 O79 71.1(4) . . ?
O8 K5 O79 56.5(4) 2_656 . ?
O8 K5 O79 110.1(6) 5_656 . ?
O111 K5 O79 109.8(6) 6 . ?
O111 K5 O79 56.2(4) . . ?
O79 K5 O79 142.3(8) 6 . ?
O305 K5 Mo81 61.8(11) . 5_656 ?
O8 K5 Mo81 29.0(4) 2_656 5_656 ?
O8 K5 Mo81 29.0(4) 5_656 5_656 ?
O111 K5 Mo81 123.9(8) 6 5_656 ?
O111 K5 Mo81 123.9(8) . 5_656 ?
O79 K5 Mo81 81.2(4) 6 5_656 ?
O79 K5 Mo81 81.2(4) . 5_656 ?
O305 K5 Mo2 73.7(8) . 5_656 ?
O8 K5 Mo2 28.6(4) 2_656 5_656 ?
O8 K5 Mo2 28.6(4) 5_656 5_656 ?
O111 K5 Mo2 133.4(5) 6 5_656 ?
O111 K5 Mo2 133.4(5) . 5_656 ?
O79 K5 Mo2 84.8(4) 6 5_656 ?
O79 K5 Mo2 84.8(4) . 5_656 ?
Mo81 K5 Mo2 11.9(6) 5_656 5_656 ?
O305 K5 Mo11 72.2(4) . . ?
O8 K5 Mo11 84.4(4) 2_656 . ?
O8 K5 Mo11 133.0(6) 5_656 . ?
O111 K5 Mo11 84.3(5) 6 . ?
O111 K5 Mo11 28.4(3) . . ?
O79 K5 Mo11 133.0(6) 6 . ?
O79 K5 Mo11 28.4(3) . . ?
Mo81 K5 Mo11 105.9(5) 5_656 . ?
Mo2 K5 Mo11 111.8(3) 5_656 . ?
O305 K5 Mo11 72.2(4) . 6 ?
O8 K5 Mo11 133.0(6) 2_656 6 ?
O8 K5 Mo11 84.4(4) 5_656 6 ?
O111 K5 Mo11 28.4(3) 6 6 ?
O111 K5 Mo11 84.3(5) . 6 ?
O79 K5 Mo11 28.4(3) 6 6 ?
O79 K5 Mo11 133.0(6) . 6 ?
Mo81 K5 Mo11 105.9(5) 5_656 6 ?
Mo2 K5 Mo11 111.7(3) 5_656 6 ?
Mo11 K5 Mo11 111.2(4) . 6 ?
O305 K5 V7 69.2(4) . 6 ?
O8 K5 V7 83.4(4) 2_656 6 ?
O8 K5 V7 28.4(3) 5_656 6 ?
O111 K5 V7 83.0(4) 6 6 ?
O111 K5 V7 130.1(5) . 6 ?
O79 K5 V7 28.2(3) 6 6 ?
O79 K5 V7 130.6(5) . 6 ?
Mo81 K5 V7 54.6(2) 5_656 6 ?
Mo2 K5 V7 56.79(18) 5_656 6 ?
Mo11 K5 V7 141.4(5) . 6 ?
Mo11 K5 V7 56.30(11) 6 6 ?
O340 K6 O340 79(2) 6 . ?
O340 K6 O306 134.5(12) 6 . ?
O340 K6 O306 134.5(12) . . ?
O340 K6 O51 100.1(12) 6 . ?
O340 K6 O51 141.9(12) . . ?
O306 K6 O51 71.9(6) . . ?
O340 K6 O51 141.9(12) 6 6 ?
O340 K6 O51 100.1(12) . 6 ?
O306 K6 O51 71.9(6) . 6 ?
O51 K6 O51 57.4(7) . 6 ?
O340 K6 O9 67.1(12) 6 . ?
O340 K6 O9 145.4(12) . . ?
O306 K6 O9 71.9(3) . . ?
O51 K6 O9 56.5(4) . . ?
O51 K6 O9 111.2(5) 6 . ?
O340 K6 O9 145.4(12) 6 6 ?
O340 K6 O9 67.1(12) . 6 ?
O306 K6 O9 71.9(3) . 6 ?
O51 K6 O9 111.2(5) . 6 ?
O51 K6 O9 56.5(4) 6 6 ?
O9 K6 O9 143.8(7) . 6 ?
O340 K6 O101 105.1(12) 6 6 ?
O340 K6 O101 69.9(12) . 6 ?
O306 K6 O101 71.5(6) . 6 ?
O51 K6 O101 143.4(6) . 6 ?
O51 K6 O101 110.4(4) 6 6 ?
O9 K6 O101 110.5(5) . 6 ?
O9 K6 O101 56.6(4) 6 6 ?
O340 K6 O101 69.9(12) 6 . ?
O340 K6 O101 105.1(12) . . ?
O306 K6 O101 71.5(6) . . ?
O51 K6 O101 110.4(4) . . ?
O51 K6 O101 143.4(6) 6 . ?
O9 K6 O101 56.6(4) . . ?
O9 K6 O101 110.5(5) 6 . ?
O101 K6 O101 56.6(6) 6 . ?
O340 K6 Mo83 160.5(13) 6 6 ?
O340 K6 Mo83 86.4(12) . 6 ?
O306 K6 Mo83 64.9(7) . 6 ?
O51 K6 Mo83 83.2(5) . 6 ?
O51 K6 Mo83 28.9(4) 6 6 ?
O9 K6 Mo83 128.2(7) . 6 ?
O9 K6 Mo83 28.3(4) 6 6 ?
O101 K6 Mo83 81.8(4) 6 6 ?
O101 K6 Mo83 127.2(6) . 6 ?
O340 K6 Mo83 86.4(12) 6 . ?
O340 K6 Mo83 160.5(13) . . ?
O306 K6 Mo83 64.9(7) . . ?
O51 K6 Mo83 28.9(4) . . ?
O51 K6 Mo83 83.2(5) 6 . ?
O9 K6 Mo83 28.3(4) . . ?
O9 K6 Mo83 128.2(7) 6 . ?
O101 K6 Mo83 127.2(6) 6 . ?
O101 K6 Mo83 81.8(4) . . ?
Mo83 K6 Mo83 104.1(8) 6 . ?
O340 K6 Mo91 90.7(12) 6 . ?
O340 K6 Mo91 90.7(12) . . ?
O306 K6 Mo91 64.5(7) . . ?
O51 K6 Mo91 127.3(5) . . ?
O51 K6 Mo91 127.3(5) 6 . ?
O9 K6 Mo91 82.2(4) . . ?
O9 K6 Mo91 82.2(4) 6 . ?
O101 K6 Mo91 28.6(3) 6 . ?
O101 K6 Mo91 28.6(3) . . ?
Mo83 K6 Mo91 102.6(5) 6 . ?
Mo83 K6 Mo91 102.6(5) . . ?
O314 K7 O172 115.6(9) . . ?
O314 K7 O4 77.3(8) . . ?
O172 K7 O4 91.5(5) . . ?
O314 K7 O175 107.0(9) . . ?
O172 K7 O175 118.6(7) . . ?
O4 K7 O175 56.8(5) . . ?
O314 K7 O185 164.7(10) . . ?
O172 K7 O185 55.4(5) . . ?
O4 K7 O185 113.4(7) . . ?
O175 K7 O185 88.3(7) . . ?
O314 K7 O248 138.7(10) . . ?
O172 K7 O248 105.7(9) . . ?
O4 K7 O248 104.7(9) . . ?
O175 K7 O248 50.6(8) . . ?
O185 K7 O248 51.6(8) . . ?
O314 K7 Mo27 91.4(8) . . ?
O172 K7 Mo27 108.8(5) . . ?
O4 K7 Mo27 29.6(3) . . ?
O175 K7 Mo27 27.3(4) . . ?
O185 K7 Mo27 103.1(6) . . ?
O248 K7 Mo27 77.0(7) . . ?
O314 K7 Mo30 141.2(9) . . ?
O172 K7 Mo30 29.0(4) . . ?
O4 K7 Mo30 108.1(5) . . ?
O175 K7 Mo30 107.5(6) . . ?
O185 K7 Mo30 27.0(4) . . ?
O248 K7 Mo30 78.5(7) . . ?
Mo27 K7 Mo30 112.2(4) . . ?
O314 K7 Mo69 115.4(8) . . ?
O172 K7 Mo69 127.5(6) . . ?
O4 K7 Mo69 87.9(5) . . ?
O175 K7 Mo69 31.4(4) . . ?
O185 K7 Mo69 77.1(5) . . ?
O248 K7 Mo69 26.6(7) . . ?
Mo27 K7 Mo69 58.3(3) . . ?
Mo30 K7 Mo69 103.3(4) . . ?
O314 K7 Mo25 90.5(8) . . ?
O172 K7 Mo25 27.0(4) . . ?
O4 K7 Mo25 75.7(4) . . ?
O175 K7 Mo25 122.4(6) . . ?
O185 K7 Mo25 82.1(4) . . ?
O248 K7 Mo25 130.5(8) . . ?
Mo27 K7 Mo25 101.5(3) . . ?
Mo30 K7 Mo25 55.95(19) . . ?
Mo69 K7 Mo25 145.8(4) . . ?
O314 K7 Mo71 148.9(8) . . ?
O172 K7 Mo71 87.1(5) . . ?
O4 K7 Mo71 125.7(6) . . ?
O175 K7 Mo71 76.8(5) . . ?
O185 K7 Mo71 32.5(4) . . ?
O248 K7 Mo71 27.1(7) . . ?
Mo27 K7 Mo71 101.5(4) . . ?
Mo30 K7 Mo71 58.1(2) . . ?
Mo69 K7 Mo71 53.1(2) . . ?
Mo25 K7 Mo71 114.0(3) . . ?
O308 K8 O77 70.6(7) . . ?
O308 K8 O150 71.2(7) . 2_656 ?
O77 K8 O150 55.9(5) . 2_656 ?
O308 K8 O125 69.3(6) . . ?
O77 K8 O125 56.7(5) . . ?
O150 K8 O125 109.3(6) 2_656 . ?
O308 K8 O84 70.0(7) . . ?
O77 K8 O84 140.6(7) . . ?
O150 K8 O84 109.4(5) 2_656 . ?
O125 K8 O84 108.5(6) . . ?
O308 K8 O113 69.6(7) . . ?
O77 K8 O113 109.2(6) . . ?
O150 K8 O113 140.7(7) 2_656 . ?
O125 K8 O113 55.4(5) . . ?
O84 K8 O113 56.4(4) . . ?
O308 K8 O122 70.9(7) . 2_656 ?
O77 K8 O122 109.7(6) . 2_656 ?
O150 K8 O122 56.9(5) 2_656 2_656 ?
O125 K8 O122 140.1(7) . 2_656 ?
O84 K8 O122 55.6(4) . 2_656 ?
O113 K8 O122 109.0(6) . 2_656 ?
O308 K8 Mo88 62.3(9) . . ?
O77 K8 Mo88 29.2(4) . . ?
O150 K8 Mo88 81.5(6) 2_656 . ?
O125 K8 Mo88 28.2(4) . . ?
O84 K8 Mo88 124.2(8) . . ?
O113 K8 Mo88 80.3(5) . . ?
O122 K8 Mo88 125.2(8) 2_656 . ?
O308 K8 Mo93 60.5(7) . . ?
O77 K8 Mo93 123.4(6) . . ?
O150 K8 Mo93 123.8(6) 2_656 . ?
O125 K8 Mo93 79.6(5) . . ?
O84 K8 Mo93 29.1(3) . . ?
O113 K8 Mo93 28.6(3) . . ?
O122 K8 Mo93 80.5(5) 2_656 . ?
Mo88 K8 Mo93 98.8(6) . . ?
O308 K8 Mo94 62.2(9) . 2_656 ?
O77 K8 Mo94 80.1(5) . 2_656 ?
O150 K8 Mo94 28.3(4) 2_656 2_656 ?
O125 K8 Mo94 123.2(8) . 2_656 ?
O84 K8 Mo94 81.2(5) . 2_656 ?
O113 K8 Mo94 124.1(8) . 2_656 ?
O122 K8 Mo94 29.8(4) 2_656 2_656 ?
Mo88 K8 Mo94 99.7(8) . 2_656 ?
Mo93 K8 Mo94 99.5(6) . 2_656 ?
O308 K8 Mo10 72.3(6) . . ?
O77 K8 Mo10 28.8(3) . . ?
O150 K8 Mo10 84.2(4) 2_656 . ?
O125 K8 Mo10 28.8(3) . . ?
O84 K8 Mo10 132.3(5) . . ?
O113 K8 Mo10 83.8(4) . . ?
O122 K8 Mo10 133.0(5) 2_656 . ?
Mo88 K8 Mo10 10.0(6) . . ?
Mo93 K8 Mo10 105.3(4) . . ?
Mo94 K8 Mo10 105.6(6) 2_656 . ?
O308 K8 Mo8 72.8(6) . 2_656 ?
O77 K8 Mo8 84.1(4) . 2_656 ?
O150 K8 Mo8 28.7(3) 2_656 2_656 ?
O125 K8 Mo8 132.2(5) . 2_656 ?
O84 K8 Mo8 83.9(4) . 2_656 ?
O113 K8 Mo8 132.3(5) . 2_656 ?
O122 K8 Mo8 28.8(3) 2_656 2_656 ?
Mo88 K8 Mo8 106.8(6) . 2_656 ?
Mo93 K8 Mo8 105.7(4) . 2_656 ?
Mo94 K8 Mo8 10.7(6) 2_656 2_656 ?
Mo10 K8 Mo8 111.4(4) . 2_656 ?
K10 K9 O334 167(4) . . ?
K10 K9 O33 82(3) . . ?
O334 K9 O33 109(2) . . ?
K10 K9 O92 78.1(19) . . ?
O334 K9 O92 95(2) . . ?
O33 K9 O92 93.8(12) . . ?
K10 K9 O312 134(3) . . ?
O334 K9 O312 56.9(19) . . ?
O33 K9 O312 72.5(10) . . ?
O92 K9 O312 139.4(17) . . ?
K10 K9 O241 29(2) . . ?
O334 K9 O241 147(3) . . ?
O33 K9 O241 99.3(15) . . ?
O92 K9 O241 99.2(13) . . ?
O312 K9 O241 120.4(14) . . ?
K10 K9 O208 42(2) . . ?
O334 K9 O208 150(2) . . ?
O33 K9 O208 52.9(9) . . ?
O92 K9 O208 109.6(13) . . ?
O312 K9 O208 92.6(11) . . ?
O241 K9 O208 47.6(10) . . ?
K10 K9 O196 37.0(17) . . ?
O334 K9 O196 131(2) . . ?
O33 K9 O196 108.4(13) . . ?
O92 K9 O196 52.3(7) . . ?
O312 K9 O196 168.2(15) . . ?
O241 K9 O196 47.9(10) . . ?
O208 K9 O196 79.4(11) . . ?
K10 K9 Mo21 64(2) . . ?
O334 K9 Mo21 129(2) . . ?
O33 K9 Mo21 27.1(5) . . ?
O92 K9 Mo21 107.8(12) . . ?
O312 K9 Mo21 77.4(10) . . ?
O241 K9 Mo21 74.2(11) . . ?
O208 K9 Mo21 26.6(5) . . ?
O196 K9 Mo21 98.2(11) . . ?
K10 K9 Mo40 58.1(17) . . ?
O334 K9 Mo40 112(2) . . ?
O33 K9 Mo40 106.0(11) . . ?
O92 K9 Mo40 26.5(5) . . ?
O312 K9 Mo40 165.5(15) . . ?
O241 K9 Mo40 74.1(10) . . ?
O208 K9 Mo40 97.8(10) . . ?
O196 K9 Mo40 26.3(4) . . ?
Mo21 K9 Mo40 108.1(10) . . ?
K10 K9 Mo23 103(3) . . ?
O334 K9 Mo23 86(2) . . ?
O33 K9 Mo23 28.9(5) . . ?
O92 K9 Mo23 79.4(9) . . ?
O312 K9 Mo23 70.5(10) . . ?
O241 K9 Mo23 126.1(15) . . ?
O208 K9 Mo23 81.6(10) . . ?
O196 K9 Mo23 116.3(11) . . ?
Mo21 K9 Mo23 56.0(6) . . ?
Mo40 K9 Mo23 101.0(8) . . ?
K10 K9 Mo33 100(2) . . ?
O334 K9 Mo33 77(2) . . ?
O33 K9 Mo33 79.3(9) . . ?
O92 K9 Mo33 28.7(5) . . ?
O312 K9 Mo33 110.8(13) . . ?
O241 K9 Mo33 125.8(12) . . ?
O208 K9 Mo33 117.2(12) . . ?
O196 K9 Mo33 80.7(7) . . ?
Mo21 K9 Mo33 102.3(10) . . ?
Mo40 K9 Mo33 55.2(4) . . ?
Mo23 K9 Mo33 56.5(6) . . ?
K9 K10 O241 138(3) . . ?
K9 K10 O196 128(2) . . ?
O241 K10 O196 66.3(13) . . ?
K9 K10 O208 121(2) . . ?
O241 K10 O208 64.7(13) . . ?
O196 K10 O208 111.1(13) . . ?
K9 K10 O334 7(2) . . ?
O241 K10 O334 136.2(17) . . ?
O196 K10 O334 120.9(13) . . ?
O208 K10 O334 128.0(14) . . ?
K9 K10 O92 80(2) . . ?
O241 K10 O92 127.4(14) . . ?
O196 K10 O92 61.1(7) . . ?
O208 K10 O92 135.4(10) . . ?
O334 K10 O92 76.3(12) . . ?
K9 K10 O242 158(3) . . ?
O241 K10 O242 19.4(12) . . ?
O196 K10 O242 58.7(10) . . ?
O208 K10 O242 58.8(10) . . ?
O334 K10 O242 155.4(15) . . ?
O92 K10 O242 116.6(11) . . ?
K9 K10 O33 76(3) . . ?
O241 K10 O33 124.7(13) . . ?
O196 K10 O33 134.4(10) . . ?
O208 K10 O33 60.0(7) . . ?
O334 K10 O33 83.0(12) . . ?
O92 K10 O33 93.2(8) . . ?
O242 K10 O33 115.3(11) . . ?
K9 K10 O243 124(3) . . ?
O241 K10 O243 36.3(12) . . ?
O196 K10 O243 41.0(9) . . ?
O208 K10 O243 100.3(11) . . ?
O334 K10 O243 117.7(14) . . ?
O92 K10 O243 96.8(9) . . ?
O242 K10 O243 43.4(10) . . ?
O33 K10 O243 158.7(12) . . ?
K9 K10 Mo65 127(2) . . ?
O241 K10 Mo65 31.1(10) . . ?
O196 K10 Mo65 94.6(9) . . ?
O208 K10 Mo65 37.6(6) . . ?
O334 K10 Mo65 130.7(12) . . ?
O92 K10 Mo65 152.4(10) . . ?
O242 K10 Mo65 36.5(8) . . ?
O33 K10 Mo65 96.0(6) . . ?
O243 K10 Mo65 67.1(8) . . ?
K9 K10 O249 112(2) . . ?
O241 K10 O249 34.1(14) . . ?
O196 K10 O249 99.9(13) . . ?
O208 K10 O249 53.0(11) . . ?
O334 K10 O249 113.3(15) . . ?
O92 K10 O249 160.4(13) . . ?
O242 K10 O249 48.3(13) . . ?
O33 K10 O249 104.8(10) . . ?
O243 K10 O249 63.6(12) . . ?
Mo65 K10 O249 19.7(9) . . ?
K9 K10 O263 96(2) . . ?
O241 K10 O263 51.4(14) . . ?
O196 K10 O263 116.3(12) . . ?
O208 K10 O263 54.8(9) . . ?
O334 K10 O263 98.3(14) . . ?
O92 K10 O263 169.6(11) . . ?
O242 K10 O263 65.3(12) . . ?
O33 K10 O263 95.0(9) . . ?
O243 K10 O263 77.7(11) . . ?
Mo65 K10 O263 32.4(8) . . ?
O249 K10 O263 17.3(9) . . ?
Mo1 O1 Mo3 109.8(5) . . ?
Mo1 O1 Mo3 109.8(5) . 6 ?
Mo3 O1 Mo3 139.9(10) . 6 ?
Mo51 O3 Mo46 119.9(7) . . ?
Mo51 O3 K2 112.3(7) . . ?
Mo46 O3 K2 123.0(7) . . ?
Mo27 O4 Mo48 150.1(8) . . ?
Mo27 O4 K7 97.5(6) . . ?
Mo48 O4 K7 112.4(7) . . ?
S1 O5 S2 62.8(18) . . ?
S1 O5 Mo11 117.7(13) . . ?
S2 O5 Mo11 115.1(15) . . ?
Mo51 O6 Mo48 156.7(8) . . ?
Mo6 O7 Mo9 109.7(6) . . ?
Mo6 O7 Mo10 109.4(7) . . ?
Mo9 O7 Mo10 140.4(8) . . ?
Mo6 O7 Mo88 111.0(8) . . ?
Mo9 O7 Mo88 137.5(10) . . ?
Mo10 O7 Mo88 17.7(10) . . ?
Mo81 O8 Mo2 24.8(13) . . ?
Mo81 O8 V7 139.1(15) . 2_656 ?
Mo2 O8 V7 152.5(9) . 2_656 ?
Mo81 O8 K5 96.7(9) . 5_656 ?
Mo2 O8 K5 99.5(7) . 5_656 ?
V7 O8 K5 106.5(6) 2_656 5_656 ?
Mo83 O9 Mo15 18.9(9) . . ?
Mo83 O9 V8 142.8(12) . . ?
Mo15 O9 V8 152.6(8) . . ?
Mo83 O9 K6 95.1(8) . . ?
Mo15 O9 K6 98.7(7) . . ?
V8 O9 K6 105.7(6) . . ?
Mo47 O10 Mo46 158.6(9) . . ?
Mo44 O11 Mo23 121.6(8) . . ?
Mo5 O12 Mo12 110.2(7) . . ?
Mo5 O12 Mo13 109.5(6) . . ?
Mo12 O12 Mo13 140.3(7) . . ?
Mo5 O12 Mo85 110.6(7) . . ?
Mo12 O12 Mo85 19.0(7) . . ?
Mo13 O12 Mo85 135.1(8) . . ?
Mo6 O13 Mo15 109.9(7) . . ?
Mo6 O13 Mo11 109.2(6) . . ?
Mo15 O13 Mo11 140.8(8) . . ?
Mo6 O13 Mo83 110.5(7) . . ?
Mo15 O13 Mo83 15.9(6) . . ?
Mo11 O13 Mo83 138.1(9) . . ?
Mo51 O14 K1 141.8(8) . . ?
V9 O15 K2 118.9(7) . . ?
Mo13 O16 V5 155.5(7) . . ?
Mo13 O16 K1 98.0(5) . . ?
V5 O16 K1 105.9(6) . . ?
Mo7 O17 K2 113.2(6) . . ?
Mo47 O18 Mo48 123.8(8) . . ?
Mo4 O19 Mo90 23.5(12) . . ?
Mo4 O19 V6 152.8(8) . . ?
Mo90 O19 V6 136.9(14) . . ?
Mo4 O19 K4 99.1(6) . . ?
Mo90 O19 K4 98.1(8) . . ?
V6 O19 K4 104.9(6) . . ?
Mo50 O20 Mo34 120.7(7) . . ?
Mo50 O20 K2 111.0(6) . . ?
Mo34 O20 K2 121.3(7) . . ?
Mo87 O21 S1 121.3(14) . . ?
Mo87 O21 S5 119.1(14) . . ?
S1 O21 S5 63.0(14) . . ?
Mo87 O21 Mo14 2.9(6) . . ?
S1 O21 Mo14 118.6(12) . . ?
S5 O21 Mo14 117.2(12) . . ?
Mo1 O22 Mo7 109.0(6) . . ?
Mo1 O22 Mo3 109.2(6) . . ?
Mo7 O22 Mo3 141.7(7) . . ?
Mo1 O25 Mo7 109.6(6) . . ?
Mo1 O25 Mo16 108.6(6) . . ?
Mo7 O25 Mo16 141.4(7) . . ?
Mo1 O25 Mo91 109.7(6) . . ?
Mo7 O25 Mo91 138.9(8) . . ?
Mo16 O25 Mo91 16.9(3) . . ?
Mo50 O26 Mo49 108.7(6) . . ?
Mo50 O26 Mo21 141.6(7) . . ?
Mo49 O26 Mo21 109.1(7) . . ?
Mo6 O27 Mo15 109.2(7) . . ?
Mo6 O27 Mo9 108.9(7) . . ?
Mo15 O27 Mo9 141.9(7) . . ?
Mo6 O27 Mo83 111.5(8) . . ?
Mo15 O27 Mo83 16.1(7) . . ?
Mo9 O27 Mo83 137.0(8) . . ?
Mo5 O28 Mo4 110.2(6) . . ?
Mo5 O28 Mo12 109.6(6) . . ?
Mo4 O28 Mo12 140.1(8) . . ?
Mo5 O28 Mo90 108.8(8) . . ?
Mo4 O28 Mo90 20.5(11) . . ?
Mo12 O28 Mo90 135.4(11) . . ?
Mo5 O28 Mo85 108.7(7) . . ?
Mo4 O28 Mo85 135.7(9) . . ?
Mo12 O28 Mo85 18.8(7) . . ?
Mo90 O28 Mo85 123.4(14) . . ?
Mo3 O29 V1 151.7(8) . . ?
Mo3 O29 K3 98.2(6) . . ?
V1 O29 K3 104.2(6) . . ?
Mo5 O30 Mo13 110.0(6) . . ?
Mo5 O30 Mo18 109.3(6) . . ?
Mo13 O30 Mo18 140.8(8) . . ?
Mo5 O30 Mo93 109.6(6) . . ?
Mo13 O30 Mo93 135.7(8) . . ?
Mo18 O30 Mo93 19.1(4) . . ?
Mo19 O31 Mo20 109.2(6) . . ?
Mo19 O31 Mo20 109.3(6) . 6 ?
Mo20 O31 Mo20 141.5(11) . 6 ?
Mo19 O31 Mo86 24.0(18) . . ?
Mo20 O31 Mo86 107.4(7) . . ?
Mo20 O31 Mo86 107.4(6) 6 . ?
Mo19 O31 Mo82 109.5(8) . . ?
Mo20 O31 Mo82 22.8(9) . . ?
Mo20 O31 Mo82 134.3(13) 6 . ?
Mo86 O31 Mo82 98.4(14) . . ?
Mo19 O31 Mo82 109.5(8) . 6 ?
Mo20 O31 Mo82 134.3(13) . 6 ?
Mo20 O31 Mo82 22.8(9) 6 6 ?
Mo86 O31 Mo82 98.4(14) . 6 ?
Mo82 O31 Mo82 118.2(19) . 6 ?
Mo25 O32 Mo48 139.1(7) . . ?
Mo25 O32 Mo45 109.6(7) . . ?
Mo48 O32 Mo45 109.6(7) . . ?
Mo21 O33 Mo23 147.5(9) . . ?
Mo21 O33 K9 106.1(10) . . ?
Mo23 O33 K9 106.4(10) . . ?
Mo21 O33 K10 90.2(8) . . ?
Mo23 O33 K10 121.6(8) . . ?
K9 O33 K10 21.9(7) . . ?
Mo6 O34 Mo14 110.1(7) . . ?
Mo6 O34 Mo10 109.1(6) . . ?
Mo14 O34 Mo10 140.8(8) . . ?
Mo6 O34 Mo87 109.9(8) . . ?
Mo14 O34 Mo87 19.3(8) . . ?
Mo10 O34 Mo87 137.0(9) . . ?
Mo6 O34 Mo88 108.9(8) . . ?
Mo14 O34 Mo88 137.9(10) . . ?
Mo10 O34 Mo88 17.3(10) . . ?
Mo87 O34 Mo88 127.0(14) . . ?
Mo82 O35 Mo20 27.5(11) . . ?
Mo82 O35 V1 135.6(14) . . ?
Mo20 O35 V1 152.5(9) . . ?
Mo82 O35 K3 95.2(9) . . ?
Mo20 O35 K3 98.9(6) . . ?
V1 O35 K3 106.0(6) . . ?
Mo31 O36 Mo49 115.7(6) . . ?
Mo33 O37 Mo23 140.1(8) . . ?
Mo33 O37 Mo43 109.4(6) . . ?
Mo23 O37 Mo43 108.4(7) . . ?
Mo45 O38 Mo48 102.9(6) . . ?
Mo45 O38 Mo47 107.6(7) . . ?
Mo48 O38 Mo47 88.4(5) . . ?
Mo51 O40 Mo49 109.7(7) . . ?
Mo51 O40 Mo27 141.4(7) . . ?
Mo49 O40 Mo27 108.6(6) . . ?
Mo43 O42 Mo23 103.2(6) . . ?
Mo43 O42 Mo44 109.5(6) . . ?
Mo23 O42 Mo44 89.9(5) . . ?
Mo31 O43 Mo34 103.5(8) . . ?
Mo31 O43 Mo50 108.1(6) . . ?
Mo34 O43 Mo50 89.3(5) . . ?
S15 O44 S15 125(3) . 6 ?
S15 O44 S14 66.6(15) . . ?
S15 O44 S14 66.6(15) 6 . ?
S15 O44 S16 65(2) . . ?
S15 O44 S16 120(2) 6 . ?
S14 O44 S16 121.0(19) . . ?
S15 O44 S16 120(2) . 6 ?
S15 O44 S16 65(2) 6 6 ?
S14 O44 S16 121.0(19) . 6 ?
S16 O44 S16 62(3) . 6 ?
S15 O44 Mo1 113.2(15) . . ?
S15 O44 Mo1 113.2(15) 6 . ?
S14 O44 Mo1 118.1(12) . . ?
S16 O44 Mo1 111.1(18) . . ?
S16 O44 Mo1 111.1(18) 6 . ?
S8 O45 S7 60.7(16) . . ?
S8 O45 Mo13 117.5(14) . . ?
S7 O45 Mo13 117.3(13) . . ?
Mo49 O48 K1 144.1(7) . . ?
Mo85 O49 Mo12 22.7(10) . . ?
Mo85 O49 V9 134.1(12) . . ?
Mo12 O49 V9 148.8(9) . . ?
Mo85 O49 K3 97.7(8) . . ?
Mo12 O49 K3 100.0(6) . . ?
V9 O49 K3 106.4(6) . . ?
Mo83 O51 Mo15 19.1(8) . . ?
Mo83 O51 V3 143.1(12) . . ?
Mo15 O51 V3 151.5(8) . . ?
Mo83 O51 K6 95.4(7) . . ?
Mo15 O51 K6 100.4(6) . . ?
V3 O51 K6 105.5(6) . . ?
Mo7 O52 V8 154.2(8) . . ?
Mo7 O52 K1 97.9(6) . . ?
V8 O52 K1 104.7(6) . . ?
Mo7 O53 V9 148.2(8) . . ?
Mo7 O53 K1 98.7(6) . . ?
V9 O53 K1 104.4(5) . . ?
Mo7 O53 K2 93.1(5) . . ?
V9 O53 K2 104.0(6) . . ?
K1 O53 K2 99.7(5) . . ?
Mo51 O54 Mo50 142.6(7) . . ?
Mo51 O54 Mo49 102.3(6) . . ?
Mo50 O54 Mo49 102.3(6) . . ?
Mo51 O54 Mo31 102.2(6) . . ?
Mo50 O54 Mo31 102.5(5) . . ?
Mo49 O54 Mo31 96.4(5) . . ?
Mo44 O55 Mo34 158.5(9) . . ?
Mo19 O56 Mo2 109.6(8) . . ?
Mo19 O56 Mo86 24.3(19) . . ?
Mo2 O56 Mo86 108.7(10) . . ?
Mo19 O56 Mo17 108.9(7) . . ?
Mo2 O56 Mo17 141.2(8) . . ?
Mo86 O56 Mo17 108.0(9) . . ?
Mo19 O56 Mo81 110.1(8) . . ?
Mo2 O56 Mo81 21.0(10) . . ?
Mo86 O56 Mo81 100.4(15) . . ?
Mo17 O56 Mo81 137.0(10) . . ?
Mo19 O56 Mo84 110.6(8) . . ?
Mo2 O56 Mo84 135.7(10) . . ?
Mo86 O56 Mo84 100.5(13) . . ?
Mo17 O56 Mo84 21.7(8) . . ?
Mo81 O56 Mo84 122.6(14) . . ?
Mo5 O57 Mo18 109.2(6) . . ?
Mo5 O57 Mo8 109.1(7) . . ?
Mo18 O57 Mo8 141.6(7) . . ?
Mo5 O57 Mo94 108.5(8) . . ?
Mo18 O57 Mo94 138.7(9) . . ?
Mo8 O57 Mo94 18.8(9) . . ?
Mo5 O57 Mo93 109.6(6) . . ?
Mo18 O57 Mo93 19.3(4) . . ?
Mo8 O57 Mo93 137.5(8) . . ?
Mo94 O57 Mo93 126.9(12) . . ?
Mo50 O58 Mo23 156.8(9) . . ?
S5 O59 S3 59.9(19) . . ?
S5 O59 Mo88 120.5(15) . . ?
S3 O59 Mo88 116.3(19) . . ?
S5 O59 Mo10 117.1(12) . . ?
S3 O59 Mo10 114.0(17) . . ?
Mo88 O59 Mo10 3.6(6) . . ?
Mo35 O61 Mo28 109.3(7) . . ?
Mo35 O61 Mo30 141.7(8) . . ?
Mo28 O61 Mo30 108.1(7) . . ?
S14 O62 S15 64.2(14) . . ?
S14 O62 Mo3 121.1(9) . . ?
S15 O62 Mo3 113.6(14) . . ?
Mo10 O63 Mo88 1.4(5) . . ?
Mo37 O64 Mo44 109.4(9) . 2_655 ?
Mo37 O64 Mo32 108.8(7) . . ?
Mo44 O64 Mo32 140.8(7) 2_655 . ?
Mo87 O65 Mo14 22.1(9) . . ?
Mo87 O65 V7 140.9(12) . . ?
Mo14 O65 V7 153.5(9) . . ?
Mo87 O65 K4 96.0(8) . 2_656 ?
Mo14 O65 K4 97.9(7) . 2_656 ?
V7 O65 K4 106.7(6) . 2_656 ?
S16 O67 S15 65(2) . . ?
S16 O67 Mo7 114.4(18) . . ?
S15 O67 Mo7 113.6(14) . . ?
Mo6 O68 Mo11 110.1(6) . . ?
Mo6 O68 Mo14 108.4(8) . . ?
Mo11 O68 Mo14 141.4(8) . . ?
Mo6 O68 Mo87 107.9(8) . . ?
Mo11 O68 Mo87 138.2(9) . . ?
Mo14 O68 Mo87 18.9(8) . . ?
Mo17 O70 Mo84 2.4(4) . . ?
Mo9 O71 V8 151.2(8) . . ?
Mo9 O71 K1 99.7(6) . . ?
V8 O71 K1 104.6(6) . . ?
Mo34 O73 Mo46 137.7(8) . . ?
Mo34 O73 Mo31 111.1(7) . . ?
Mo46 O73 Mo31 109.8(7) . . ?
Mo32 O74 Mo34 149.1(10) . 2_655 ?
Mo3 O76 V9 150.3(8) . . ?
Mo3 O76 K3 99.4(6) . . ?
V9 O76 K3 105.8(5) . . ?
Mo88 O77 Mo10 20.6(12) . . ?
Mo88 O77 V2 142.9(15) . 2_656 ?
Mo10 O77 V2 153.3(9) . 2_656 ?
Mo88 O77 K8 96.0(8) . . ?
Mo10 O77 K8 98.5(6) . . ?
V2 O77 K8 106.7(6) 2_656 . ?
Mo26 O78 Mo33 122.5(8) . . ?
Mo11 O79 V7 152.1(9) . . ?
Mo11 O79 K5 99.4(6) . . ?
V7 O79 K5 106.0(6) . . ?
Mo43 O80 Mo33 102.3(6) . . ?
Mo43 O80 Mo26 107.8(6) . . ?
Mo33 O80 Mo26 89.4(5) . . ?
Mo53 O82 Mo37 96.2(9) . . ?
Mo53 O82 Mo32 151.6(10) . . ?
Mo37 O82 Mo32 110.7(7) . . ?
Mo53 O82 Mo52 25.2(3) . . ?
Mo37 O82 Mo52 113.9(8) . . ?
Mo32 O82 Mo52 134.5(11) . . ?
Mo19 O83 Mo86 0.3(8) . . ?
Mo93 O84 Mo18 22.7(5) . . ?
Mo93 O84 V4 139.5(10) . . ?
Mo18 O84 V4 151.7(9) . . ?
Mo93 O84 K8 96.4(7) . . ?
Mo18 O84 K8 99.4(6) . . ?
V4 O84 K8 106.7(6) . . ?
Mo47 O86 Mo24 108.9(8) . . ?
Mo47 O86 Mo42 141.7(9) . . ?
Mo24 O86 Mo42 108.1(6) . . ?
Mo87 O87 Mo14 22.7(10) . . ?
Mo87 O87 V2 141.5(13) . 2_656 ?
Mo14 O87 V2 153.4(9) . 2_656 ?
Mo87 O87 K4 97.9(9) . 2_656 ?
Mo14 O87 K4 99.3(7) . 2_656 ?
V2 O87 K4 106.2(6) 2_656 2_656 ?
Mo26 O88 Mo37 109.7(6) 2_655 . ?
Mo26 O88 Mo40 140.6(8) 2_655 . ?
Mo37 O88 Mo40 108.3(8) . . ?
Mo29 O89 Mo95 20.8(11) . . ?
Mo29 O89 Mo28 123.5(15) . . ?
Mo95 O89 Mo28 103(2) . . ?
Mo4 O90 Mo90 23.4(12) . . ?
Mo4 O90 V2 152.7(10) . . ?
Mo90 O90 V2 138.6(14) . . ?
Mo4 O90 K4 99.0(6) . . ?
Mo90 O90 K4 97.9(9) . . ?
V2 O90 K4 106.4(6) . . ?
S7 O91 S6 66.0(14) . . ?
S7 O91 S9 118.5(19) . . ?
S6 O91 S9 119.3(16) . . ?
S7 O91 S8 62.4(17) . . ?
S6 O91 S8 120.0(16) . . ?
S9 O91 S8 66.3(17) . . ?
S7 O91 S10 121(2) . . ?
S6 O91 S10 66.5(19) . . ?
S9 O91 S10 62(2) . . ?
S8 O91 S10 119(2) . . ?
S7 O91 Mo5 116.4(13) . . ?
S6 O91 Mo5 114.8(10) . . ?
S9 O91 Mo5 113.8(14) . . ?
S8 O91 Mo5 114.1(13) . . ?
S10 O91 Mo5 114.2(18) . . ?
Mo40 O92 Mo33 147.9(8) . . ?
Mo40 O92 K10 89.4(8) . . ?
Mo33 O92 K10 121.3(9) . . ?
Mo40 O92 K9 106.8(10) . . ?
Mo33 O92 K9 105.2(10) . . ?
K10 O92 K9 21.8(8) . . ?
Mo4 O93 Mo90 1.1(5) . . ?
Mo15 O94 Mo83 3.0(4) . . ?
Mo92 O95 Mo39 22.5(15) . . ?
Mo92 O95 Mo65 154.6(12) . . ?
Mo39 O95 Mo65 152.0(10) . . ?
Mo92 O95 Mo66 156(2) . . ?
Mo39 O95 Mo66 135.9(12) . . ?
Mo65 O95 Mo66 28.1(4) . . ?
Mo22 O97 Mo25 122.0(8) . . ?
Mo85 O98 Mo12 22.5(9) . . ?
Mo85 O98 V6 138.3(12) . . ?
Mo12 O98 V6 151.2(8) . . ?
Mo85 O98 K3 96.0(7) . . ?
Mo12 O98 K3 99.9(6) . . ?
V6 O98 K3 105.4(6) . . ?
Mo26 O99 Mo44 142.1(8) . . ?
Mo26 O99 Mo37 104.0(5) . 2_655 ?
Mo44 O99 Mo37 103.6(7) . 2_655 ?
Mo26 O99 Mo43 101.9(6) . . ?
Mo44 O99 Mo43 101.2(5) . . ?
Mo37 O99 Mo43 94.8(6) 2_655 . ?
Mo91 O101 Mo16 19.8(4) . . ?
Mo91 O101 V8 142.9(10) . . ?
Mo16 O101 V8 152.9(8) . . ?
Mo91 O101 K6 96.0(6) . . ?
Mo16 O101 K6 99.3(6) . . ?
V8 O101 K6 105.5(6) . . ?
S16 O102 S16 63(3) 6 . ?
S16 O102 Mo91 116.4(19) 6 . ?
S16 O102 Mo91 116.4(19) . . ?
S16 O102 Mo16 113.3(19) 6 . ?
S16 O102 Mo16 113.3(19) . . ?
Mo91 O102 Mo16 3.7(4) . . ?
Mo31 O103 Mo46 103.0(6) . . ?
Mo31 O103 Mo51 107.5(6) . . ?
Mo46 O103 Mo51 88.7(4) . . ?
Mo13 O104 V9 150.0(8) . . ?
Mo13 O104 K1 99.4(6) . . ?
V9 O104 K1 105.1(5) . . ?
S4 O106 S3 60.8(18) . . ?
S4 O106 Mo9 117.6(11) . . ?
S3 O106 Mo9 113.9(17) . . ?
S3 O107 S4 64.4(19) . . ?
S3 O107 S5 64(2) . . ?
S4 O107 S5 118.3(15) . . ?
S3 O107 S2 122(2) . . ?
S4 O107 S2 66.6(17) . . ?
S5 O107 S2 120.4(19) . . ?
S3 O107 S1 122(2) . . ?
S4 O107 S1 119.3(16) . . ?
S5 O107 S1 66.8(15) . . ?
S2 O107 S1 62.7(18) . . ?
S3 O107 Mo6 113.8(18) . . ?
S4 O107 Mo6 114.1(10) . . ?
S5 O107 Mo6 115.8(12) . . ?
S2 O107 Mo6 112.6(15) . . ?
S1 O107 Mo6 114.5(12) . . ?
Mo16 O109 Mo91 1.5(4) . . ?
Mo11 O111 V3 151.1(9) . . ?
Mo11 O111 K5 99.6(6) . . ?
V3 O111 K5 106.3(7) . . ?
Mo93 O113 Mo18 22.9(5) . . ?
Mo93 O113 V5 144.8(10) . . ?
Mo18 O113 V5 155.2(9) . . ?
Mo93 O113 K8 95.9(7) . . ?
Mo18 O113 K8 98.5(6) . . ?
V5 O113 K8 105.8(7) . . ?
Mo93 O114 S8 119.9(14) . . ?
Mo93 O114 S9 119.8(15) . . ?
S8 O114 S9 61.8(16) . . ?
Mo93 O114 Mo18 4.2(4) . . ?
S8 O114 Mo18 116.6(12) . . ?
S9 O114 Mo18 116.3(14) . . ?
Mo14 O115 Mo87 0.5(4) . . ?
Mo9 O117 V5 153.8(8) . . ?
Mo9 O117 K1 100.1(6) . . ?
V5 O117 K1 105.8(6) . . ?
S10 O118 S9 62(2) . . ?
S10 O118 Mo94 119(2) . . ?
S9 O118 Mo94 120.2(16) . . ?
S10 O118 Mo8 117.0(18) . . ?
S9 O118 Mo8 116.7(14) . . ?
Mo94 O118 Mo8 3.6(7) . . ?
Mo2 O120 Mo81 0.7(6) . . ?
Mo18 O121 Mo93 1.2(3) . . ?
Mo8 O122 Mo94 21.9(11) . . ?
Mo8 O122 V4 153.9(8) . . ?
Mo94 O122 V4 141.1(13) . . ?
Mo8 O122 K8 97.4(6) . 2_656 ?
Mo94 O122 K8 94.7(9) . 2_656 ?
V4 O122 K8 106.1(6) . 2_656 ?
Mo12 O123 Mo85 1.6(4) . . ?
Mo35 O124 Mo25 158.2(10) . . ?
Mo88 O125 Mo10 20.8(12) . . ?
Mo88 O125 V5 146.8(12) . . ?
Mo10 O125 V5 154.5(8) . . ?
Mo88 O125 K8 97.0(8) . . ?
Mo10 O125 K8 98.4(6) . . ?
V5 O125 K8 107.0(6) . . ?
Mo5 O126 Mo4 110.0(6) . . ?
Mo5 O126 Mo90 108.7(8) . . ?
Mo4 O126 Mo90 20.6(11) . . ?
Mo5 O126 Mo8 108.5(7) . . ?
Mo4 O126 Mo8 141.5(7) . . ?
Mo90 O126 Mo8 138.1(10) . . ?
Mo5 O126 Mo94 109.3(8) . . ?
Mo4 O126 Mo94 137.0(10) . . ?
Mo90 O126 Mo94 125.6(15) . . ?
Mo8 O126 Mo94 18.9(10) . . ?
Mo49 O127 Mo39 110.0(7) . . ?
Mo49 O127 Mo27 109.7(7) . . ?
Mo39 O127 Mo27 135.6(9) . . ?
Mo49 O127 Mo92 105.3(9) . . ?
Mo39 O127 Mo92 18.8(12) . . ?
Mo27 O127 Mo92 145.0(9) . . ?
Mo22 O130 Mo47 141.2(8) . . ?
Mo22 O130 Mo24 103.7(7) . . ?
Mo47 O130 Mo24 102.5(7) . . ?
Mo22 O130 Mo45 102.2(6) . . ?
Mo47 O130 Mo45 103.2(7) . . ?
Mo24 O130 Mo45 95.5(6) . . ?
Mo43 O133 Mo37 116.4(8) . 2_655 ?
Mo90 O134 S6 120.8(14) . . ?
Mo90 O134 S10 118.3(19) . . ?
S6 O134 S10 64.1(18) . . ?
Mo90 O134 Mo4 1.8(8) . . ?
S6 O134 Mo4 119.1(10) . . ?
S10 O134 Mo4 117.1(17) . . ?
Mo50 O135 K1 143.8(8) . . ?
Mo19 O136 Mo86 24.3(18) . . ?
Mo19 O136 Mo17 109.8(6) . . ?
Mo86 O136 Mo17 108.3(11) . . ?
Mo19 O136 Mo20 109.6(7) . . ?
Mo86 O136 Mo20 108.3(11) . . ?
Mo17 O136 Mo20 140.5(8) . . ?
Mo19 O136 Mo82 109.2(8) . . ?
Mo86 O136 Mo82 98.6(15) . . ?
Mo17 O136 Mo82 135.4(10) . . ?
Mo20 O136 Mo82 22.6(9) . . ?
Mo19 O136 Mo84 110.6(7) . . ?
Mo86 O136 Mo84 100.1(15) . . ?
Mo17 O136 Mo84 21.6(7) . . ?
Mo20 O136 Mo84 134.8(9) . . ?
Mo82 O136 Mo84 120.6(12) . . ?
Mo20 O138 Mo82 27.3(11) . . ?
Mo20 O138 V6 152.3(8) . . ?
Mo82 O138 V6 136.4(14) . . ?
Mo20 O138 K3 99.0(6) . . ?
Mo82 O138 K3 94.2(8) . . ?
V6 O138 K3 106.1(7) . . ?
Mo8 O139 Mo94 0.9(5) . . ?
S2 O140 S4 62.5(16) . . ?
S2 O140 Mo83 118.8(17) . . ?
S4 O140 Mo83 119.0(13) . . ?
S2 O140 Mo15 114.3(16) . . ?
S4 O140 Mo15 115.5(11) . . ?
Mo83 O140 Mo15 5.0(4) . . ?
Mo86 O141 S12 113(2) . 6 ?
Mo86 O141 S12 113(2) . . ?
S12 O141 S12 64(3) 6 . ?
Mo86 O141 S11 114.7(15) . . ?
S12 O141 S11 120(2) 6 . ?
S12 O141 S11 65.0(18) . . ?
Mo86 O141 S11 114.7(15) . 6 ?
S12 O141 S11 65.0(18) 6 6 ?
S12 O141 S11 120(2) . 6 ?
S11 O141 S11 121(3) . 6 ?
Mo86 O141 S13 114(2) . . ?
S12 O141 S13 121(2) 6 . ?
S12 O141 S13 121(2) . . ?
S11 O141 S13 65.5(15) . . ?
S11 O141 S13 65.5(15) 6 . ?
Mo86 O141 Mo19 0.0(14) . . ?
S12 O141 Mo19 113.3(16) 6 . ?
S12 O141 Mo19 113.3(16) . . ?
S11 O141 Mo19 114.6(14) . . ?
S11 O141 Mo19 114.6(14) 6 . ?
S13 O141 Mo19 114.4(16) . . ?
S6 O142 Mo85 123.1(13) . . ?
S6 O142 S7 61.2(13) . . ?
Mo85 O142 S7 119.0(14) . . ?
S6 O142 Mo12 118.9(11) . . ?
Mo85 O142 Mo12 4.4(6) . . ?
S7 O142 Mo12 116.5(12) . . ?
Mo84 O144 S11 125.1(18) . . ?
Mo84 O144 S12 121.5(17) . . ?
S11 O144 S12 63.8(18) . . ?
Mo84 O144 Mo17 7.2(7) . . ?
S11 O144 Mo17 119.1(15) . . ?
S12 O144 Mo17 116.2(15) . . ?
Mo42 O145 Mo46 148.9(8) . . ?
Mo36 O148 Mo38 153.0(10) . . ?
Mo94 O150 Mo8 22.3(12) . . ?
Mo94 O150 V2 139.7(14) . . ?
Mo8 O150 V2 152.6(8) . . ?
Mo94 O150 K8 97.9(9) . 2_656 ?
Mo8 O150 K8 99.1(7) . 2_656 ?
V2 O150 K8 106.5(6) . 2_656 ?
S12 O151 S12 63(3) . 6 ?
S12 O151 Mo81 117.9(18) . . ?
S12 O151 Mo81 117.9(18) 6 . ?
S12 O151 Mo2 114.5(16) . . ?
S12 O151 Mo2 114.6(16) 6 . ?
Mo81 O151 Mo2 4.1(9) . . ?
Mo26 O152 Mo33 158.5(11) 2_655 . ?
Mo84 O157 Mo17 26.1(10) . . ?
Mo84 O157 V6 137.6(13) . . ?
Mo17 O157 V6 151.3(8) . . ?
Mo84 O157 K4 94.6(8) . . ?
Mo17 O157 K4 99.5(6) . . ?
V6 O157 K4 107.1(7) . . ?
Mo84 O162 Mo17 26.5(10) . . ?
Mo84 O162 V7 139.7(14) . 2_656 ?
Mo17 O162 V7 153.4(10) . 2_656 ?
Mo84 O162 K4 94.0(8) . . ?
Mo17 O162 K4 98.4(6) . . ?
V7 O162 K4 106.9(7) 2_656 . ?
Mo45 O164 Mo25 102.7(6) . . ?
Mo45 O164 Mo22 107.8(7) . . ?
Mo25 O164 Mo22 88.5(5) . . ?
Mo89 O166 Mo35 133.9(15) . . ?
Mo89 O166 Mo38 15.0(8) . . ?
Mo35 O166 Mo38 120.8(10) . . ?
Mo45 O167 Mo24 118.3(8) . . ?
Mo49 O169 Mo21 111.3(7) . . ?
Mo49 O169 Mo92 107.3(9) . . ?
Mo21 O169 Mo92 140.8(10) . . ?
Mo49 O169 Mo39 108.6(7) . . ?
Mo21 O169 Mo39 138.3(8) . . ?
Mo92 O169 Mo39 18.8(12) . . ?
Mo82 O170 S13 121.6(18) . . ?
Mo82 O170 S11 121.1(17) . . ?
S13 O170 S11 63.1(17) . . ?
Mo82 O170 Mo20 5.2(8) . . ?
S13 O170 Mo20 117.8(15) . . ?
S11 O170 Mo20 116.6(14) . . ?
Mo30 O172 Mo25 148.6(8) . . ?
Mo30 O172 K7 100.7(7) . . ?
Mo25 O172 K7 110.7(7) . . ?
Mo92 O174 Mo39 2.8(7) . . ?
Mo27 O175 Mo69 156.0(12) . . ?
Mo27 O175 Mo70 143.0(12) . . ?
Mo69 O175 Mo70 26.3(5) . . ?
Mo27 O175 K7 99.7(8) . . ?
Mo69 O175 K7 101.5(8) . . ?
Mo70 O175 K7 115.3(9) . . ?
Mo22 O177 Mo24 108.7(7) . . ?
Mo22 O177 Mo36 143.9(9) . . ?
Mo24 O177 Mo36 105.6(8) . . ?
Mo95 O180 Mo29 18.6(11) . . ?
Mo95 O180 Mo38 99.8(8) . . ?
Mo29 O180 Mo38 102.0(7) . . ?
Mo95 O180 Mo35 92.1(19) . . ?
Mo29 O180 Mo35 110.3(10) . . ?
Mo38 O180 Mo35 91.7(7) . . ?
Mo22 O183 Mo38 152.9(13) . . ?
Mo22 O183 Mo89 173.8(11) . . ?
Mo38 O183 Mo89 25.5(5) . . ?
Mo95 O184 Mo38 108.0(7) . 6_565 ?
Mo95 O184 Mo38 108.0(7) . . ?
Mo38 O184 Mo38 140.1(15) 6_565 . ?
Mo95 O184 Mo29 17.6(11) . . ?
Mo38 O184 Mo29 109.8(7) 6_565 . ?
Mo38 O184 Mo29 109.8(7) . . ?
Mo95 O184 Mo89 105.5(12) . 6_565 ?
Mo38 O184 Mo89 21.5(4) 6_565 6_565 ?
Mo38 O184 Mo89 128.4(16) . 6_565 ?
Mo29 O184 Mo89 113.9(8) . 6_565 ?
Mo95 O184 Mo89 105.5(12) . . ?
Mo38 O184 Mo89 128.4(16) 6_565 . ?
Mo38 O184 Mo89 21.5(4) . . ?
Mo29 O184 Mo89 113.9(8) . . ?
Mo89 O184 Mo89 111.3(16) 6_565 . ?
Mo30 O185 Mo71 151.0(12) . . ?
Mo30 O185 Mo72 147.8(11) . . ?
Mo71 O185 Mo72 29.1(5) . . ?
Mo30 O185 K7 97.4(8) . . ?
Mo71 O185 K7 98.7(7) . . ?
Mo72 O185 K7 114.8(8) . . ?
Mo28 O186 Mo41 109.6(8) . . ?
Mo28 O186 Mo30 110.9(7) . . ?
Mo41 O186 Mo30 137.0(9) . . ?
Mo39 O187 Mo92 22.0(14) . . ?
Mo39 O187 Mo70 129.2(14) . . ?
Mo92 O187 Mo70 150(2) . . ?
Mo39 O187 Mo69 149.3(13) . . ?
Mo92 O187 Mo69 157.1(12) . . ?
Mo70 O187 Mo69 29.2(6) . . ?
Mo32 O190 Mo63 150.0(12) . . ?
Mo32 O190 Mo73 140.5(12) . . ?
Mo63 O190 Mo73 21.6(7) . . ?
Mo39 O192 Mo92 2.0(7) . . ?
Mo95 O193 Mo35 101.3(7) . 6_565 ?
Mo95 O193 Mo35 101.3(7) . . ?
Mo35 O193 Mo35 141.0(14) 6_565 . ?
Mo95 O193 Mo28 99.5(13) . . ?
Mo35 O193 Mo28 103.5(7) 6_565 . ?
Mo35 O193 Mo28 103.5(7) . . ?
Mo29 O195 Mo95 2.8(7) . . ?
Mo40 O196 Mo67 159.3(11) . . ?
Mo40 O196 Mo68 146.0(14) . . ?
Mo67 O196 Mo68 25.2(6) . . ?
Mo40 O196 K10 103.5(11) . . ?
Mo67 O196 K10 94.4(9) . . ?
Mo68 O196 K10 108.8(8) . . ?
Mo40 O196 K9 93.1(11) . . ?
Mo67 O196 K9 102.4(11) . . ?
Mo68 O196 K9 120.6(9) . . ?
K10 O196 K9 15.0(8) . . ?
Mo54 O197 Mo24 116.8(10) . . ?
Mo54 O197 Mo36 134.8(11) . . ?
Mo24 O197 Mo36 108.1(9) . . ?
Mo54 O197 Mo55 16.3(5) . . ?
Mo24 O197 Mo55 108.6(9) . . ?
Mo36 O197 Mo55 142.0(10) . . ?
Mo24 O198 Mo55 121.1(11) . . ?
Mo24 O198 Mo42 110.8(10) . . ?
Mo55 O198 Mo42 125.1(11) . . ?
Mo24 O198 Mo54 102.4(10) . . ?
Mo55 O198 Mo54 21.1(4) . . ?
Mo42 O198 Mo54 145.8(12) . . ?
Mo89 O202 Mo38 29.9(6) . . ?
Mo42 O203 Mo64 136.8(13) . . ?
Mo53 O206 Mo37 106.6(10) . . ?
Mo53 O206 Mo40 142.6(12) . . ?
Mo37 O206 Mo40 110.8(9) . . ?
Mo53 O206 Mo52 21.1(5) . . ?
Mo37 O206 Mo52 107.9(9) . . ?
Mo40 O206 Mo52 135.4(10) . . ?
Mo36 O207 Mo62 146.0(14) . . ?
Mo36 O207 Mo61 137.0(14) . . ?
Mo62 O207 Mo61 15.6(4) . . ?
Mo21 O208 Mo65 153.2(13) . . ?
Mo21 O208 Mo66 150.5(13) . . ?
Mo65 O208 Mo66 25.1(4) . . ?
Mo21 O208 K10 105.0(11) . . ?
Mo65 O208 K10 92.2(10) . . ?
Mo66 O208 K10 104.5(10) . . ?
Mo21 O208 K9 93.2(11) . . ?
Mo65 O208 K9 98.5(11) . . ?
Mo66 O208 K9 115.8(11) . . ?
K10 O208 K9 16.7(7) . . ?
Mo41 O209 Mo72 153.5(18) . . ?
Mo41 O209 Mo71 153.3(16) . . ?
Mo72 O209 Mo71 32.0(7) . . ?
O214 O211 Mo53 97(4) . . ?
O214 O211 O215 160(5) . . ?
Mo53 O211 O215 76(3) . . ?
O214 O211 Mo52 123(4) . . ?
Mo53 O211 Mo52 26.5(9) . . ?
O215 O211 Mo52 50(2) . . ?
Mo53 O212 Mo52 28.1(6) . . ?
Mo53 O212 Mo68 150.9(19) . . ?
Mo52 O212 Mo68 141.1(19) . . ?
Mo53 O212 Mo67 140.7(18) . . ?
Mo52 O212 Mo67 156.8(18) . . ?
Mo68 O212 Mo67 29.3(7) . . ?
O211 O214 O213 143(5) . . ?
O211 O214 Mo53 50(3) . . ?
O213 O214 Mo53 119(3) . . ?
O256 O215 Mo52 90(4) . . ?
O256 O215 O211 169(5) . . ?
Mo52 O215 O211 79(3) . . ?
O256 O215 Mo53 119(4) . . ?
Mo52 O215 Mo53 28.6(9) . . ?
O211 O215 Mo53 50(2) . . ?
O256 O215 Mo63 50(3) . . ?
Mo52 O215 Mo63 137(3) . . ?
O211 O215 Mo63 140(3) . . ?
Mo53 O215 Mo63 157(2) . . ?
O221 O216 Mo54 91(5) . . ?
O221 O216 Mo62 68(4) . . ?
Mo54 O216 Mo62 151(3) . . ?
O221 O216 Mo55 74(4) . . ?
Mo54 O216 Mo55 20.5(7) . . ?
Mo62 O216 Mo55 142(2) . . ?
O221 O216 Mo61 53(4) . . ?
Mo54 O216 Mo61 135(2) . . ?
Mo62 O216 Mo61 16.6(6) . . ?
Mo55 O216 Mo61 125(2) . . ?
Mo55 O217 Mo54 23.9(8) . . ?
Mo55 O217 Mo64 110(2) . . ?
Mo54 O217 Mo64 134(2) . . ?
O239 O218 Mo64 73(3) . . ?
O239 O218 O257 14(3) . . ?
Mo64 O218 O257 78(2) . . ?
O239 O218 O220 166(4) . . ?
Mo64 O218 O220 114(2) . . ?
O257 O218 O220 152(2) . . ?
O239 O218 Mo55 163(4) . . ?
Mo64 O218 Mo55 97.3(19) . . ?
O257 O218 Mo55 153(2) . . ?
O220 O218 Mo55 17.0(6) . . ?
Mo55 O220 Mo54 22.6(10) . . ?
Mo55 O220 O218 116.8(18) . . ?
Mo54 O220 O218 138.6(16) . . ?
O216 O221 Mo62 77(4) . . ?
O216 O221 Mo61 98(5) . . ?
Mo62 O221 Mo61 22.0(9) . . ?
O216 O221 Mo54 56(4) . . ?
Mo62 O221 Mo54 129(4) . . ?
Mo61 O221 Mo54 143(4) . . ?
O216 O221 Mo55 75(4) . . ?
Mo62 O221 Mo55 151(4) . . ?
Mo61 O221 Mo55 162(4) . . ?
Mo54 O221 Mo55 22.0(8) . . ?
Mo62 O231 Mo61 2.9(8) . . ?
Mo61 O232 Mo62 5.6(11) . . ?
Mo61 O233 Mo62 21.5(7) . . ?
Mo62 O234 Mo62 138(3) 6_565 . ?
Mo62 O234 Mo61 19.7(5) 6_565 6_565 ?
Mo62 O234 Mo61 132(3) . 6_565 ?
Mo62 O234 Mo61 132(3) 6_565 . ?
Mo62 O234 Mo61 19.7(5) . . ?
Mo61 O234 Mo61 119(3) 6_565 . ?
Mo63 O235 Mo73 29.9(12) . . ?
Mo73 O236 Mo63 10(3) . . ?
O218 O239 O257 154(5) . . ?
O218 O239 Mo64 76(3) . . ?
O257 O239 Mo64 112(3) . . ?
O242 O241 Mo65 83(3) . . ?
O242 O241 Mo67 69(3) . . ?
Mo65 O241 Mo67 140(3) . . ?
O242 O241 Mo66 57(3) . . ?
Mo65 O241 Mo66 26.7(7) . . ?
Mo67 O241 Mo66 117(2) . . ?
O242 O241 K10 115(4) . . ?
Mo65 O241 K10 108.6(19) . . ?
Mo67 O241 K10 109.5(19) . . ?
Mo66 O241 K10 120.2(18) . . ?
O242 O241 Mo68 47(3) . . ?
Mo65 O241 Mo68 123(2) . . ?
Mo67 O241 Mo68 22.0(8) . . ?
Mo66 O241 Mo68 97.9(17) . . ?
K10 O241 Mo68 115.2(17) . . ?
O242 O241 K9 129(4) . . ?
Mo65 O241 K9 106.9(18) . . ?
Mo67 O241 K9 113.3(18) . . ?
Mo66 O241 K9 124.2(17) . . ?
K10 O241 K9 13.3(9) . . ?
Mo68 O241 K9 123.6(16) . . ?
O241 O242 Mo67 77(3) . . ?
O241 O242 Mo66 94(3) . . ?
Mo67 O242 Mo66 146(2) . . ?
O241 O242 Mo68 109(4) . . ?
Mo67 O242 Mo68 31.9(8) . . ?
Mo66 O242 Mo68 141(2) . . ?
O241 O242 Mo65 65(3) . . ?
Mo67 O242 Mo65 132(2) . . ?
Mo66 O242 Mo65 29.5(7) . . ?
Mo68 O242 Mo65 152(2) . . ?
O241 O242 K10 45(3) . . ?
Mo67 O242 K10 89.3(17) . . ?
Mo66 O242 K10 107.5(17) . . ?
Mo68 O242 K10 111.2(17) . . ?
Mo65 O242 K10 83.8(14) . . ?
Mo67 O243 O259 148(6) . . ?
Mo67 O243 O261 81(4) . . ?
O259 O243 O261 68(5) . . ?
Mo67 O243 Mo68 7.9(15) . . ?
O259 O243 Mo68 147(5) . . ?
O261 O243 Mo68 81(4) . . ?
Mo67 O243 K10 97(3) . . ?
O259 O243 K10 110(4) . . ?
O261 O243 K10 138(4) . . ?
Mo68 O243 K10 101.9(16) . . ?
Mo68 O244 O255 159(7) . . ?
Mo68 O244 Mo67 19(2) . . ?
O255 O244 Mo67 152(5) . . ?
Mo70 O246 Mo69 5.2(13) . . ?
Mo69 O247 Mo70 33.7(13) . . ?
Mo69 O248 Mo71 147(2) . . ?
Mo69 O248 Mo70 30.0(8) . . ?
Mo71 O248 Mo70 135.1(19) . . ?
Mo69 O248 Mo72 135.4(19) . . ?
Mo71 O248 Mo72 31.9(7) . . ?
Mo70 O248 Mo72 109.7(17) . . ?
Mo69 O248 K7 103.9(14) . . ?
Mo71 O248 K7 104.6(14) . . ?
Mo70 O248 K7 119.0(15) . . ?
Mo72 O248 K7 118.5(14) . . ?
O263 O249 Mo65 120(6) . . ?
O263 O249 O258 145(5) . . ?
Mo65 O249 O258 70(3) . . ?
O263 O249 Mo66 133(5) . . ?
Mo65 O249 Mo66 13.9(14) . . ?
O258 O249 Mo66 57(2) . . ?
O263 O249 K10 82(4) . . ?
Mo65 O249 K10 79(3) . . ?
O258 O249 K10 133(3) . . ?
Mo66 O249 K10 87.7(18) . . ?
Mo66 O250 Mo65 11.3(8) . . ?
O258 O251 Mo66 83(4) . . ?
O258 O251 Mo65 55(3) . . ?
Mo66 O251 Mo65 27.5(8) . . ?
Mo52 O252 Mo53 16.8(5) . . ?
Mo72 O254 Mo71 7.3(14) . . ?
O244 O255 Mo68 9(3) . . ?
O215 O256 Mo73 134(5) . . ?
O215 O256 Mo63 106(4) . . ?
Mo73 O256 Mo63 29.8(11) . . ?
O215 O256 Mo52 57(3) . . ?
Mo73 O256 Mo52 155(3) . . ?
Mo63 O256 Mo52 155(3) . . ?
O215 O256 Mo53 41(3) . . ?
Mo73 O256 Mo53 156(2) . . ?
Mo63 O256 Mo53 141(2) . . ?
Mo52 O256 Mo53 16.0(6) . . ?
O239 O257 O218 12(2) . . ?
O239 O257 Mo64 42(2) . . ?
O218 O257 Mo64 45.8(15) . . ?
O239 O257 Mo73 130(3) . 2_655 ?
O218 O257 Mo73 142(2) . 2_655 ?
Mo64 O257 Mo73 106.1(15) . 2_655 ?
O251 O258 Mo65 95(4) . . ?
O251 O258 O249 133(5) . . ?
Mo65 O258 O249 38(2) . . ?
O251 O258 Mo66 63(4) . . ?
Mo65 O258 Mo66 31.9(9) . . ?
O249 O258 Mo66 70(2) . . ?
O243 O259 O261 65(5) . . ?
O243 O259 Mo67 15(3) . . ?
O261 O259 Mo67 51(4) . . ?
Mo68 O260 Mo67 29.6(12) . . ?
O243 O261 O259 47(4) . . ?
O243 O261 Mo67 38(3) . . ?
O259 O261 Mo67 84(5) . . ?
O243 O261 Mo68 62(3) . . ?
O259 O261 Mo68 108(5) . . ?
Mo67 O261 Mo68 25.4(16) . . ?
Mo71 O262 Mo72 38.5(17) . . ?
O249 O263 Mo65 32(4) . . ?
O249 O263 K10 81(4) . . ?
Mo65 O263 K10 73.2(14) . . ?
K9 O334 K10 5.1(16) . . ?
O407 O406 S6 98(4) . . ?
O407 O406 S7 45(3) . . ?
S6 O406 S7 53(2) . . ?
O406 O407 O408 125(7) . . ?
O406 O407 S7 95(5) . . ?
O408 O407 S7 99(5) . . ?
O406 O407 S8 117(5) . . ?
O408 O407 S8 47(4) . . ?
S7 O407 S8 52(3) . . ?
O407 O408 S8 90(5) . . ?
S11 O411 O412 97(6) . . ?
S11 O411 S13 57(3) . . ?
O412 O411 S13 114(6) . . ?
S12 O412 O412 94(4) . 6 ?
S12 O412 O411 90(6) . . ?
O412 O412 O411 104(4) 6 . ?
O5 S1 O107 104.8(18) . . ?
O5 S1 O21 129(2) . . ?
O107 S1 O21 101.0(17) . . ?
O5 S1 S2 59.0(17) . . ?
O107 S1 S2 57.8(17) . . ?
O21 S1 S2 158(2) . . ?
O5 S1 S5 159(2) . . ?
O107 S1 S5 54.6(13) . . ?
O21 S1 S5 59.8(14) . . ?
S2 S1 S5 106(2) . . ?
O107 S2 O5 106(2) . . ?
O107 S2 O140 103(2) . . ?
O5 S2 O140 132(3) . . ?
O107 S2 S1 59.5(17) . . ?
O5 S2 S1 58.3(17) . . ?
O140 S2 S1 163(3) . . ?
O107 S2 S4 55.0(15) . . ?
O5 S2 S4 160(3) . . ?
O140 S2 S4 59.1(16) . . ?
S1 S2 S4 107(2) . . ?
O107 S3 S5 58.8(19) . . ?
O107 S3 S4 57.9(18) . . ?
S5 S3 S4 109(3) . . ?
O107 S3 O59 106(3) . . ?
S5 S3 O59 59.0(19) . . ?
S4 S3 O59 164(3) . . ?
O107 S3 O106 104(3) . . ?
S5 S3 O106 163(3) . . ?
S4 S3 O106 57.2(18) . . ?
O59 S3 O106 132(3) . . ?
O404 S4 O107 108(2) . . ?
O404 S4 O106 102(2) . . ?
O107 S4 O106 107.9(15) . . ?
O404 S4 S3 85(3) . . ?
O107 S4 S3 57.7(18) . . ?
O106 S4 S3 62.1(18) . . ?
O404 S4 O140 106(2) . . ?
O107 S4 O140 105.6(14) . . ?
O106 S4 O140 126.3(15) . . ?
S3 S4 O140 163(2) . . ?
O404 S4 S2 89(2) . . ?
O107 S4 S2 58.5(15) . . ?
O106 S4 S2 165(2) . . ?
S3 S4 S2 110(2) . . ?
O140 S4 S2 58.4(15) . . ?
O405 S5 O107 110(4) . . ?
O405 S5 O59 106(3) . . ?
O107 S5 O59 106.4(17) . . ?
O405 S5 S3 90(4) . . ?
O107 S5 S3 57.4(19) . . ?
O59 S5 S3 61.1(19) . . ?
O405 S5 O21 104(3) . . ?
O107 S5 O21 102.0(16) . . ?
O59 S5 O21 127.5(18) . . ?
S3 S5 O21 159(2) . . ?
O405 S5 S1 86(3) . . ?
O107 S5 S1 58.5(14) . . ?
O59 S5 S1 164(2) . . ?
S3 S5 S1 109(2) . . ?
O21 S5 S1 57.3(14) . . ?
O406 S6 O91 105(2) . . ?
O406 S6 O142 105(2) . . ?
O91 S6 O142 104.8(13) . . ?
O406 S6 O134 109(2) . . ?
O91 S6 O134 104.5(13) . . ?
O142 S6 O134 127.1(15) . . ?
O406 S6 S7 82(2) . . ?
O91 S6 S7 55.0(13) . . ?
O142 S6 S7 63.3(14) . . ?
O134 S6 S7 159.2(18) . . ?
O406 S6 S10 86(3) . . ?
O91 S6 S10 57.6(17) . . ?
O142 S6 S10 162(2) . . ?
O134 S6 S10 60.3(17) . . ?
S7 S6 S10 104(2) . . ?
O406 S6 Mo90 138(2) . . ?
O91 S6 Mo90 93.4(11) . . ?
O142 S6 Mo90 106.3(12) . . ?
O134 S6 Mo90 29.4(9) . . ?
S7 S6 Mo90 137.3(15) . . ?
S10 S6 Mo90 72.9(17) . . ?
O406 S6 Mo85 133(2) . . ?
O91 S6 Mo85 94.0(10) . . ?
O142 S6 Mo85 28.6(8) . . ?
O134 S6 Mo85 106.8(11) . . ?
S7 S6 Mo85 74.6(12) . . ?
S10 S6 Mo85 138.9(19) . . ?
Mo90 S6 Mo85 80.7(9) . . ?
O407 S7 O91 104(3) . . ?
O407 S7 S8 82(3) . . ?
O91 S7 S8 61.7(17) . . ?
O407 S7 O45 106(3) . . ?
O91 S7 O45 106.6(19) . . ?
S8 S7 O45 58.1(16) . . ?
O407 S7 S6 85(3) . . ?
O91 S7 S6 59.1(14) . . ?
S8 S7 S6 114(2) . . ?
O45 S7 S6 164(2) . . ?
O407 S7 O142 108(3) . . ?
O91 S7 O142 101.8(18) . . ?
S8 S7 O142 163(2) . . ?
O45 S7 O142 128.6(19) . . ?
S6 S7 O142 55.5(12) . . ?
O407 S7 O406 40(3) . . ?
O91 S7 O406 83(2) . . ?
S8 S7 O406 103(2) . . ?
O45 S7 O406 146(2) . . ?
S6 S7 O406 44.8(18) . . ?
O142 S7 O406 78.8(19) . . ?
O408 S8 O45 105(4) . . ?
O408 S8 O91 110(3) . . ?
O45 S8 O91 104.6(19) . . ?
O408 S8 S7 88(3) . . ?
O45 S8 S7 61.2(17) . . ?
O91 S8 S7 55.9(15) . . ?
O408 S8 O114 104(3) . . ?
O45 S8 O114 130(2) . . ?
O91 S8 O114 103.5(19) . . ?
S7 S8 O114 159(2) . . ?
O408 S8 S9 87(3) . . ?
O45 S8 S9 161(2) . . ?
O91 S8 S9 56.5(16) . . ?
S7 S8 S9 105(2) . . ?
O114 S8 S9 59.5(16) . . ?
O408 S8 O407 42(3) . . ?
O45 S8 O407 85(2) . . ?
O91 S8 O407 79(2) . . ?
S7 S8 O407 46(2) . . ?
O114 S8 O407 141(3) . . ?
S9 S8 O407 94(3) . . ?
O91 S9 O118 106(2) . . ?
O91 S9 S10 60(2) . . ?
O118 S9 S10 59(2) . . ?
O91 S9 O114 103(2) . . ?
O118 S9 O114 129(2) . . ?
S10 S9 O114 163(3) . . ?
O91 S9 S8 57.2(16) . . ?
O118 S9 S8 163(3) . . ?
S10 S9 S8 110(3) . . ?
O114 S9 S8 58.7(16) . . ?
O118 S10 O91 106(3) . . ?
O118 S10 S9 60(2) . . ?
O91 S10 S9 58(2) . . ?
O118 S10 O134 132(3) . . ?
O91 S10 O134 99(3) . . ?
S9 S10 O134 158(3) . . ?
O118 S10 S6 161(3) . . ?
O91 S10 S6 55.9(17) . . ?
S9 S10 S6 107(3) . . ?
O134 S10 S6 55.6(16) . . ?
O118 S10 Mo94 31.1(13) . . ?
O91 S10 Mo94 95(2) . . ?
S9 S10 Mo94 74(2) . . ?
O134 S10 Mo94 107(2) . . ?
S6 S10 Mo94 137(2) . . ?
O411 S11 O144 110(4) . . ?
O411 S11 O141 103(4) . . ?
O144 S11 O141 104(2) . . ?
O411 S11 O170 106(4) . . ?
O144 S11 O170 129(2) . . ?
O141 S11 O170 102(2) . . ?
O411 S11 S12 86(4) . . ?
O144 S11 S12 59.7(17) . . ?
O141 S11 S12 56.7(17) . . ?
O170 S11 S12 158(3) . . ?
O411 S11 S13 82(4) . . ?
O144 S11 S13 161(3) . . ?
O141 S11 S13 57.8(17) . . ?
O170 S11 S13 57.0(16) . . ?
S12 S11 S13 108(2) . . ?
O411 S11 Mo86 133(4) . . ?
O144 S11 Mo86 90.7(17) . . ?
O141 S11 Mo86 30.6(13) . . ?
O170 S11 Mo86 90.0(17) . . ?
S12 S11 Mo86 68.9(18) . . ?
S13 S11 Mo86 70.5(17) . . ?
O411 S11 Mo82 133(4) . . ?
O144 S11 Mo82 108.3(18) . . ?
O141 S11 Mo82 93.5(17) . . ?
O170 S11 Mo82 27.2(10) . . ?
S12 S11 Mo82 138(2) . . ?
S13 S11 Mo82 70.2(16) . . ?
Mo86 S11 Mo82 71.4(14) . . ?
O411 S11 Mo84 137(4) . . ?
O144 S11 Mo84 26.8(11) . . ?
O141 S11 Mo84 95.5(17) . . ?
O170 S11 Mo84 108.3(17) . . ?
S12 S11 Mo84 72.1(17) . . ?
S13 S11 Mo84 140(2) . . ?
Mo86 S11 Mo84 72.5(12) . . ?
Mo82 S11 Mo84 83.7(12) . . ?
O412 S12 O141 108(4) . . ?
O412 S12 O151 102(4) . . ?
O141 S12 O151 106(2) . . ?
O412 S12 O144 105(4) . . ?
O141 S12 O144 102(2) . . ?
O151 S12 O144 132(2) . . ?
O412 S12 S12 86(4) . 6 ?
O141 S12 S12 58.2(13) . 6 ?
O151 S12 S12 58.3(13) . 6 ?
O144 S12 S12 160.3(13) . 6 ?
O412 S12 S11 86(4) . . ?
O141 S12 S11 58.2(17) . . ?
O151 S12 S11 164(3) . . ?
O144 S12 S11 56.4(17) . . ?
S12 S12 S11 109.3(16) 6 . ?
O412 S12 Mo86 139(4) . . ?
O141 S12 Mo86 31.5(14) . . ?
O151 S12 Mo86 94.1(18) . . ?
O144 S12 Mo86 90.9(16) . . ?
S12 S12 Mo86 70.7(9) 6 . ?
S11 S12 Mo86 71.6(18) . . ?
O412 S12 Mo81 133(4) . . ?
O141 S12 Mo81 95.9(17) . . ?
O151 S12 Mo81 31.4(12) . . ?
O144 S12 Mo81 109.3(17) . . ?
S12 S12 Mo81 72.3(7) 6 . ?
S11 S12 Mo81 140(2) . . ?
Mo86 S12 Mo81 72.0(14) . . ?
O412 S12 Mo84 132(4) . . ?
O141 S12 Mo84 95.9(16) . . ?
O151 S12 Mo84 111.0(18) . . ?
O144 S12 Mo84 28.0(10) . . ?
S12 S12 Mo84 140.9(9) 6 . ?
S11 S12 Mo84 71.8(16) . . ?
Mo86 S12 Mo84 73.1(12) . . ?
Mo81 S12 Mo84 83.1(12) . . ?
O141 S13 O170 103.3(15) . . ?
O141 S13 O170 103.3(15) . 6 ?
O170 S13 O170 129(3) . 6 ?
O141 S13 S11 56.7(15) . . ?
O170 S13 S11 59.9(13) . . ?
O170 S13 S11 159(3) 6 . ?
O141 S13 S11 56.7(15) . 6 ?
O170 S13 S11 159(3) . 6 ?
O170 S13 S11 59.9(13) 6 6 ?
S11 S13 S11 106(3) . 6 ?
O141 S13 O411 77(3) . . ?
O170 S13 O411 82(2) . . ?
O170 S13 O411 147(3) 6 . ?
S11 S13 O411 41(2) . . ?
S11 S13 O411 96(3) 6 . ?
O141 S13 O411 77(3) . 6 ?
O170 S13 O411 147(3) . 6 ?
O170 S13 O411 82(2) 6 6 ?
S11 S13 O411 96(3) . 6 ?
S11 S13 O411 41(2) 6 6 ?
O411 S13 O411 65(5) . 6 ?
O141 S13 Mo86 30.4(15) . . ?
O170 S13 Mo86 90.7(15) . . ?
O170 S13 Mo86 90.7(15) 6 . ?
S11 S13 Mo86 69.6(17) . . ?
S11 S13 Mo86 69.6(17) 6 . ?
O411 S13 Mo86 103(3) . . ?
O411 S13 Mo86 103(3) 6 . ?
O141 S13 Mo82 94.5(14) . . ?
O170 S13 Mo82 27.5(10) . . ?
O170 S13 Mo82 107.5(19) 6 . ?
S11 S13 Mo82 72.7(14) . . ?
S11 S13 Mo82 139(2) 6 . ?
O411 S13 Mo82 106(2) . . ?
O411 S13 Mo82 169(3) 6 . ?
Mo86 S13 Mo82 71.9(13) . . ?
O141 S13 Mo82 94.5(14) . 6 ?
O170 S13 Mo82 107.5(19) . 6 ?
O170 S13 Mo82 27.5(10) 6 6 ?
S11 S13 Mo82 139(2) . 6 ?
S11 S13 Mo82 72.7(14) 6 6 ?
O411 S13 Mo82 169(3) . 6 ?
O411 S13 Mo82 106(2) 6 6 ?
Mo86 S13 Mo82 71.9(13) . 6 ?
Mo82 S13 Mo82 82.5(15) . 6 ?
O414 S14 O62 108.2(11) . 6 ?
O414 S14 O62 108.2(11) . . ?
O62 S14 O62 125.3(16) 6 . ?
O414 S14 O44 107(2) . . ?
O62 S14 O44 103.3(9) 6 . ?
O62 S14 O44 103.3(9) . . ?
O414 S14 S15 87.7(19) . . ?
O62 S14 S15 157.7(17) 6 . ?
O62 S14 S15 60.1(13) . . ?
O44 S14 S15 56.0(13) . . ?
O414 S14 S15 87.7(19) . 6 ?
O62 S14 S15 60.1(13) 6 6 ?
O62 S14 S15 157.7(17) . 6 ?
O44 S14 S15 56.0(13) . 6 ?
S15 S14 S15 106(3) . 6 ?
O44 S15 O67 108(2) . . ?
O44 S15 O62 101(2) . . ?
O67 S15 O62 135(2) . . ?
O44 S15 S14 57.4(14) . . ?
O67 S15 S14 165(3) . . ?
O62 S15 S14 55.7(13) . . ?
O44 S15 S16 60(2) . . ?
O67 S15 S16 58(2) . . ?
O62 S15 S16 161(3) . . ?
S14 S15 S16 109(2) . . ?
O67 S16 O102 133(3) . . ?
O67 S16 O44 103(3) . . ?
O102 S16 O44 107(3) . . ?
O67 S16 S16 161.5(17) . 6 ?
O102 S16 S16 58.3(17) . 6 ?
O44 S16 S16 58.9(16) . 6 ?
O67 S16 S15 58(2) . . ?
O102 S16 S15 161(3) . . ?
O44 S16 S15 54.2(19) . . ?
S16 S16 S15 107.3(19) 6 . ?

loop_
_geom_bond_atom_site_label_1
_geom_bond_atom_site_label_2
_geom_bond_distance
_geom_bond_site_symmetry_2
_geom_bond_publ_flag
Mo1 O2 1.672(17) . ?
Mo1 O1 2.00(2) . ?
Mo1 O22 2.012(13) . ?
Mo1 O22 2.012(13) 6 ?
Mo1 O25 2.019(14) . ?
Mo1 O25 2.020(14) 6 ?
Mo1 O44 2.268(18) . ?
Mo2 Mo81 0.76(4) . ?
Mo2 O120 1.67(3) . ?
Mo2 O8 1.790(17) . ?
Mo2 O8 1.790(17) 6 ?
Mo2 O56 2.049(15) . ?
Mo2 O56 2.049(15) 6 ?
Mo2 O151 2.42(2) . ?
Mo2 K5 3.685(14) 5_656 ?
Mo3 O50 1.693(13) . ?
Mo3 O76 1.769(13) . ?
Mo3 O29 1.788(14) . ?
Mo3 O1 2.062(7) . ?
Mo3 O22 2.064(14) . ?
Mo3 O62 2.352(13) . ?
Mo3 K3 3.677(8) . ?
Mo4 Mo90 0.73(4) . ?
Mo4 O93 1.719(17) . ?
Mo4 O19 1.796(16) . ?
Mo4 O90 1.801(13) . ?
Mo4 O126 2.054(16) . ?
Mo4 O28 2.056(13) . ?
Mo4 O134 2.364(16) . ?
Mo4 K4 3.702(11) . ?
Mo5 O85 1.665(13) . ?
Mo5 O12 1.989(12) . ?
Mo5 O30 2.011(14) . ?
Mo5 O28 2.014(15) . ?
Mo5 O57 2.023(14) . ?
Mo5 O126 2.023(13) . ?
Mo5 O91 2.325(13) . ?
Mo6 O96 1.671(14) . ?
Mo6 O7 2.002(16) . ?
Mo6 O34 2.005(15) . ?
Mo6 O13 2.007(16) . ?
Mo6 O68 2.012(15) . ?
Mo6 O27 2.016(14) . ?
Mo6 O107 2.316(14) . ?
Mo7 O17 1.703(12) . ?
Mo7 O52 1.781(15) . ?
Mo7 O53 1.794(13) . ?
Mo7 O25 2.037(13) . ?
Mo7 O22 2.059(13) . ?
Mo7 O67 2.374(13) . ?
Mo7 K1 3.645(5) . ?
Mo7 K2 3.923(16) . ?
Mo8 Mo94 0.69(4) . ?
Mo8 O139 1.743(17) . ?
Mo8 O122 1.803(15) . ?
Mo8 O150 1.805(15) . ?
Mo8 O57 2.062(13) . ?
Mo8 O126 2.077(14) . ?
Mo8 O118 2.382(16) . ?
Mo8 K8 3.707(12) 2_656 ?
Mo9 O159 1.706(14) . ?
Mo9 O117 1.764(16) . ?
Mo9 O71 1.795(14) . ?
Mo9 O7 2.056(14) . ?
Mo9 O27 2.063(16) . ?
Mo9 O106 2.375(14) . ?
Mo9 K1 3.690(5) . ?
Mo10 Mo88 0.64(4) . ?
Mo10 O63 1.693(18) . ?
Mo10 O125 1.792(16) . ?
Mo10 O77 1.793(13) . ?
Mo10 O7 2.068(13) . ?
Mo10 O34 2.073(16) . ?
Mo10 O59 2.390(18) . ?
Mo10 K8 3.685(13) . ?
Mo11 O160 1.703(14) . ?
Mo11 O111 1.785(17) . ?
Mo11 O79 1.788(14) . ?
Mo11 O68 2.037(16) . ?
Mo11 O13 2.066(14) . ?
Mo11 O5 2.365(15) . ?
Mo11 K5 3.706(9) . ?
Mo12 Mo85 0.70(3) . ?
Mo12 O123 1.717(16) . ?
Mo12 O98 1.791(15) . ?
Mo12 O49 1.799(15) . ?
Mo12 O28 2.057(13) . ?
Mo12 O12 2.067(15) . ?
Mo12 O142 2.331(17) . ?
Mo12 K3 3.697(9) . ?
Mo13 O46 1.718(13) . ?
Mo13 O16 1.780(16) . ?
Mo13 O104 1.804(13) . ?
Mo13 O30 2.055(12) . ?
Mo13 O12 2.087(15) . ?
Mo13 O45 2.386(14) . ?
Mo13 K1 3.654(5) . ?
Mo14 Mo87 0.69(3) . ?
Mo14 O115 1.692(17) . ?
Mo14 O87 1.779(16) . ?
Mo14 O65 1.812(17) . ?
Mo14 O34 2.050(15) . ?
Mo14 O68 2.085(15) . ?
Mo14 O21 2.370(17) . ?
Mo14 K4 3.691(10) 2_656 ?
Mo15 Mo83 0.59(2) . ?
Mo15 O94 1.675(18) . ?
Mo15 O51 1.790(17) . ?
Mo15 O9 1.811(17) . ?
Mo15 O13 2.036(13) . ?
Mo15 O27 2.042(16) . ?
Mo15 O140 2.399(19) . ?
Mo15 K6 3.712(9) . ?
Mo16 Mo91 0.614(11) . ?
Mo16 O109 1.64(2) . ?
Mo16 O101 1.813(16) . ?
Mo16 O101 1.813(16) 6 ?
Mo16 O25 2.062(14) 6 ?
Mo16 O25 2.063(14) . ?
Mo16 O102 2.42(2) . ?
Mo16 K6 3.730(14) . ?
Mo17 Mo84 0.81(3) . ?
Mo17 O70 1.700(19) . ?
Mo17 O162 1.805(15) . ?
Mo17 O157 1.826(16) . ?
Mo17 O136 2.059(14) . ?
Mo17 O56 2.068(17) . ?
Mo17 O144 2.361(18) . ?
Mo17 K4 3.690(11) . ?
Mo18 Mo93 0.704(15) . ?
Mo18 O121 1.714(17) . ?
Mo18 O113 1.797(15) . ?
Mo18 O84 1.804(14) . ?
Mo18 O57 2.052(14) . ?
Mo18 O30 2.062(12) . ?
Mo18 O114 2.326(17) . ?
Mo18 K8 3.723(15) . ?
Mo19 Mo86 0.86(7) . ?
Mo19 O83 1.65(3) . ?
Mo19 O136 2.006(15) . ?
Mo19 O136 2.006(15) 6 ?
Mo19 O56 2.018(15) 6 ?
Mo19 O56 2.018(15) . ?
Mo19 O31 2.02(2) . ?
Mo19 O141 2.34(2) . ?
Mo20 Mo82 0.84(3) . ?
Mo20 O154 1.686(18) . ?
Mo20 O138 1.786(16) . ?
Mo20 O35 1.794(15) . ?
Mo20 O31 2.063(7) . ?
Mo20 O136 2.070(13) . ?
Mo20 O170 2.357(19) . ?
Mo20 K3 3.654(8) . ?
Mo21 O208 1.72(2) . ?
Mo21 O108 1.728(16) . ?
Mo21 O33 1.819(16) . ?
Mo21 O169 2.043(15) . ?
Mo21 O26 2.071(14) . ?
Mo21 O200 2.25(3) . ?
Mo21 K10 3.48(2) . ?
Mo21 K9 3.83(4) . ?
Mo22 O179 1.644(16) . ?
Mo22 O183 1.854(18) . ?
Mo22 O97 1.865(17) . ?
Mo22 O177 2.000(17) . ?
Mo22 O130 2.054(18) . ?
Mo22 O164 2.442(15) . ?
Mo23 O156 1.667(17) . ?
Mo23 O58 1.922(15) . ?
Mo23 O11 1.954(16) . ?
Mo23 O33 1.995(16) . ?
Mo23 O37 2.009(14) . ?
Mo23 O42 2.300(13) . ?
Mo23 K9 3.96(4) . ?
Mo24 O165 1.66(2) . ?
Mo24 O198 1.97(2) . ?
Mo24 O197 1.990(19) . ?
Mo24 O86 2.005(16) . ?
Mo24 O177 2.031(19) . ?
Mo24 O130 2.111(16) . ?
Mo24 O167 2.212(17) . ?
Mo24 Mo54 3.191(7) . ?
Mo25 O147 1.680(16) . ?
Mo25 O124 1.929(16) . ?
Mo25 O97 1.942(16) . ?
Mo25 O172 1.963(17) . ?
Mo25 O32 1.999(15) . ?
Mo25 O164 2.330(15) . ?
Mo25 K7 4.049(14) . ?
Mo26 O182 1.66(2) . ?
Mo26 O78 1.851(16) . ?
Mo26 O152 1.864(17) 2_655 ?
Mo26 O88 2.004(17) 2_655 ?
Mo26 O99 2.056(15) . ?
Mo26 O80 2.423(15) . ?
Mo27 O143 1.692(16) . ?
Mo27 O175 1.722(18) . ?
Mo27 O4 1.845(15) . ?
Mo27 O127 2.068(15) . ?
Mo27 O40 2.103(14) . ?
Mo27 O69 2.376(16) . ?
Mo27 K7 3.704(17) . ?
Mo28 O176 1.66(3) . ?
Mo28 O186 1.984(17) . ?
Mo28 O186 1.984(17) 6_565 ?
Mo28 O61 2.024(15) 6_565 ?
Mo28 O61 2.024(15) . ?
Mo28 O193 2.09(2) . ?
Mo28 O89 2.21(2) . ?
Mo28 Mo95 3.12(4) . ?
Mo29 Mo95 0.64(3) . ?
Mo29 O195 1.58(4) . ?
Mo29 O89 1.75(2) . ?
Mo29 O180 1.997(19) . ?
Mo29 O180 1.997(19) 6_565 ?
Mo29 O184 2.10(3) . ?
Mo30 O181 1.697(18) . ?
Mo30 O185 1.702(19) . ?
Mo30 O172 1.835(16) . ?
Mo30 O186 2.063(16) . ?
Mo30 O61 2.092(16) . ?
Mo30 O194 2.30(2) . ?
Mo30 K7 3.721(14) . ?
Mo31 O131 1.681(14) . ?
Mo31 O36 1.785(14) . ?
Mo31 O103 1.942(15) . ?
Mo31 O43 1.952(18) . ?
Mo31 O73 2.083(15) . ?
Mo31 O54 2.432(13) . ?
Mo32 O190 1.698(18) . ?
Mo32 O168 1.807(16) . ?
Mo32 O74 1.824(16) . ?
Mo32 O82 2.047(17) . ?
Mo32 O64 2.091(19) . ?
Mo32 O39 2.279(18) . ?
Mo33 O191 1.664(18) . ?
Mo33 O152 1.891(16) . ?
Mo33 O78 1.939(17) . ?
Mo33 O92 1.981(18) . ?
Mo33 O37 1.987(15) . ?
Mo33 O80 2.299(14) . ?
Mo33 K9 3.98(4) . ?
Mo34 O75 1.642(16) . ?
Mo34 O55 1.908(17) . ?
Mo34 O20 1.963(14) . ?
Mo34 O74 1.991(15) 2_655 ?
Mo34 O73 1.991(16) . ?
Mo34 O43 2.317(16) . ?
Mo35 O189 1.57(3) . ?
Mo35 O124 1.819(16) . ?
Mo35 O166 1.873(18) . ?
Mo35 O61 1.988(17) . ?
Mo35 O193 2.076(9) . ?
Mo35 O180 2.458(19) . ?
Mo35 Mo89 2.943(16) . ?
Mo35 Mo95 3.15(4) . ?
Mo36 O148 1.56(3) . ?
Mo36 O188 1.660(19) . ?
Mo36 O207 1.77(3) . ?
Mo36 O197 2.076(19) . ?
Mo36 O177 2.100(16) . ?
Mo36 O201 2.34(2) . ?
Mo37 O173 1.635(19) . ?
Mo37 O206 1.992(19) . ?
Mo37 O82 2.00(2) . ?
Mo37 O64 2.005(14) . ?
Mo37 O88 2.012(16) . ?
Mo37 O99 2.110(15) 2_655 ?
Mo37 O133 2.238(15) 2_655 ?
Mo37 Mo53 2.971(11) . ?
Mo38 Mo89 0.853(14) . ?
Mo38 O202 1.67(2) . ?
Mo38 O183 1.914(17) . ?
Mo38 O184 1.984(10) . ?
Mo38 O166 2.05(2) . ?
Mo38 O148 2.11(3) . ?
Mo38 O180 2.296(16) . ?
Mo38 Mo95 3.203(15) . ?
Mo39 Mo92 0.68(4) . ?
Mo39 O192 1.65(3) . ?
Mo39 O187 1.776(16) . ?
Mo39 O95 1.781(18) . ?
Mo39 O127 2.039(16) . ?
Mo39 O169 2.097(16) . ?
Mo39 O174 2.38(2) . ?
Mo40 O41 1.716(17) . ?
Mo40 O196 1.729(17) . ?
Mo40 O92 1.818(19) . ?
Mo40 O206 2.047(19) . ?
Mo40 O88 2.089(14) . ?
Mo40 O199 2.30(2) . ?
Mo40 K10 3.443(18) . ?
Mo40 K9 3.90(3) . ?
Mo41 O209 1.73(3) 6_565 ?
Mo41 O209 1.73(3) . ?
Mo41 O205 1.74(4) . ?
Mo41 O186 2.061(17) 6_565 ?
Mo41 O186 2.061(17) . ?
Mo41 O204 2.22(4) . ?
Mo42 O171 1.686(19) . ?
Mo42 O203 1.76(2) . ?
Mo42 O145 1.826(16) . ?
Mo42 O198 2.09(2) . ?
Mo42 O86 2.124(18) . ?
Mo42 O60 2.348(19) . ?
Mo43 O112 1.659(15) . ?
Mo43 O133 1.771(14) . ?
Mo43 O42 1.939(13) . ?
Mo43 O80 1.971(15) . ?
Mo43 O37 2.095(14) . ?
Mo43 O99 2.513(15) . ?
Mo44 O137 1.657(17) . ?
Mo44 O55 1.828(16) . ?
Mo44 O11 1.847(16) . ?
Mo44 O64 2.017(17) 2_655 ?
Mo44 O99 2.067(13) . ?
Mo44 O42 2.398(14) . ?
Mo45 O128 1.699(16) . ?
Mo45 O167 1.764(15) . ?
Mo45 O164 1.939(16) . ?
Mo45 O38 1.956(15) . ?
Mo45 O32 2.092(13) . ?
Mo45 O130 2.498(16) . ?
Mo46 O149 1.665(16) . ?
Mo46 O10 1.894(16) . ?
Mo46 O145 1.952(14) . ?
Mo46 O3 1.972(14) . ?
Mo46 O73 2.018(15) . ?
Mo46 O103 2.335(13) . ?
Mo47 O153 1.685(16) . ?
Mo47 O10 1.854(16) . ?
Mo47 O18 1.862(14) . ?
Mo47 O86 2.004(15) . ?
Mo47 O130 2.070(15) . ?
Mo47 O38 2.476(15) . ?
Mo48 O132 1.654(14) . ?
Mo48 O18 1.923(15) . ?
Mo48 O6 1.923(14) . ?
Mo48 O4 1.953(14) . ?
Mo48 O32 1.999(15) . ?
Mo48 O38 2.311(13) . ?
Mo49 O48 1.691(14) . ?
Mo49 O169 1.985(16) . ?
Mo49 O40 1.999(14) . ?
Mo49 O127 2.007(15) . ?
Mo49 O26 2.010(14) . ?
Mo49 O54 2.107(14) . ?
Mo49 O36 2.210(13) . ?
Mo50 O135 1.696(13) . ?
Mo50 O58 1.842(15) . ?
Mo50 O20 1.846(15) . ?
Mo50 O26 2.005(14) . ?
Mo50 O54 2.081(14) . ?
Mo50 O43 2.393(15) . ?
Mo50 K2 4.108(16) . ?
Mo51 O14 1.682(12) . ?
Mo51 O6 1.838(14) . ?
Mo51 O3 1.857(14) . ?
Mo51 O40 1.989(14) . ?
Mo51 O54 2.079(14) . ?
Mo51 O103 2.406(13) . ?
Mo51 K2 3.972(15) . ?
Mo52 Mo53 0.896(9) . ?
Mo52 O215 1.50(4) . ?
Mo52 O252 1.76(3) . ?
Mo52 O256 1.80(4) . ?
Mo52 O212 1.86(3) . ?
Mo52 O211 1.92(5) . ?
Mo52 O82 2.091(17) . ?
Mo52 O206 2.25(2) . ?
Mo53 O211 1.47(4) . ?
Mo53 O206 1.71(2) . ?
Mo53 O212 1.84(3) . ?
Mo53 O215 1.85(5) . ?
Mo53 O214 1.90(4) . ?
Mo53 O82 1.990(18) . ?
Mo53 O252 2.42(3) . ?
Mo53 O256 2.48(4) . ?
Mo54 Mo55 0.766(12) . ?
Mo54 O220 1.379(17) . ?
Mo54 O216 1.64(4) . ?
Mo54 O197 1.75(2) . ?
Mo54 O217 1.84(4) . ?
Mo54 O221 1.97(6) . ?
Mo54 O198 2.13(2) . ?
Mo54 O210 2.28(4) . ?
Mo55 O220 0.721(12) . ?
Mo55 O217 1.51(4) . ?
Mo55 O198 2.01(2) . ?
Mo55 O221 2.03(6) . ?
Mo55 O216 2.04(4) . ?
Mo55 O218 2.21(4) . ?
Mo55 O197 2.27(2) . ?
Mo55 O219 2.50(7) . ?
Mo55 Mo64 2.835(16) . ?
Mo61 Mo62 0.660(14) . ?
Mo61 O232 1.29(5) . ?
Mo61 O233 1.70(4) . ?
Mo61 O221 1.73(6) . ?
Mo61 O234 1.95(3) . ?
Mo61 O216 2.15(4) . ?
Mo61 O231 2.40(6) . ?
Mo61 O207 2.44(3) . ?
Mo62 O221 1.73(6) . ?
Mo62 O231 1.75(6) . ?
Mo62 O233 1.80(4) . ?
Mo62 O216 1.81(4) . ?
Mo62 O234 1.885(19) . ?
Mo62 O232 1.93(5) . ?
Mo62 O207 2.29(3) . ?
Mo63 Mo73 0.92(3) . ?
Mo63 O235 1.77(5) . ?
Mo63 O256 1.80(4) . ?
Mo63 O237 1.80(3) . ?
Mo63 O236 1.89(8) . ?
Mo63 O215 2.27(5) . ?
Mo63 O190 2.43(2) . ?
Mo64 O238 1.19(5) . ?
Mo64 O239 1.50(3) . ?
Mo64 O218 1.52(4) . ?
Mo64 O217 1.94(4) . ?
Mo64 O257 2.08(4) . ?
Mo64 O240 2.18(6) . ?
Mo64 O203 2.36(3) . ?
Mo65 Mo66 1.009(11) . ?
Mo65 O249 1.17(5) . ?
Mo65 O258 1.77(5) . ?
Mo65 O241 1.85(4) . ?
Mo65 O263 1.90(5) . ?
Mo65 O242 2.04(4) . ?
Mo65 O95 2.053(18) . ?
Mo65 O208 2.08(2) . ?
Mo65 O251 2.14(5) . ?
Mo65 O250 2.38(4) . ?
Mo65 K10 3.40(3) . ?
Mo66 O250 1.44(4) . ?
Mo66 O251 1.69(5) . ?
Mo66 O242 1.87(4) . ?
Mo66 O258 1.88(5) . ?
Mo66 O95 2.102(19) . ?
Mo66 O249 2.10(6) . ?
Mo66 O241 2.22(4) . ?
Mo66 O208 2.37(2) . ?
Mo66 K10 3.94(3) . ?
Mo67 O243 0.88(3) . ?
Mo67 Mo68 1.016(17) . ?
Mo67 O261 1.43(7) . ?
Mo67 O242 1.79(4) . ?
Mo67 O244 1.79(5) . ?
Mo67 O259 1.83(7) . ?
Mo67 O241 1.87(4) . ?
Mo67 O260 2.03(6) . ?
Mo67 O196 2.05(2) . ?
Mo67 O212 2.07(3) . ?
Mo67 K10 3.43(3) . ?
Mo68 O244 0.86(4) . ?
Mo68 O260 1.62(6) . ?
Mo68 O243 1.88(3) . ?
Mo68 O242 1.89(4) . ?
Mo68 O212 1.89(3) . ?
Mo68 O255 1.92(7) . ?
Mo68 O261 2.10(7) . ?
Mo68 O196 2.37(2) . ?
Mo68 O241 2.47(4) . ?
Mo68 K10 4.04(3) . ?
Mo69 Mo70 1.02(2) . ?
Mo69 O247 1.76(6) . ?
Mo69 O245 1.80(5) . ?
Mo69 O248 1.85(3) . ?
Mo69 O187 2.030(18) . ?
Mo69 O175 2.133(18) . ?
Mo69 O246 2.16(4) . ?
Mo69 K7 4.015(18) . ?
Mo70 O246 1.15(3) . ?
Mo70 O247 1.76(6) . ?
Mo70 O187 2.02(3) . ?
Mo70 O248 2.04(4) . ?
Mo70 O175 2.30(3) . ?
Mo71 Mo72 1.140(17) . ?
Mo71 O262 1.49(7) . ?
Mo71 O253 1.59(5) . ?
Mo71 O248 1.92(4) . ?
Mo71 O209 2.13(3) . ?
Mo71 O185 2.216(19) . ?
Mo71 O254 2.26(4) . ?
Mo71 K7 4.071(17) . ?
Mo72 O254 1.13(4) . ?
Mo72 O262 1.83(7) . ?
Mo72 O209 1.97(3) . ?
Mo72 O248 2.15(4) . ?
Mo72 O185 2.31(3) . ?
Mo73 O236 1.01(7) . ?
Mo73 O256 1.77(5) . ?
Mo73 O235 1.78(6) . ?
Mo73 O257 2.43(4) 2_655 ?
Mo73 O190 2.47(3) . ?
Mo81 O151 1.67(5) . ?
Mo81 O8 1.75(2) 6 ?
Mo81 O8 1.75(2) . ?
Mo81 O56 2.12(3) . ?
Mo81 O56 2.12(3) 6 ?
Mo81 O120 2.44(6) . ?
Mo81 S12 2.84(5) . ?
Mo81 S12 2.84(5) 6 ?
Mo81 Mo86 3.21(4) . ?
Mo81 K5 3.59(3) 5_656 ?
Mo82 O170 1.53(4) . ?
Mo82 O35 1.75(3) . ?
Mo82 O138 1.79(3) . ?
Mo82 O31 2.17(2) . ?
Mo82 O136 2.20(2) . ?
Mo82 S13 2.83(4) . ?
Mo82 S11 2.87(5) . ?
Mo82 K3 3.54(2) . ?
Mo83 O9 1.688(19) . ?
Mo83 O51 1.72(2) . ?
Mo83 O140 1.84(4) . ?
Mo83 O27 2.11(2) . ?
Mo83 O13 2.143(18) . ?
Mo83 O94 2.25(4) . ?
Mo83 K6 3.551(13) . ?
Mo84 O144 1.58(4) . ?
Mo84 O162 1.73(2) . ?
Mo84 O157 1.77(2) . ?
Mo84 O56 2.20(3) . ?
Mo84 O136 2.21(2) . ?
Mo84 O70 2.51(4) . ?
Mo84 S11 2.87(5) . ?
Mo84 S12 2.87(5) . ?
Mo84 K4 3.536(19) . ?
Mo85 O142 1.65(4) . ?
Mo85 O49 1.72(2) . ?
Mo85 O98 1.78(2) . ?
Mo85 O12 2.13(2) . ?
Mo85 O28 2.15(2) . ?
Mo85 O123 2.41(4) . ?
Mo85 S6 2.89(4) . ?
Mo85 K3 3.594(16) . ?
Mo86 O141 1.48(8) . ?
Mo86 O56 2.06(3) 6 ?
Mo86 O56 2.06(3) . ?
Mo86 O136 2.06(3) . ?
Mo86 O136 2.06(3) 6 ?
Mo86 O31 2.09(5) . ?
Mo86 O83 2.50(8) . ?
Mo86 S12 2.61(7) . ?
Mo86 S12 2.61(7) 6 ?
Mo86 S11 2.66(7) . ?
Mo86 S11 2.66(7) 6 ?
Mo87 O21 1.68(4) . ?
Mo87 O87 1.74(2) . ?
Mo87 O65 1.80(2) . ?
Mo87 O34 2.08(2) . ?
Mo87 O68 2.12(2) . ?
Mo87 O115 2.38(4) . ?
Mo87 K4 3.634(17) 2_656 ?
Mo88 O125 1.72(2) . ?
Mo88 O59 1.76(5) . ?
Mo88 O77 1.77(2) . ?
Mo88 O7 2.09(2) . ?
Mo88 O34 2.14(2) . ?
Mo88 O63 2.33(5) . ?
Mo88 K8 3.61(2) . ?
Mo89 O166 1.32(3) . ?
Mo89 O202 1.64(3) . ?
Mo89 O183 1.94(2) . ?
Mo89 O184 2.29(2) . ?
Mo90 O134 1.63(5) . ?
Mo90 O19 1.81(3) . ?
Mo90 O90 1.82(2) . ?
Mo90 O126 2.06(3) . ?
Mo90 O28 2.07(3) . ?
Mo90 O93 2.45(5) . ?
Mo90 S6 2.86(4) . ?
Mo90 K4 3.68(2) . ?
Mo91 O101 1.731(15) . ?
Mo91 O101 1.731(15) 6 ?
Mo91 O102 1.82(3) . ?
Mo91 O25 2.108(15) 6 ?
Mo91 O25 2.108(15) . ?
Mo91 O109 2.25(3) . ?
Mo91 K6 3.597(14) . ?
Mo92 O95 1.70(3) . ?
Mo92 O174 1.70(6) . ?
Mo92 O187 1.81(3) . ?
Mo92 O169 2.08(3) . ?
Mo92 O127 2.11(3) . ?
Mo92 O192 2.33(7) . ?
Mo93 O114 1.64(3) . ?
Mo93 O113 1.749(17) . ?
Mo93 O84 1.775(17) . ?
Mo93 O57 2.131(17) . ?
Mo93 O30 2.146(17) . ?
Mo93 O121 2.42(3) . ?
Mo93 K8 3.631(17) . ?
Mo94 O118 1.71(4) . ?
Mo94 O150 1.75(2) . ?
Mo94 O122 1.81(2) . ?
Mo94 O126 2.11(2) . ?
Mo94 O57 2.13(2) . ?
Mo94 O139 2.43(5) . ?
Mo94 S10 2.89(6) . ?
Mo94 K8 3.64(2) 2_656 ?
Mo95 O89 1.77(3) . ?
Mo95 O180 1.877(17) . ?
Mo95 O180 1.877(17) 6_565 ?
Mo95 O184 1.97(3) . ?
Mo95 O193 1.99(6) . ?
Mo95 O195 2.21(7) . ?
Mo95 Mo35 3.15(4) 6_565 ?
Mo95 Mo38 3.202(15) 6_565 ?
V1 O161 1.87(2) . ?
V1 O35 1.958(15) 6 ?
V1 O35 1.958(15) . ?
V1 O29 1.959(14) . ?
V1 O29 1.959(14) 6 ?
V1 O129 2.02(2) . ?
V1 K3 3.937(8) 6 ?
V1 K3 3.937(8) . ?
V2 O163 1.906(16) . ?
V2 O90 1.948(13) . ?
V2 O77 1.950(14) 2_656 ?
V2 O150 1.956(16) . ?
V2 O87 1.963(17) 2_656 ?
V2 O116 2.030(16) . ?
V2 K4 3.981(12) . ?
V2 K8 3.989(14) 2_656 ?
V3 O81 1.89(2) . ?
V3 O111 1.967(16) . ?
V3 O111 1.967(16) 6 ?
V3 O51 1.974(16) 6 ?
V3 O51 1.975(16) . ?
V3 O146 2.01(2) . ?
V3 K6 3.962(13) . ?
V3 K5 3.992(16) . ?
V4 O72 1.89(2) . ?
V4 O122 1.936(15) . ?
V4 O122 1.936(15) 2_656 ?
V4 O84 1.962(12) . ?
V4 O84 1.962(12) 2_656 ?
V4 O47 2.06(2) . ?
V4 K8 4.008(13) 2_656 ?
V4 K8 4.008(13) . ?
V5 O24 1.742(14) . ?
V5 O113 1.956(14) . ?
V5 O125 1.958(15) . ?
V5 O16 1.966(16) . ?
V5 O117 1.976(16) . ?
V5 O119 2.209(15) . ?
V5 K1 3.970(6) . ?
V5 K8 4.007(13) . ?
V6 O155 1.928(17) . ?
V6 O157 1.938(15) . ?
V6 O19 1.958(15) . ?
V6 O138 1.969(15) . ?
V6 O98 1.971(15) . ?
V6 O100 1.972(16) . ?
V6 K3 3.951(8) . ?
V6 K4 3.951(10) . ?
V7 O178 1.910(18) . ?
V7 O65 1.929(17) . ?
V7 O162 1.937(15) 2_656 ?
V7 O79 1.954(14) . ?
V7 O8 1.971(17) 2_656 ?
V7 O158 2.004(19) . ?
V7 K5 3.978(9) . ?
V7 K4 3.984(12) 2_656 ?
V8 O110 1.901(14) . ?
V8 O52 1.951(16) . ?
V8 O9 1.960(16) . ?
V8 O101 1.964(14) . ?
V8 O71 1.967(14) . ?
V8 O105 2.010(13) . ?
V8 K1 3.923(6) . ?
V8 K6 3.983(8) . ?
V9 O23 1.633(13) . ?
V9 O104 1.975(14) . ?
V9 O53 1.980(13) . ?
V9 O49 1.983(15) . ?
V9 O76 1.987(14) . ?
V9 O15 2.228(14) . ?
V9 K1 3.907(6) . ?
V9 K3 3.978(9) . ?
K1 O304 2.83(2) . ?
K1 O48 2.832(15) . ?
K1 O135 2.854(14) . ?
K1 O104 2.896(15) . ?
K1 O53 2.912(14) . ?
K1 O71 2.936(15) . ?
K1 O14 2.944(15) . ?
K1 O52 2.945(15) . ?
K1 O117 2.946(15) . ?
K1 O16 2.952(13) . ?
K2 O15 2.78(2) . ?
K2 O3 2.88(2) . ?
K2 O17 2.93(2) . ?
K2 O20 3.068(19) . ?
K2 O53 3.394(19) . ?
K3 O311 2.78(3) . ?
K3 O337 2.851(19) . ?
K3 O35 2.918(17) . ?
K3 O138 2.922(16) . ?
K3 O49 2.933(17) . ?
K3 O98 2.940(16) . ?
K3 O76 2.946(16) . ?
K3 O29 2.969(16) . ?
K4 O301 2.86(2) 2_656 ?
K4 O157 2.921(17) . ?
K4 O87 2.958(18) 2_656 ?
K4 O90 2.96(2) . ?
K4 O162 2.97(2) . ?
K4 O19 2.966(16) . ?
K4 O65 2.975(17) 2_656 ?
K4 Mo87 3.634(17) 2_656 ?
K4 Mo14 3.691(10) 2_656 ?
K5 O305 2.82(4) . ?
K5 O8 2.940(19) 2_656 ?
K5 O8 2.940(19) 5_656 ?
K5 O111 2.96(2) 6 ?
K5 O111 2.96(2) . ?
K5 O79 2.968(16) 6 ?
K5 O79 2.968(16) . ?
K5 Mo81 3.59(3) 5_656 ?
K5 Mo2 3.685(14) 5_656 ?
K5 Mo11 3.706(9) 6 ?
K5 V7 3.978(9) 6 ?
K6 O340 2.84(6) 6 ?
K6 O340 2.84(6) . ?
K6 O306 2.94(3) . ?
K6 O51 2.946(18) . ?
K6 O51 2.946(18) 6 ?
K6 O9 2.978(15) . ?
K6 O9 2.978(15) 6 ?
K6 O101 2.978(17) 6 ?
K6 O101 2.979(17) . ?
K6 Mo83 3.551(13) 6 ?
K7 O314 2.87(4) . ?
K7 O172 2.91(2) . ?
K7 O4 2.98(2) . ?
K7 O175 3.00(3) . ?
K7 O185 3.10(2) . ?
K7 O248 3.14(4) . ?
K8 O308 2.88(3) . ?
K8 O77 2.96(2) . ?
K8 O150 2.966(18) 2_656 ?
K8 O125 2.969(18) . ?
K8 O84 2.98(2) . ?
K8 O113 3.006(19) . ?
K8 O122 3.014(18) 2_656 ?
K8 Mo94 3.64(2) 2_656 ?
K8 Mo8 3.707(12) 2_656 ?
K9 K10 1.12(4) . ?
K9 O334 1.61(6) . ?
K9 O33 2.90(5) . ?
K9 O92 2.97(3) . ?
K9 O312 2.98(4) . ?
K9 O241 3.24(6) . ?
K9 O208 3.33(5) . ?
K9 O196 3.40(4) . ?
K10 O241 2.32(5) . ?
K10 O196 2.60(3) . ?
K10 O208 2.61(3) . ?
K10 O334 2.71(6) . ?
K10 O92 2.94(2) . ?
K10 O242 2.95(5) . ?
K10 O33 2.96(3) . ?
K10 O243 3.21(4) . ?
K10 O249 3.42(5) . ?
K10 O263 3.42(5) . ?
O1 Mo3 2.063(7) 6 ?
O5 S1 1.67(3) . ?
O5 S2 1.68(4) . ?
O8 V7 1.971(17) 2_656 ?
O8 K5 2.940(19) 5_656 ?
O21 S1 1.72(3) . ?
O21 S5 1.76(3) . ?
O31 Mo20 2.063(7) 6 ?
O31 Mo82 2.17(2) 6 ?
O44 S15 1.59(4) . ?
O44 S15 1.59(4) 6 ?
O44 S14 1.62(3) . ?
O44 S16 1.71(5) . ?
O44 S16 1.71(5) 6 ?
O45 S8 1.62(3) . ?
O45 S7 1.67(3) . ?
O59 S5 1.67(3) . ?
O59 S3 1.71(5) . ?
O62 S14 1.620(16) . ?
O62 S15 1.70(4) . ?
O64 Mo44 2.017(17) 2_655 ?
O65 K4 2.975(17) 2_656 ?
O67 S16 1.67(5) . ?
O67 S15 1.67(4) . ?
O74 Mo34 1.991(15) 2_655 ?
O77 V2 1.951(14) 2_656 ?
O87 V2 1.963(17) 2_656 ?
O87 K4 2.958(18) 2_656 ?
O88 Mo26 2.004(17) 2_655 ?
O91 S7 1.56(3) . ?
O91 S6 1.63(3) . ?
O91 S9 1.64(4) . ?
O91 S8 1.66(4) . ?
O91 S10 1.66(5) . ?
O99 Mo37 2.110(15) 2_655 ?
O102 S16 1.68(5) 6 ?
O102 S16 1.68(5) . ?
O106 S4 1.63(3) . ?
O106 S3 1.72(5) . ?
O107 S3 1.59(5) . ?
O107 S4 1.59(3) . ?
O107 S5 1.61(3) . ?
O107 S2 1.66(4) . ?
O107 S1 1.69(3) . ?
O114 S8 1.75(4) . ?
O114 S9 1.76(4) . ?
O118 S10 1.65(5) . ?
O118 S9 1.67(4) . ?
O122 K8 3.014(18) 2_656 ?
O133 Mo37 2.238(15) 2_655 ?
O134 S6 1.66(3) . ?
O134 S10 1.75(5) . ?
O140 S2 1.71(4) . ?
O140 S4 1.73(3) . ?
O141 S12 1.64(4) 6 ?
O141 S12 1.64(4) . ?
O141 S11 1.67(4) . ?
O141 S11 1.67(4) 6 ?
O141 S13 1.69(4) . ?
O142 S6 1.63(2) . ?
O142 S7 1.77(3) . ?
O144 S11 1.65(4) . ?
O144 S12 1.71(4) . ?
O150 K8 2.966(18) 2_656 ?
O151 S12 1.64(4) . ?
O151 S12 1.64(4) 6 ?
O152 Mo26 1.864(17) 2_655 ?
O162 V7 1.936(15) 2_656 ?
O170 S13 1.71(2) . ?
O170 S11 1.76(4) . ?
O184 Mo38 1.984(10) 6_565 ?
O184 Mo89 2.29(2) 6_565 ?
O193 Mo35 2.076(9) 6_565 ?
O211 O214 1.05(5) . ?
O211 O215 1.53(6) . ?
O213 O214 1.59(6) . ?
O215 O256 0.98(5) . ?
O216 O221 1.06(6) . ?
O218 O239 0.82(4) . ?
O218 O257 1.76(5) . ?
O218 O220 1.78(4) . ?
O234 Mo62 1.885(19) 6_565 ?
O234 Mo61 1.95(3) 6_565 ?
O239 O257 0.98(3) . ?
O241 O242 1.09(5) . ?
O243 O259 1.02(6) . ?
O243 O261 1.27(8) . ?
O244 O255 1.09(6) . ?
O249 O263 1.03(5) . ?
O249 O258 1.78(7) . ?
O251 O258 1.05(5) . ?
O257 Mo73 2.43(4) 2_655 ?
O259 O261 1.30(9) . ?
O301 K4 2.86(2) 2_656 ?
O302 O343 0.90(3) . ?
O313 O341 1.11(4) . ?
O404 S4 1.55(5) . ?
O405 S5 1.52(8) . ?
O406 O407 1.39(9) . ?
O406 S6 1.53(6) . ?
O406 S7 2.14(6) . ?
O407 O408 1.41(10) . ?
O407 S7 1.51(8) . ?
O407 S8 2.09(8) . ?
O408 S8 1.54(8) . ?
O411 S11 1.43(8) . ?
O411 O412 1.58(12) . ?
O411 S13 2.14(9) . ?
O412 S12 1.51(10) . ?
O412 O412 1.52(18) 6 ?
O414 S14 1.48(6) . ?
S1 S2 1.74(5) . ?
S1 S5 1.82(4) . ?
S2 S4 1.78(4) . ?
S3 S5 1.69(5) . ?
S3 S4 1.69(5) . ?
S6 S7 1.74(4) . ?
S6 S10 1.81(5) . ?
S7 S8 1.67(4) . ?
S8 S9 1.80(5) . ?
S9 S10 1.70(6) . ?
S11 S12 1.78(5) . ?
S11 S13 1.82(4) . ?
S12 S12 1.73(7) 6 ?
S13 O170 1.71(2) 6 ?
S13 S11 1.82(4) 6 ?
S13 O411 2.14(9) 6 ?
S13 Mo82 2.83(4) 6 ?
S14 O62 1.620(16) 6 ?
S14 S15 1.77(4) . ?
S14 S15 1.77(4) 6 ?
S15 S16 1.79(6) . ?
S16 S16 1.77(10) 6 ?
